data_7708912
loop_
_publ_author_name
'Chupina, Anastasia'
'Abramov, Pavel A.'
'Yanshole, Vadim V.'
'Sulyaeva, Veronica S.'
'Kokovkin, Vasily'
'Sokolov, Maksim Nailyevich'

_publ_section_title
;
 Self-assembly patterns of non-metalloid silver thiolates: structural,
 HR-ESI-MS and stability studies
;
_journal_name_full 'Dalton Transactions'
_journal_paper_doi 10.1039/D1DT02398E
_journal_year 2021
_chemical_formula_sum 'C226.5 H459 Ag58 N46.4 O94.2 S30'
_chemical_formula_weight 12558.43
_space_group_crystal_system triclinic
_space_group_IT_number 2
_space_group_name_Hall '-P 1'
_space_group_name_H-M_alt 'P -1'
_atom_sites_solution_hydrogens geom
_atom_sites_solution_primary direct
_atom_sites_solution_secondary difmap
_audit_creation_method SHELXL-2017/1
_audit_update_record
;
2021-10-12 deposited with the CCDC.	2021-10-26 downloaded from the CCDC.
;
_cell_angle_alpha 100.5710(10)
_cell_angle_beta 101.461(2)
_cell_angle_gamma 102.566(2)
_cell_formula_units_Z 1
_cell_length_a 15.9769(4)
_cell_length_b 25.0801(4)
_cell_length_c 25.4499(4)
_cell_measurement_reflns_used 16611
_cell_measurement_temperature 140(2)
_cell_measurement_theta_max 28.0060
_cell_measurement_theta_min 2.0520
_cell_volume 9477.2(3)
_computing_cell_refinement 'CrysAlisPro 1.171.38.41 (Rigaku OD, 2015)'
_computing_data_collection 'CrysAlisPro 1.171.38.41 (Rigaku OD, 2015)'
_computing_data_reduction 'CrysAlisPro 1.171.38.41 (Rigaku OD, 2015)'
_computing_molecular_graphics 'ShelXle (H\"ubschle, 2011)'
_computing_publication_material 'CIFTAB-2014 (Sheldrick, 2014)'
_computing_structure_refinement 'SHELXL-2014 (Sheldrick, 2014)'
_computing_structure_solution 'SHELXS-2014 (Sheldrick, 2014)'
_diffrn_ambient_temperature 140(2)
_diffrn_detector 'CCD plate'
_diffrn_detector_area_resol_mean 10.6168
_diffrn_detector_type AtlasS2
_diffrn_measured_fraction_theta_full 1.000
_diffrn_measured_fraction_theta_max 0.840
_diffrn_measurement_device 'four-circle diffractometer'
_diffrn_measurement_device_type 'New Xcalibur, AtlasS2'
_diffrn_measurement_method '\w scans'
_diffrn_radiation_monochromator graphite
_diffrn_radiation_probe x-ray
_diffrn_radiation_source 'fine-focus sealed tube'
_diffrn_radiation_type MoK\a
_diffrn_radiation_wavelength 0.71073
_diffrn_reflns_av_R_equivalents 0.0561
_diffrn_reflns_av_unetI/netI 0.1286
_diffrn_reflns_Laue_measured_fraction_full 1.000
_diffrn_reflns_Laue_measured_fraction_max 0.840
_diffrn_reflns_limit_h_max 13
_diffrn_reflns_limit_h_min -21
_diffrn_reflns_limit_k_max 33
_diffrn_reflns_limit_k_min -34
_diffrn_reflns_limit_l_max 34
_diffrn_reflns_limit_l_min -34
_diffrn_reflns_number 88057
_diffrn_reflns_point_group_measured_fraction_full 1.000
_diffrn_reflns_point_group_measured_fraction_max 0.840
_diffrn_reflns_theta_full 25.500
_diffrn_reflns_theta_max 29.455
_diffrn_reflns_theta_min 1.875
_diffrn_source 'sealed X-ray tube'
_exptl_absorpt_coefficient_mu 3.154
_exptl_absorpt_correction_T_max 1.00000
_exptl_absorpt_correction_T_min 0.89694
_exptl_absorpt_correction_type multi-scan
_exptl_absorpt_process_details
;
CrysAlisPro 1.171.38.41 (Rigaku Oxford Diffraction, 2015)
Empirical absorption correction using spherical harmonics,
implemented in SCALE3 ABSPACK scaling algorithm.
;
_exptl_crystal_colour colorless
_exptl_crystal_density_diffrn 2.200
_exptl_crystal_description block
_exptl_crystal_F_000 6102
_exptl_crystal_size_max 0.200
_exptl_crystal_size_mid 0.100
_exptl_crystal_size_min 0.100
_refine_diff_density_max 3.208
_refine_diff_density_min -1.376
_refine_diff_density_rms 0.236
_refine_ls_extinction_method none
_refine_ls_goodness_of_fit_ref 0.998
_refine_ls_hydrogen_treatment constr
_refine_ls_matrix_type full
_refine_ls_number_parameters 2006
_refine_ls_number_reflns 44174
_refine_ls_number_restraints 176
_refine_ls_restrained_S_all 1.001
_refine_ls_R_factor_all 0.1686
_refine_ls_R_factor_gt 0.0752
_refine_ls_shift/su_max 0.001
_refine_ls_shift/su_mean 0.000
_refine_ls_structure_factor_coef Fsqd
_refine_ls_weighting_details 'w=1/[\s^2^(Fo^2^)+(0.0838P)^2^] where P=(Fo^2^+2Fc^2^)/3'
_refine_ls_weighting_scheme calc
_refine_ls_wR_factor_gt 0.1654
_refine_ls_wR_factor_ref 0.2013
_reflns_Friedel_coverage 0.000
_reflns_number_gt 22283
_reflns_number_total 44174
_reflns_threshold_expression >2\s(I)
_cod_data_source_file d1dt02398e2.cif
_cod_data_source_block 1_a
_cod_original_formula_sum 'C226.50 H459 Ag58 N46.40 O94.20 S30'
_cod_database_code 7708912
_shelx_shelxl_version_number 2017/1
_shelx_space_group_comment
;
The symmetry employed for this shelxl refinement is uniquely defined
by the following loop, which should always be used as a source of
symmetry information in preference to the above space-group names.
They are only intended as comments.
;
_shelx_estimated_absorpt_t_min 0.571
_shelx_estimated_absorpt_t_max 0.743

loop_
_space_group_symop_operation_xyz
'x, y, z'
'-x, -y, -z'

loop_
_atom_site_label
_atom_site_type_symbol
_atom_site_fract_x
_atom_site_fract_y
_atom_site_fract_z
_atom_site_U_iso_or_equiv
_atom_site_adp_type
_atom_site_occupancy
_atom_site_site_symmetry_order
_atom_site_calc_flag
_atom_site_refinement_flags_posn
_atom_site_refinement_flags_adp
_atom_site_refinement_flags_occupancy
_atom_site_disorder_assembly
_atom_site_disorder_group
N1 N 0.7900(18) 0.9326(9) 0.2704(10) 0.057(6) Uiso 0.5 1 d . . P . .
N2 N 0.7497(10) 0.7731(5) 0.3242(6) 0.077(3) Uani 1 1 d . U . . .
N4 N 0.500000 1.000000 0.500000 0.030(3) Uiso 1 2 d S . P . .
N5 N 0.3819(9) 1.0603(4) 0.3992(4) 0.061(3) Uani 1 1 d . U . . .
O5 O 0.673(2) 0.6533(12) 0.3992(12) 0.054(8) Uiso 0.3 1 d . . P . .
N6 N 0.1056(9) 0.6661(5) 0.4616(5) 0.084(5) Uani 1 1 d . . . . .
N8 N 0.3592(6) 0.3955(3) 0.0696(3) 0.0255(19) Uani 1 1 d . . . . .
N9 N 0.4809(6) 0.3416(3) 0.1708(3) 0.0217(19) Uani 1 1 d . . . . .
N10 N 0.6222(8) 0.2765(4) 0.2736(4) 0.045(3) Uani 1 1 d . . . . .
N11 N 0.1297(7) 0.0087(4) 0.1505(4) 0.046(3) Uani 1 1 d . . . . .
N12 N 0.0449(8) 0.1919(6) 0.1915(5) 0.058(3) Uani 1 1 d . . . . .
N13 N 0.9401(7) 0.4811(4) 0.1508(4) 0.038(2) Uani 1 1 d . . . . .
N14 N 0.8422(9) 0.6184(4) 0.2509(4) 0.055(3) Uani 1 1 d . . . . .
N15A N 0.6951(12) 0.6111(7) 0.3807(7) 0.062(4) Uiso 0.7 1 d . . P . .
N16 N 0.1144(7) 0.2220(4) -0.1528(4) 0.043(3) Uani 1 1 d . . . . .
N17 N 0.1082(11) 0.9105(6) 0.7202(6) 0.084(4) Uani 1 1 d . U . . .
N18 N 0.0437(10) 0.8544(6) 0.5074(6) 0.070(4) Uani 1 1 d . . . . .
N19 N 0.5792(13) 0.1114(5) -0.0421(7) 0.076(5) Uani 1 1 d . . . . .
N20 N 0.8842(7) 0.4124(4) -0.0508(4) 0.040(2) Uani 1 1 d . . . . .
N21 N 0.3911(8) 0.5517(4) 0.3877(4) 0.041(3) Uani 1 1 d . . . . .
N22B N 0.2445(11) 0.0050(6) -0.0739(6) 0.097(4) Uani 1 1 d . U . . .
N24 N 0.3623(9) 0.7457(5) 0.2452(4) 0.053(3) Uani 1 1 d . . . . .
N25 N 0.220(2) 0.4088(11) 0.4661(11) 0.082(8) Uiso 0.5 1 d . . P Q .
N26 N 0.8095(8) 0.1685(4) -0.0834(4) 0.054(3) Uani 1 1 d . . . . .
O1 O 0.9007(5) 0.4308(3) 0.1502(3) 0.0393(19) Uani 1 1 d . . . . .
O2 O 0.9148(5) 0.5218(3) 0.1719(3) 0.047(2) Uani 1 1 d . . . . .
O3 O 1.0056(6) 0.4909(4) 0.1318(4) 0.055(2) Uani 1 1 d . . . . .
O4 O 0.7981(6) 0.3891(3) 0.0053(3) 0.042(2) Uani 1 1 d . . . . .
O6 O 0.7831(7) 0.6010(5) 0.2108(4) 0.079(3) Uani 1 1 d . . . . .
O5A O 0.8602(10) 0.5797(6) 0.2742(6) 0.073(4) Uiso 0.7 1 d . . P . .
O5B O 0.797(2) 0.6084(11) 0.2956(11) 0.049(7) Uiso 0.3 1 d . . P . .
O7 O 0.8989(7) 0.6627(4) 0.2647(4) 0.074(3) Uani 1 1 d . . . . .
O8 O 0.6287(8) 0.1456(4) -0.0016(5) 0.083(4) Uani 1 1 d . . . . .
O10A O 0.622(2) 0.0735(13) -0.0545(13) 0.093(10) Uiso 0.4 1 d . . P . .
O10B O 0.5903(11) 0.0766(6) -0.0821(6) 0.052(4) Uiso 0.6 1 d . . P . .
O9A O 0.530(3) 0.1174(16) -0.0494(15) 0.078(12) Uiso 0.4 1 d . . P . .
O9B O 0.4854(14) 0.1041(7) -0.0535(7) 0.059(5) Uiso 0.6 1 d . . P . .
O11 O 0.2273(6) 0.0637(3) 0.0024(3) 0.053(2) Uani 1 1 d . . . . .
O12 O 0.2143(6) 0.0907(3) 0.1434(3) 0.048(2) Uani 1 1 d . . . . .
O13 O 0.0860(6) 0.1569(4) 0.1814(4) 0.058(2) Uani 1 1 d . . . . .
O14 O 0.0783(7) 0.2434(4) 0.1997(4) 0.064(3) Uani 1 1 d . . . . .
O15 O -0.0402(13) 0.1636(7) 0.1706(7) 0.051(4) Uiso 0.5 1 d . . P . .
O16 O 0.1871(7) 0.2705(4) 0.3350(4) 0.069(3) Uani 1 1 d . . . . .
O17 O 0.3481(6) 0.5180(3) 0.3435(3) 0.043(2) Uani 1 1 d . . . . .
O18 O 0.3545(7) 0.5719(4) 0.4218(3) 0.063(3) Uani 1 1 d . . . . .
O19 O 0.4741(7) 0.5651(3) 0.3987(3) 0.050(2) Uani 1 1 d . . . . .
O20 O 0.3292(6) 0.3996(3) 0.1113(3) 0.054(2) Uani 1 1 d . . . . .
O21 O 0.3143(6) 0.3633(3) 0.0250(3) 0.044(2) Uani 1 1 d . . . . .
O22 O 0.4351(6) 0.4239(3) 0.0718(3) 0.044(2) Uani 1 1 d . . . . .
O23 O 0.4389(8) 0.3524(5) 0.2055(4) 0.084(4) Uani 1 1 d . . . . .
O24 O 0.5493(6) 0.3755(4) 0.1705(5) 0.072(3) Uani 1 1 d . . . . .
O25 O 0.4514(8) 0.2993(4) 0.1360(4) 0.082(4) Uani 1 1 d . . . . .
O26 O 0.5714(7) 0.2927(4) 0.2398(4) 0.068(3) Uani 1 1 d . . . . .
O27A O 0.6765(13) 0.2495(7) 0.2605(7) 0.037(4) Uiso 0.5 1 d . . P . .
O27B O 0.6370(19) 0.2326(11) 0.2519(11) 0.089(9) Uiso 0.5 1 d . . P . .
O28A O 0.6577(17) 0.3007(9) 0.3253(9) 0.073(7) Uiso 0.5 1 d . . P . .
O28B O 0.6087(16) 0.2900(8) 0.3219(8) 0.062(6) Uiso 0.5 1 d . . P . .
O29 O 0.6481(8) 0.8158(4) 0.3530(4) 0.073(3) Uani 1 1 d . . . . .
O30 O 0.7288(17) 0.9452(9) 0.2576(9) 0.082(6) Uiso 0.5 1 d . . P . .
O31 O 0.2570(12) 0.4019(6) 0.3832(6) 0.047(4) Uiso 0.5 1 d . . P . .
O32 O 0.8377(14) 0.9401(8) 0.2435(8) 0.069(5) Uiso 0.5 1 d . . P . .
O33 O 0.1906(8) 0.7507(5) 0.4652(5) 0.086(3) Uiso 1 1 d . . . . .
O34 O 0.0855(10) 0.8674(5) 0.4704(6) 0.066(4) Uiso 0.7 1 d . . P . .
O35 O 0.0690(11) 0.8860(6) 0.5524(7) 0.073(4) Uiso 0.7 1 d . . P . .
O36 O -0.0252(12) 0.8130(7) 0.4904(6) 0.083(5) Uiso 0.7 1 d . . P . .
O37 O 0.1901(9) 0.9408(5) 0.6609(5) 0.096(4) Uani 1 1 d . U . . .
O38 O 0.7738(10) 1.2863(4) 0.6519(5) 0.117(5) Uani 1 1 d . . . . .
O39 O 0.6772(8) 0.5623(4) 0.3832(4) 0.039(3) Uiso 0.7 1 d . . P . .
O40A O 0.7211(10) 0.6211(5) 0.3369(6) 0.068(4) Uiso 0.7 1 d . . P . .
O41 O 0.2396(6) 0.2299(3) -0.0867(3) 0.045(2) Uani 1 1 d . . . . .
O42 O 0.4040(10) 1.0334(5) 0.3656(5) 0.029(3) Uiso 0.5 1 d . . P . .
O43 O 0.4257(18) 1.1065(11) 0.4272(10) 0.102(8) Uiso 0.5 1 d . . P . .
O44 O 0.3577(16) 1.0570(9) 0.4340(9) 0.082(6) Uiso 0.5 1 d . . P . .
O45 O 0.5584(13) 1.0425(7) 0.5283(7) 0.053(5) Uiso 0.5 1 d . . P . .
O46 O 0.5128(13) 0.9717(7) 0.4574(7) 0.054(5) Uiso 0.5 1 d . . P . .
O47 O 0.723(2) 0.6466(11) 0.4252(12) 0.084(8) Uiso 0.4 1 d . . P . .
O49 O 0.4433(7) 0.7524(3) 0.2626(3) 0.050(2) Uani 1 1 d . . . . .
O50 O 0.084(3) 0.9099(19) 0.5167(18) 0.104(13) Uiso 0.3 1 d . . P . .
O51 O -0.003(4) 0.850(2) 0.536(2) 0.129(17) Uiso 0.3 1 d . . P . .
O52 O 0.075(3) 0.8200(15) 0.4988(15) 0.079(10) Uiso 0.3 1 d . . P . .
O53 O 0.3283(7) 0.7835(4) 0.2660(4) 0.072(3) Uani 1 1 d . . . . .
O54 O 0.3180(8) 0.7044(4) 0.2087(4) 0.096(4) Uani 1 1 d . . . . .
O55 O 0.7868(13) 0.9196(7) 0.3082(8) 0.061(5) Uiso 0.5 1 d . . P . .
O57 O -0.0236(15) 0.1859(8) 0.2097(8) 0.065(5) Uiso 0.5 1 d . . P . .
O58 O 0.5667(16) 1.0219(9) 0.4837(9) 0.086(7) Uiso 0.5 1 d . . P . .
O59 O 0.9076(9) 0.1558(5) -0.1347(5) 0.100(4) Uani 1 1 d . . . . .
S1 S 0.47874(18) 0.27291(10) 0.00275(10) 0.0255(6) Uani 1 1 d . . . . .
S2 S 0.71123(19) 0.28697(10) 0.11402(11) 0.0302(6) Uani 1 1 d . . . . .
S3 S 0.66828(18) 0.45450(10) 0.09785(10) 0.0239(6) Uani 1 1 d . . . . .
S4 S 0.51999(19) 0.52200(10) 0.23400(9) 0.0253(6) Uani 1 1 d . . . . .
S5 S 0.25559(18) 0.37898(11) 0.22345(10) 0.0273(6) Uani 1 1 d . . . . .
S6 S 0.33777(19) 0.22928(11) 0.25055(10) 0.0298(6) Uani 1 1 d . . . . .
S7 S 0.22282(18) 0.22754(10) 0.06766(10) 0.0258(6) Uani 1 1 d . . . . .
S8 S 0.45618(19) 0.15653(10) 0.10064(10) 0.0278(6) Uani 1 1 d . . . . .
S9 S 0.2476(2) 0.88808(12) 0.38740(12) 0.0480(9) Uani 1 1 d . . . . .
S10 S 0.2620(2) 1.03753(14) 0.54185(12) 0.0456(8) Uani 1 1 d . . . . .
S11 S 0.5320(2) 1.18408(10) 0.57069(10) 0.0373(8) Uani 1 1 d . . . . .
S12 S 0.5104(3) 0.93096(12) 0.31896(11) 0.0482(9) Uani 1 1 d . . . . .
S13 S 0.6751(2) 1.11386(12) 0.43263(11) 0.0380(7) Uani 1 1 d . . . . .
S14 S 0.5026(2) 0.41296(11) 0.35387(10) 0.0342(7) Uani 1 1 d . . . . .
S15 S 0.7445(2) 0.44028(11) 0.26847(10) 0.0311(6) Uani 1 1 d . . . . .
Ag1 Ag 0.29363(7) 0.14795(4) 0.06363(4) 0.0466(3) Uani 1 1 d . . . . .
Ag2 Ag 0.40958(6) 0.20150(3) 0.17824(3) 0.0308(2) Uani 1 1 d . . . . .
Ag3 Ag 0.32570(6) 0.25617(3) 0.01008(3) 0.0322(2) Uani 1 1 d . . . . .
Ag4 Ag 0.58970(7) 0.23919(4) 0.15167(5) 0.0372(3) Uani 0.9 1 d . . P . .
Ag5 Ag 0.54399(11) 0.20014(5) 0.03246(5) 0.0584(4) Uani 0.9 1 d . . P . .
Ag6 Ag 0.55587(6) 0.36545(3) 0.05652(3) 0.02822(19) Uani 1 1 d . . . . .
Ag7 Ag 0.71840(6) 0.36132(3) 0.19208(3) 0.0329(2) Uani 1 1 d . . . . .
Ag8 Ag 0.75105(6) 0.37691(3) 0.08353(3) 0.0322(2) Uani 1 1 d . . . . .
Ag9 Ag 0.77623(6) 0.48912(4) 0.19164(3) 0.0364(2) Uani 1 1 d . . . . .
Ag10 Ag 0.38399(8) 0.92264(4) 0.35999(4) 0.0550(3) Uani 1 1 d . . . . .
Ag11 Ag 0.49847(8) 0.83355(4) 0.33643(3) 0.0508(3) Uani 1 1 d . . . . .
Ag12 Ag 0.57394(6) 0.47873(3) 0.15883(3) 0.0308(2) Uani 1 1 d . . . . .
Ag13 Ag 0.68687(6) 0.53047(3) 0.27644(3) 0.0373(2) Uani 1 1 d . . . . .
Ag14 Ag 0.61622(7) 0.41580(4) 0.30393(3) 0.0416(2) Uani 1 1 d . . . . .
Ag15 Ag 0.52081(7) 0.51008(4) 0.33077(3) 0.0418(2) Uani 1 1 d . . . . .
Ag16 Ag 0.39092(6) 0.44488(3) 0.21848(3) 0.0325(2) Uani 1 1 d . . . . .
Ag17 Ag 0.34325(8) 0.41421(4) 0.32360(3) 0.0539(3) Uani 1 1 d . . . . .
Ag18 Ag 0.44074(7) 0.31850(4) 0.29735(3) 0.0419(2) Uani 1 1 d . . . . .
Ag19 Ag 0.22873(8) 0.29191(5) 0.26027(4) 0.0569(3) Uani 1 1 d . . . . .
Ag20 Ag 0.25944(6) 0.31096(3) 0.14165(3) 0.02924(19) Uani 1 1 d . . . . .
Ag21 Ag 0.21880(6) 0.19327(4) 0.15712(3) 0.0377(2) Uani 1 1 d . . . . .
Ag22 Ag 0.67435(10) 0.93309(5) 0.35202(4) 0.0824(4) Uani 1 1 d . . . . .
Ag23 Ag 0.57460(7) 1.02471(4) 0.37966(3) 0.0447(3) Uani 1 1 d . . . . .
Ag24 Ag 0.58299(7) 1.13905(4) 0.49453(3) 0.0400(2) Uani 1 1 d . . . . .
Ag25 Ag 0.68856(9) 1.19718(4) 0.62582(4) 0.0685(4) Uani 1 1 d . . . . .
Ag26 Ag 0.39818(7) 1.10706(4) 0.54676(4) 0.0452(3) Uani 1 1 d . . . . .
Ag27 Ag 0.26959(7) 0.96814(4) 0.46366(4) 0.0441(2) Uani 1 1 d . . . . .
Ag28 Ag 0.22292(7) 0.84496(4) 0.46787(4) 0.0573(3) Uani 1 1 d . . . . .
Ag29 Ag 0.21721(8) 0.94923(5) 0.57501(5) 0.0674(3) Uani 1 1 d . . . . .
Ag30 Ag 0.4772(9) 0.1762(5) 0.0121(5) 0.060(3) Uiso 0.1 1 d . . P . .
Ag32 Ag 0.5852(7) 0.2296(4) 0.1237(4) 0.035(3) Uiso 0.1 1 d . . P . .
C1 C 0.1607(9) 0.4100(5) 0.2052(5) 0.049(3) Uani 1 1 d . U . . .
C2 C 0.1974(10) 0.4674(6) 0.1926(7) 0.081(5) Uani 1 1 d . U . . .
H2A H 0.209979 0.461253 0.156119 0.121 Uiso 1 1 calc R U . . .
H2B H 0.252030 0.488163 0.220642 0.121 Uiso 1 1 calc R U . . .
H2C H 0.153445 0.489229 0.193016 0.121 Uiso 1 1 calc R U . . .
C3 C 0.0960(11) 0.3720(6) 0.1570(6) 0.091(5) Uani 1 1 d . U . . .
H3A H 0.084262 0.333630 0.162439 0.137 Uiso 1 1 calc R U . . .
H3B H 0.119283 0.373001 0.124242 0.137 Uiso 1 1 calc R U . . .
H3C H 0.040900 0.383739 0.151840 0.137 Uiso 1 1 calc R U . . .
C4 C 0.1224(11) 0.4196(8) 0.2531(6) 0.084(5) Uani 1 1 d . U . . .
H4A H 0.059472 0.399451 0.242402 0.126 Uiso 1 1 calc R U . . .
H4B H 0.128844 0.459965 0.265902 0.126 Uiso 1 1 calc R U . . .
H4C H 0.153430 0.405886 0.282917 0.126 Uiso 1 1 calc R U . . .
C5 C 0.1196(13) 0.7134(6) 0.4458(6) 0.080(5) Uani 1 1 d . . . . .
C6 C 0.0370(10) 0.7155(6) 0.4061(6) 0.069(4) Uani 1 1 d . . . . .
H6A H 0.045056 0.710845 0.368078 0.083 Uiso 1 1 calc R U . . .
H6B H 0.023026 0.751961 0.416839 0.083 Uiso 1 1 calc R U . . .
C7 C -0.0372(14) 0.6670(8) 0.4095(7) 0.108(7) Uani 1 1 d . . . . .
H7A H -0.075708 0.646781 0.372492 0.130 Uiso 1 1 calc R U . . .
H7B H -0.073744 0.680200 0.433585 0.130 Uiso 1 1 calc R U . . .
C8 C 0.0195(14) 0.6288(6) 0.4359(8) 0.110(8) Uani 1 1 d . . . . .
H8A H -0.007179 0.612914 0.463527 0.133 Uiso 1 1 calc R U . . .
H8B H 0.022717 0.597486 0.407043 0.133 Uiso 1 1 calc R U . . .
C11 C 0.0466(10) 0.2952(6) 0.3293(6) 0.064(4) Uani 1 1 d . . . . .
H11L H 0.008266 0.271298 0.293568 0.077 Uiso 1 1 calc R U . A 5
H11M H 0.070729 0.333310 0.324436 0.077 Uiso 1 1 calc R U . A 5
C12 C 0.1190(11) 0.2703(6) 0.3503(5) 0.060(4) Uani 1 1 d . . . . .
C14 C 0.3375(8) 0.1803(4) 0.2975(4) 0.030(3) Uani 1 1 d . . . . .
C15 C 0.3737(9) 0.2154(5) 0.3558(4) 0.052(4) Uani 1 1 d . . . . .
H15A H 0.382254 0.190837 0.381078 0.079 Uiso 1 1 calc R U . . .
H15B H 0.331784 0.236492 0.365444 0.079 Uiso 1 1 calc R U . . .
H15C H 0.430515 0.241720 0.358687 0.079 Uiso 1 1 calc R U . . .
C16 C 0.2400(9) 0.1469(5) 0.2896(5) 0.050(3) Uani 1 1 d . . . . .
H16A H 0.234790 0.131216 0.321762 0.074 Uiso 1 1 calc R U . . .
H16B H 0.222486 0.116206 0.256330 0.074 Uiso 1 1 calc R U . . .
H16C H 0.201339 0.172072 0.285804 0.074 Uiso 1 1 calc R U . . .
C17 C 0.3963(10) 0.1418(5) 0.2822(5) 0.057(4) Uani 1 1 d . . . . .
H17A H 0.456564 0.157822 0.305712 0.085 Uiso 1 1 calc R U . . .
H17B H 0.397494 0.138744 0.243456 0.085 Uiso 1 1 calc R U . . .
H17C H 0.372286 0.104439 0.287784 0.085 Uiso 1 1 calc R U . . .
C18 C 0.1462(9) 0.0522(4) 0.1286(5) 0.044(3) Uani 1 1 d . . . . .
C19 C 0.0677(10) 0.0474(5) 0.0836(6) 0.063(4) Uani 1 1 d . . . . .
H19A H 0.034253 0.074502 0.094905 0.076 Uiso 1 1 calc R U . . .
H19B H 0.085564 0.054001 0.049733 0.076 Uiso 1 1 calc R U . . .
C20 C 0.0149(11) -0.0109(6) 0.0747(7) 0.087(6) Uani 1 1 d . . . . .
H20A H 0.027539 -0.035927 0.044068 0.104 Uiso 1 1 calc R U . . .
H20B H -0.049187 -0.013153 0.065772 0.104 Uiso 1 1 calc R U . . .
C21 C 0.0422(11) -0.0272(5) 0.1281(6) 0.071(5) Uani 1 1 d . . . . .
H21A H 0.002901 -0.019906 0.152531 0.085 Uiso 1 1 calc R U . . .
H21B H 0.042301 -0.067323 0.121706 0.085 Uiso 1 1 calc R U . . .
C22 C 0.1914(10) 0.0017(5) 0.1986(5) 0.059(4) Uani 1 1 d . . . . .
H22A H 0.250349 0.006005 0.191591 0.089 Uiso 1 1 calc R U . . .
H22B H 0.170293 -0.035789 0.204715 0.089 Uiso 1 1 calc R U . . .
H22C H 0.194427 0.030306 0.231305 0.089 Uiso 1 1 calc R U . . .
C23 C 0.2494(12) 0.0528(6) -0.0427(7) 0.079(4) Uani 1 1 d . U . . .
C27 C 0.2878(13) 0.1029(7) -0.0701(6) 0.089(4) Uani 1 1 d . U . . .
H27A H 0.246181 0.126466 -0.076151 0.106 Uiso 1 1 calc R U . B 12
H27B H 0.345914 0.126957 -0.047031 0.106 Uiso 1 1 calc R U . B 12
C28 C 0.4753(8) 0.0877(4) 0.1116(5) 0.038(3) Uani 1 1 d . U . . .
C29 C 0.3945(9) 0.0537(4) 0.1233(5) 0.046(3) Uani 1 1 d . U . . .
H29A H 0.347797 0.038418 0.088972 0.070 Uiso 1 1 calc R U . . .
H29B H 0.373902 0.077697 0.150030 0.070 Uiso 1 1 calc R U . . .
H29C H 0.409139 0.022700 0.138445 0.070 Uiso 1 1 calc R U . . .
C30 C 0.5526(10) 0.1022(6) 0.1651(6) 0.073(4) Uani 1 1 d . U . . .
H30A H 0.578372 0.070197 0.166039 0.110 Uiso 1 1 calc R U . . .
H30B H 0.529433 0.110130 0.197761 0.110 Uiso 1 1 calc R U . . .
H30C H 0.598285 0.135291 0.164965 0.110 Uiso 1 1 calc R U . . .
C31 C 0.5021(11) 0.0606(5) 0.0648(6) 0.068(4) Uani 1 1 d . U . . .
H31A H 0.527612 0.030428 0.074306 0.103 Uiso 1 1 calc R U . . .
H31B H 0.546344 0.088294 0.055174 0.103 Uiso 1 1 calc R U . . .
H31C H 0.450379 0.044793 0.033303 0.103 Uiso 1 1 calc R U . . .
C32 C 0.4442(9) 0.3190(4) -0.0872(4) 0.042(3) Uani 1 1 d . . . . .
H32A H 0.470065 0.355124 -0.060198 0.063 Uiso 1 1 calc R U . . .
H32B H 0.380423 0.307112 -0.090143 0.063 Uiso 1 1 calc R U . . .
H32C H 0.453978 0.322969 -0.123231 0.063 Uiso 1 1 calc R U . . .
C33 C 0.8066(8) 0.2589(5) 0.1351(5) 0.041(3) Uani 1 1 d . U . . .
C34 C 0.8604(11) 0.2883(6) 0.1905(6) 0.086(5) Uani 1 1 d . U . . .
H34A H 0.908691 0.270871 0.200545 0.129 Uiso 1 1 calc R U . . .
H34B H 0.823412 0.285806 0.216929 0.129 Uiso 1 1 calc R U . . .
H34C H 0.885104 0.327858 0.191371 0.129 Uiso 1 1 calc R U . . .
C35 C 0.7736(10) 0.1975(5) 0.1333(8) 0.089(5) Uani 1 1 d . U . . .
H35A H 0.776215 0.174887 0.098261 0.134 Uiso 1 1 calc R U . . .
H35B H 0.712304 0.189592 0.136646 0.134 Uiso 1 1 calc R U . . .
H35C H 0.810830 0.188176 0.163967 0.134 Uiso 1 1 calc R U . . .
C36 C 0.8566(11) 0.2633(7) 0.0931(7) 0.083(5) Uani 1 1 d . U . . .
H36A H 0.919148 0.281667 0.111046 0.124 Uiso 1 1 calc R U . . .
H36B H 0.833271 0.285667 0.068817 0.124 Uiso 1 1 calc R U . . .
H36C H 0.850913 0.225647 0.071244 0.124 Uiso 1 1 calc R U . . .
C37 C 0.4873(8) 0.2754(4) -0.0687(4) 0.032(3) Uani 1 1 d . . . . .
C38 C 0.4384(9) 0.2163(4) -0.1054(4) 0.043(3) Uani 1 1 d . . . . .
H38A H 0.377241 0.215550 -0.122193 0.064 Uiso 1 1 calc R U . . .
H38B H 0.438242 0.188482 -0.082886 0.064 Uiso 1 1 calc R U . . .
H38C H 0.468546 0.207188 -0.134514 0.064 Uiso 1 1 calc R U . . .
C39 C 0.5848(8) 0.2887(5) -0.0687(5) 0.045(3) Uani 1 1 d . . . . .
H39A H 0.590574 0.283860 -0.106765 0.067 Uiso 1 1 calc R U . . .
H39B H 0.612721 0.263266 -0.050917 0.067 Uiso 1 1 calc R U . . .
H39C H 0.614018 0.327690 -0.048312 0.067 Uiso 1 1 calc R U . . .
C40 C 0.8695(8) 0.3950(4) -0.0066(5) 0.036(3) Uani 1 1 d . . . . .
C41 C 0.9508(9) 0.3815(5) 0.0228(5) 0.046(3) Uani 1 1 d . . . . .
H41A H 0.942917 0.340357 0.015889 0.055 Uiso 1 1 calc R U . . .
H41B H 0.964457 0.397409 0.063026 0.055 Uiso 1 1 calc R U . . .
C42 C 1.0238(9) 0.4090(6) -0.0018(5) 0.058(4) Uani 1 1 d . . . . .
H42A H 1.054994 0.447548 0.020383 0.069 Uiso 1 1 calc R U . . .
H42B H 1.067350 0.386556 -0.004264 0.069 Uiso 1 1 calc R U . . .
C44 C 0.8179(10) 0.4214(6) -0.0923(5) 0.059(4) Uani 1 1 d . . . . .
H44A H 0.801319 0.390125 -0.124947 0.089 Uiso 1 1 calc R U . . .
H44B H 0.841170 0.456654 -0.102247 0.089 Uiso 1 1 calc R U . . .
H44C H 0.765776 0.423660 -0.078087 0.089 Uiso 1 1 calc R U . . .
C45 C 0.6783(7) 0.5043(4) 0.0508(4) 0.021(2) Uani 1 1 d . . . . .
C46 C 0.6304(8) 0.5494(4) 0.0697(4) 0.037(3) Uani 1 1 d . . . . .
H46A H 0.661737 0.571022 0.107258 0.055 Uiso 1 1 calc R U . . .
H46B H 0.569419 0.530850 0.069011 0.055 Uiso 1 1 calc R U . . .
H46C H 0.629979 0.574797 0.044638 0.055 Uiso 1 1 calc R U . . .
C47 C 0.7756(7) 0.5296(4) 0.0560(4) 0.032(3) Uani 1 1 d . . . . .
H47A H 0.806379 0.499775 0.054104 0.047 Uiso 1 1 calc R U . . .
H47B H 0.801348 0.557164 0.091474 0.047 Uiso 1 1 calc R U . . .
H47C H 0.782044 0.548255 0.025871 0.047 Uiso 1 1 calc R U . . .
C48 C 0.6323(9) 0.4688(4) -0.0073(4) 0.043(3) Uani 1 1 d . . . . .
H48A H 0.633723 0.492994 -0.033547 0.064 Uiso 1 1 calc R U . . .
H48B H 0.570646 0.450759 -0.008911 0.064 Uiso 1 1 calc R U . . .
H48C H 0.662909 0.439979 -0.016960 0.064 Uiso 1 1 calc R U . . .
C49 C 0.4862(8) 0.5868(4) 0.2211(4) 0.031(3) Uani 1 1 d . . . . .
C50 C 0.4297(11) 0.6014(5) 0.2601(5) 0.064(5) Uani 1 1 d . . . . .
H50A H 0.463099 0.606953 0.298247 0.096 Uiso 1 1 calc R U . . .
H50B H 0.375767 0.570728 0.251998 0.096 Uiso 1 1 calc R U . . .
H50C H 0.413670 0.636097 0.255168 0.096 Uiso 1 1 calc R U . . .
C51 C 0.5679(9) 0.6327(5) 0.2281(6) 0.060(4) Uani 1 1 d . . . . .
H51A H 0.551415 0.667397 0.224045 0.090 Uiso 1 1 calc R U . . .
H51B H 0.598946 0.621865 0.199993 0.090 Uiso 1 1 calc R U . . .
H51C H 0.606761 0.638796 0.264885 0.090 Uiso 1 1 calc R U . . .
C52 C 0.4310(9) 0.5739(5) 0.1623(5) 0.049(3) Uani 1 1 d . . . . .
H52A H 0.410540 0.606768 0.155779 0.073 Uiso 1 1 calc R U . . .
H52B H 0.379717 0.541816 0.156455 0.073 Uiso 1 1 calc R U . . .
H52C H 0.466905 0.564689 0.136647 0.073 Uiso 1 1 calc R U . . .
C53 C 0.7956(12) 0.7629(6) 0.3775(7) 0.086(5) Uani 1 1 d . U . . .
H53A H 0.852333 0.791430 0.392893 0.130 Uiso 1 1 calc R U . . .
H53B H 0.806154 0.725473 0.370572 0.130 Uiso 1 1 calc R U . . .
H53C H 0.758390 0.765171 0.403659 0.130 Uiso 1 1 calc R U . . .
C54 C 0.6821(11) 0.7957(5) 0.3179(6) 0.057(4) Uani 1 1 d . . . . .
C55 C 0.6533(10) 0.7934(6) 0.2565(5) 0.063(4) Uani 1 1 d . . . . .
H55A H 0.652381 0.831140 0.250364 0.075 Uiso 1 1 calc R U . . .
H55B H 0.593664 0.767389 0.239708 0.075 Uiso 1 1 calc R U . . .
C56 C 0.7235(12) 0.7717(7) 0.2323(7) 0.098(5) Uani 1 1 d . U . . .
H56A H 0.694228 0.739158 0.200552 0.118 Uiso 1 1 calc R U . . .
H56B H 0.758604 0.801643 0.218897 0.118 Uiso 1 1 calc R U . . .
C57 C 0.7830(13) 0.7547(7) 0.2750(8) 0.097(4) Uani 1 1 d . U . . .
H57A H 0.845841 0.774518 0.280090 0.117 Uiso 1 1 calc R U . . .
H57B H 0.775801 0.713564 0.266049 0.117 Uiso 1 1 calc R U . . .
C58 C 0.1703(14) 0.8855(7) 0.7475(7) 0.101(7) Uani 1 1 d . . . . .
H58A H 0.166653 0.849017 0.724083 0.152 Uiso 1 1 calc R U . . .
H58B H 0.157002 0.880179 0.782485 0.152 Uiso 1 1 calc R U . . .
H58C H 0.230185 0.910139 0.754917 0.152 Uiso 1 1 calc R U . . .
C59 C 0.1187(12) 0.9354(7) 0.6770(7) 0.074(5) Uani 1 1 d . . . . .
C60 C 0.0448(13) 0.9567(9) 0.6566(7) 0.101(6) Uani 1 1 d . . . . .
H60A H 0.021847 0.943274 0.616061 0.121 Uiso 1 1 calc R U . C 13
H60B H 0.060009 0.998288 0.666969 0.121 Uiso 1 1 calc R U . C 13
C62 C 0.8455(9) 0.4494(5) 0.3243(4) 0.044(3) Uani 1 1 d . U . . .
C63 C 0.8429(11) 0.4933(6) 0.3724(5) 0.074(4) Uani 1 1 d . U . . .
H63A H 0.902558 0.518004 0.389221 0.112 Uiso 1 1 calc R U . . .
H63B H 0.821212 0.474924 0.399728 0.112 Uiso 1 1 calc R U . . .
H63C H 0.803142 0.515557 0.359539 0.112 Uiso 1 1 calc R U . . .
C64 C 0.8398(11) 0.3927(6) 0.3416(6) 0.084(5) Uani 1 1 d . U . . .
H64A H 0.832431 0.362672 0.309081 0.126 Uiso 1 1 calc R U . . .
H64B H 0.789019 0.384124 0.357705 0.126 Uiso 1 1 calc R U . . .
H64C H 0.894273 0.395560 0.368899 0.126 Uiso 1 1 calc R U . . .
C65 C 0.9228(11) 0.4641(8) 0.3022(6) 0.087(5) Uani 1 1 d . U . . .
H65A H 0.930134 0.502142 0.296109 0.131 Uiso 1 1 calc R U . . .
H65B H 0.914482 0.437300 0.267120 0.131 Uiso 1 1 calc R U . . .
H65C H 0.975713 0.462736 0.328521 0.131 Uiso 1 1 calc R U . . .
C66 C 0.5461(10) 0.4147(5) 0.4280(4) 0.052(3) Uani 1 1 d . U . . .
C67 C 0.4680(11) 0.3873(7) 0.4488(5) 0.080(5) Uani 1 1 d . U . . .
H67A H 0.456268 0.346347 0.437830 0.121 Uiso 1 1 calc R U . . .
H67B H 0.415445 0.398637 0.432897 0.121 Uiso 1 1 calc R U . . .
H67C H 0.482234 0.399501 0.489165 0.121 Uiso 1 1 calc R U . . .
C68 C 0.5793(12) 0.4767(5) 0.4584(5) 0.083(5) Uani 1 1 d . U . . .
H68A H 0.555935 0.482557 0.491230 0.125 Uiso 1 1 calc R U . . .
H68B H 0.559143 0.499752 0.433993 0.125 Uiso 1 1 calc R U . . .
H68C H 0.644163 0.487397 0.469649 0.125 Uiso 1 1 calc R U . . .
C69 C 0.6128(10) 0.3828(7) 0.4344(5) 0.071(4) Uani 1 1 d . U . . .
H69A H 0.635707 0.385152 0.473715 0.107 Uiso 1 1 calc R U . . .
H69B H 0.661445 0.398559 0.418991 0.107 Uiso 1 1 calc R U . . .
H69C H 0.585688 0.343355 0.414923 0.107 Uiso 1 1 calc R U . . .
C70 C 0.1854(8) 0.2501(5) -0.1136(4) 0.040(3) Uani 1 1 d . . . . .
C71 C 0.1926(8) 0.3118(4) -0.1088(5) 0.040(3) Uani 1 1 d . . . . .
H71A H 0.236235 0.328242 -0.128035 0.049 Uiso 1 1 calc R U . . .
H71B H 0.210018 0.332764 -0.069683 0.049 Uiso 1 1 calc R U . . .
C72 C 0.1000(9) 0.3128(5) -0.1365(5) 0.048(3) Uani 1 1 d . . . . .
H72A H 0.101677 0.344073 -0.155332 0.057 Uiso 1 1 calc R U . . .
H72B H 0.063894 0.316803 -0.109335 0.057 Uiso 1 1 calc R U . . .
C73 C 0.0626(8) 0.2554(5) -0.1785(4) 0.039(3) Uani 1 1 d . . . . .
H73A H -0.001422 0.240275 -0.182252 0.047 Uiso 1 1 calc R U . . .
H73B H 0.072843 0.257885 -0.215228 0.047 Uiso 1 1 calc R U . . .
C74 C 0.0914(9) 0.1591(5) -0.1726(5) 0.052(4) Uani 1 1 d . . . . .
H74A H 0.143354 0.145718 -0.159926 0.078 Uiso 1 1 calc R U . . .
H74B H 0.073029 0.148654 -0.212989 0.078 Uiso 1 1 calc R U . . .
H74C H 0.042901 0.142005 -0.157683 0.078 Uiso 1 1 calc R U . . .
C75 C 0.1051(7) 0.2126(4) 0.0247(4) 0.029(2) Uani 1 1 d . . . . .
C76 C 0.0965(8) 0.2655(4) 0.0055(4) 0.033(3) Uani 1 1 d . . . . .
H76A H 0.038411 0.258100 -0.020104 0.050 Uiso 1 1 calc R U . . .
H76B H 0.143101 0.276588 -0.013338 0.050 Uiso 1 1 calc R U . . .
H76C H 0.102514 0.295887 0.037384 0.050 Uiso 1 1 calc R U . . .
C77 C 0.0922(8) 0.1635(4) -0.0246(4) 0.041(3) Uani 1 1 d . . . . .
H77A H 0.030124 0.151672 -0.045536 0.061 Uiso 1 1 calc R U . . .
H77B H 0.108267 0.131934 -0.011210 0.061 Uiso 1 1 calc R U . . .
H77C H 0.130062 0.175500 -0.048485 0.061 Uiso 1 1 calc R U . . .
C78 C 0.0400(8) 0.1986(5) 0.0594(5) 0.044(3) Uani 1 1 d . . . . .
H78A H 0.045065 0.232180 0.087724 0.066 Uiso 1 1 calc R U . . .
H78B H 0.053346 0.168855 0.077239 0.066 Uiso 1 1 calc R U . . .
H78C H -0.020351 0.185570 0.035730 0.066 Uiso 1 1 calc R U . . .
C79 C 0.7800(10) 1.1915(6) 0.3939(5) 0.064(4) Uani 1 1 d . . . . .
H79A H 0.805098 1.166511 0.371028 0.097 Uiso 1 1 calc R U . . .
H79B H 0.811579 1.198756 0.432694 0.097 Uiso 1 1 calc R U . . .
H79C H 0.786173 1.227143 0.382438 0.097 Uiso 1 1 calc R U . . .
C80 C 0.6831(9) 1.1640(5) 0.3868(5) 0.048(3) Uani 1 1 d . . . . .
C81 C 0.6345(11) 1.2085(6) 0.4040(6) 0.066(4) Uani 1 1 d . . . . .
H81A H 0.632524 1.232552 0.377703 0.100 Uiso 1 1 calc R U . . .
H81B H 0.666075 1.231537 0.441003 0.100 Uiso 1 1 calc R U . . .
H81C H 0.574051 1.189702 0.404186 0.100 Uiso 1 1 calc R U . . .
C82 C 0.4751(12) 0.9314(5) 0.2436(4) 0.061(5) Uani 1 1 d D . . . .
C86 C 0.1436(12) 0.8805(6) 0.3325(5) 0.072(5) Uani 1 1 d . . . . .
C90 C 0.1657(10) 1.0663(6) 0.5186(6) 0.071(5) Uani 1 1 d D . . . .
C94 C 0.8174(10) 1.3205(5) 0.6902(5) 0.056(4) Uani 1 1 d . . . . .
C95 C 0.8773(12) 1.3108(7) 0.7388(6) 0.086(5) Uani 1 1 d . . . . .
H95A H 0.841294 1.281820 0.752826 0.103 Uiso 1 1 calc R U . D 7
H95B H 0.922012 1.294279 0.725014 0.103 Uiso 1 1 calc R U . D 7
C98 C 0.5118(12) 1.2534(5) 0.5608(5) 0.059(5) Uani 1 1 d . . . . .
C99 C 0.4163(12) 1.2395(6) 0.5258(7) 0.088(6) Uani 1 1 d . . . . .
H99A H 0.375396 1.222893 0.546076 0.132 Uiso 1 1 calc R U . . .
H99B H 0.409507 1.212778 0.490977 0.132 Uiso 1 1 calc R U . . .
H99C H 0.402927 1.274074 0.518121 0.132 Uiso 1 1 calc R U . . .
C100 C 0.5782(13) 1.2786(5) 0.5334(7) 0.089(6) Uani 1 1 d . . . . .
H10A H 0.579005 1.318140 0.535634 0.133 Uiso 1 1 calc R U . . .
H10B H 0.562893 1.258262 0.494614 0.133 Uiso 1 1 calc R U . . .
H10C H 0.636749 1.276148 0.551829 0.133 Uiso 1 1 calc R U . . .
C101 C 0.6406(9) 1.1324(6) 0.3283(5) 0.059(4) Uani 1 1 d . . . . .
H10D H 0.627378 1.158706 0.305831 0.088 Uiso 1 1 calc R U . . .
H10E H 0.585562 1.104969 0.326794 0.088 Uiso 1 1 calc R U . . .
H10F H 0.681022 1.112640 0.314022 0.088 Uiso 1 1 calc R U . . .
C102 C 0.5190(12) 1.2891(5) 0.6152(5) 0.080(6) Uani 1 1 d . . . . .
H10G H 0.578055 1.294811 0.639092 0.120 Uiso 1 1 calc R U . . .
H10H H 0.474075 1.270718 0.631961 0.120 Uiso 1 1 calc R U . . .
H10I H 0.509796 1.325576 0.610800 0.120 Uiso 1 1 calc R U . . .
C106 C 0.7799(12) 0.2515(6) -0.1005(7) 0.078(5) Uani 1 1 d . . . . .
H10V H 0.728454 0.259718 -0.123187 0.094 Uiso 1 1 calc R U . . .
H10T H 0.813492 0.285716 -0.071444 0.094 Uiso 1 1 calc R U . . .
C107 C 0.7502(13) 0.2028(6) -0.0754(8) 0.093(6) Uani 1 1 d . . . . .
H10Y H 0.754509 0.216187 -0.035590 0.112 Uiso 1 1 calc R U . . .
H10Q H 0.688314 0.181553 -0.094166 0.112 Uiso 1 1 calc R U . . .
C109 C 0.8069(11) 0.1181(6) -0.0610(7) 0.078(5) Uani 1 1 d . . . . .
H10P H 0.851882 0.100184 -0.071421 0.117 Uiso 1 1 calc R U . . .
H10R H 0.748229 0.091575 -0.076012 0.117 Uiso 1 1 calc R U . . .
H10S H 0.818907 0.128996 -0.020678 0.117 Uiso 1 1 calc R U . . .
C110 C 0.181(2) 0.4724(11) 0.4100(11) 0.060(7) Uiso 0.5 1 d D . P . .
H11A H 0.223092 0.507895 0.410062 0.072 Uiso 0.5 1 calc R U P E 18
H11B H 0.131888 0.461000 0.376337 0.072 Uiso 0.5 1 calc R U P E 18
C1A C 0.247(3) 0.3673(14) 0.4767(14) 0.097(11) Uiso 0.5 1 d . . P . .
H1A1 H 0.303038 0.380733 0.504736 0.146 Uiso 0.5 1 calc R U P . .
H1A2 H 0.254896 0.345276 0.442991 0.146 Uiso 0.5 1 calc R U P . .
H1A3 H 0.202740 0.343654 0.490492 0.146 Uiso 0.5 1 calc R U P . .
C1C C 0.183(2) 0.4319(12) 0.4912(12) 0.068(8) Uiso 0.5 1 d D . P . .
H1C1 H 0.223113 0.451335 0.527959 0.082 Uiso 0.5 1 calc R U P F 18
H1C2 H 0.132633 0.404588 0.496585 0.082 Uiso 0.5 1 calc R U P F 18
C112 C 0.8378(9) 0.2326(5) -0.1356(5) 0.054(4) Uani 1 1 d . . . . .
H11Y H 0.806284 0.222438 -0.175174 0.065 Uiso 1 1 calc R U . . .
H11X H 0.892542 0.262791 -0.129821 0.065 Uiso 1 1 calc R U . . .
C113 C 0.8588(8) 0.1839(6) -0.1187(5) 0.043(3) Uani 1 1 d . . . . .
C119 C 0.9739(10) 0.4100(6) -0.0586(6) 0.061(4) Uani 1 1 d . . . . .
H11C H 1.002366 0.443405 -0.070395 0.074 Uiso 1 1 calc R U . . .
H11D H 0.970222 0.375638 -0.086277 0.074 Uiso 1 1 calc R U . . .
C122 C 0.230(2) 0.4228(12) 0.4176(12) 0.062(8) Uiso 0.5 1 d . . P Q .
C88B C 0.073(4) 0.874(3) 0.358(3) 0.10(2) Uiso 0.3 1 d . . P G 1
H88A H 0.092252 0.898451 0.395273 0.147 Uiso 0.3 1 calc R U P G 1
H88B H 0.053413 0.834864 0.359834 0.147 Uiso 0.3 1 calc R U P G 1
H88C H 0.023765 0.884652 0.336309 0.147 Uiso 0.3 1 calc R U P G 1
C89A C 0.177(3) 0.8633(17) 0.2745(17) 0.023(9) Uiso 0.3 1 d . . P G 1
H89A H 0.199307 0.829755 0.274777 0.035 Uiso 0.3 1 calc R U P G 1
H89B H 0.224767 0.894566 0.272776 0.035 Uiso 0.3 1 calc R U P G 1
H89C H 0.127383 0.855484 0.242296 0.035 Uiso 0.3 1 calc R U P G 1
C87A C 0.162(3) 0.9402(14) 0.3217(14) 0.033(8) Uiso 0.3 1 d . . P G 1
H87A H 0.118083 0.940693 0.289139 0.049 Uiso 0.3 1 calc R U P G 1
H87B H 0.221508 0.950432 0.315312 0.049 Uiso 0.3 1 calc R U P G 1
H87C H 0.158878 0.967208 0.353833 0.049 Uiso 0.3 1 calc R U P G 1
C87B C 0.1101(16) 0.9309(9) 0.3397(9) 0.072(6) Uiso 0.7 1 d . . P G 2
H87D H 0.070069 0.930581 0.305034 0.108 Uiso 0.7 1 calc R U P G 2
H87E H 0.159962 0.964622 0.350140 0.108 Uiso 0.7 1 calc R U P G 2
H87F H 0.078091 0.931026 0.368810 0.108 Uiso 0.7 1 calc R U P G 2
C88A C 0.0747(13) 0.8299(7) 0.3327(7) 0.053(5) Uiso 0.7 1 d . . P G 2
H88D H 0.058837 0.835057 0.368227 0.080 Uiso 0.7 1 calc R U P G 2
H88E H 0.097779 0.796699 0.327037 0.080 Uiso 0.7 1 calc R U P G 2
H88F H 0.021999 0.824564 0.302925 0.080 Uiso 0.7 1 calc R U P G 2
C89B C 0.161(3) 0.865(2) 0.278(2) 0.17(2) Uiso 0.7 1 d . . P G 2
H89D H 0.109932 0.864379 0.249236 0.252 Uiso 0.7 1 calc R U P G 2
H89E H 0.173065 0.828117 0.272732 0.252 Uiso 0.7 1 calc R U P G 2
H89F H 0.213247 0.893191 0.275701 0.252 Uiso 0.7 1 calc R U P G 2
C84A C 0.412(4) 0.961(2) 0.237(2) 0.14(2) Uiso 0.4 1 d . . P H 3
H84A H 0.389729 0.959078 0.197213 0.203 Uiso 0.4 1 calc R U P H 3
H84B H 0.438301 1.000954 0.256170 0.203 Uiso 0.4 1 calc R U P H 3
H84C H 0.362427 0.945601 0.251513 0.203 Uiso 0.4 1 calc R U P H 3
C83A C 0.5099(19) 0.8864(10) 0.2097(9) 0.014(5) Uiso 0.4 1 d . . P H 3
H83A H 0.510163 0.855087 0.227751 0.021 Uiso 0.4 1 calc R U P H 3
H83B H 0.570267 0.903387 0.207791 0.021 Uiso 0.4 1 calc R U P H 3
H83C H 0.471275 0.872415 0.172292 0.021 Uiso 0.4 1 calc R U P H 3
C85A C 0.561(3) 0.970(2) 0.236(2) 0.13(2) Uiso 0.4 1 d D . P H 3
H85A H 0.551230 0.975000 0.198552 0.188 Uiso 0.4 1 calc R U P H 3
H85B H 0.609892 0.952333 0.243620 0.188 Uiso 0.4 1 calc R U P H 3
H85C H 0.575945 1.006607 0.262403 0.188 Uiso 0.4 1 calc R U P H 3
C83B C 0.472(2) 0.8773(13) 0.2093(13) 0.095(12) Uiso 0.6 1 d . . P H 4
H83D H 0.487215 0.882835 0.174824 0.142 Uiso 0.6 1 calc R U P H 4
H83E H 0.412344 0.852255 0.200872 0.142 Uiso 0.6 1 calc R U P H 4
H83F H 0.514640 0.860531 0.229079 0.142 Uiso 0.6 1 calc R U P H 4
C84B C 0.3738(15) 0.9215(9) 0.2288(8) 0.048(5) Uiso 0.6 1 d . . P H 4
H84D H 0.353706 0.925470 0.191060 0.072 Uiso 0.6 1 calc R U P H 4
H84E H 0.357393 0.949173 0.254535 0.072 Uiso 0.6 1 calc R U P H 4
H84F H 0.345718 0.883518 0.231302 0.072 Uiso 0.6 1 calc R U P H 4
C85B C 0.5256(19) 0.9886(10) 0.2353(10) 0.064(7) Uiso 0.6 1 d . . P H 4
H85D H 0.577290 1.006143 0.266626 0.095 Uiso 0.6 1 calc R U P H 4
H85E H 0.486242 1.013567 0.233118 0.095 Uiso 0.6 1 calc R U P H 4
H85F H 0.545195 0.982195 0.201131 0.095 Uiso 0.6 1 calc R U P H 4
N7 N 0.1115(15) 0.2596(10) 0.4028(10) 0.057(6) Uiso 0.5 1 d D . P I 5
C121 C 0.189(3) 0.2504(16) 0.4433(15) 0.107(13) Uiso 0.5 1 d . . P I 5
H12A H 0.211922 0.221260 0.424272 0.160 Uiso 0.5 1 calc R U P I 5
H12B H 0.168512 0.238498 0.474191 0.160 Uiso 0.5 1 calc R U P I 5
H12C H 0.236047 0.285593 0.457282 0.160 Uiso 0.5 1 calc R U P I 5
C120 C 0.0068(16) 0.2435(13) 0.3944(14) 0.068(9) Uiso 0.5 1 d D . P I 5
H12D H -0.023543 0.208624 0.365465 0.082 Uiso 0.5 1 calc R U P I 5
H12E H -0.010956 0.240801 0.429112 0.082 Uiso 0.5 1 calc R U P I 5
C10B C -0.006(2) 0.2976(13) 0.3753(14) 0.065(10) Uiso 0.5 1 d . . P I 5
H10L H 0.020076 0.331942 0.405496 0.078 Uiso 0.5 1 calc R U P I 5
H10M H -0.069559 0.294869 0.360062 0.078 Uiso 0.5 1 calc R U P I 5
N23 N 0.0815(14) 0.2368(8) 0.3804(8) 0.034(5) Uiso 0.5 1 d . . P I 6
C13 C 0.1372(16) 0.2065(9) 0.4119(8) 0.033(5) Uiso 0.5 1 d . . P I 6
H13A H 0.115115 0.165930 0.395760 0.050 Uiso 0.5 1 calc R U P I 6
H13B H 0.133925 0.214333 0.450533 0.050 Uiso 0.5 1 calc R U P I 6
H13C H 0.198765 0.219334 0.410118 0.050 Uiso 0.5 1 calc R U P I 6
C24 C 0.035(2) 0.2748(16) 0.4138(11) 0.086(11) Uiso 0.5 1 d D . P I 6
H24A H 0.074654 0.311939 0.434793 0.103 Uiso 0.5 1 calc R U P I 6
H24B H 0.002553 0.255962 0.437496 0.103 Uiso 0.5 1 calc R U P I 6
C10A C -0.0262(19) 0.2762(13) 0.3570(10) 0.052(8) Uiso 0.5 1 d D . P I 6
H10N H -0.065531 0.238589 0.336995 0.063 Uiso 0.5 1 calc R U P I 6
H10O H -0.061861 0.303585 0.361830 0.063 Uiso 0.5 1 calc R U P I 6
C97A C 0.789(3) 1.4020(17) 0.6731(17) 0.105(14) Uiso 0.5 1 d . . P J 7
H97A H 0.771597 1.380340 0.634651 0.158 Uiso 0.5 1 calc R U P J 7
H97B H 0.828107 1.438982 0.675957 0.158 Uiso 0.5 1 calc R U P J 7
H97C H 0.736228 1.406702 0.685357 0.158 Uiso 0.5 1 calc R U P J 7
N3B N 0.840(2) 1.3693(14) 0.7110(14) 0.084(10) Uiso 0.5 1 d . . P J 7
C96A C 0.893(2) 1.4032(12) 0.7554(12) 0.058(8) Uiso 0.5 1 d . . P J 7
H96A H 0.862502 1.424479 0.778605 0.069 Uiso 0.5 1 calc R U P J 7
H96B H 0.944207 1.428774 0.748723 0.069 Uiso 0.5 1 calc R U P J 7
C11R C 0.917(4) 1.3498(19) 0.778(2) 0.109(19) Uiso 0.5 1 d . . P J 7
H11E H 0.981392 1.353533 0.786538 0.130 Uiso 0.5 1 calc R U P J 7
H11F H 0.895065 1.345599 0.811242 0.130 Uiso 0.5 1 calc R U P J 7
C97B C 0.818(2) 1.4041(13) 0.6528(13) 0.066(9) Uiso 0.5 1 d . . P J 8
H97D H 0.842851 1.396203 0.620645 0.099 Uiso 0.5 1 calc R U P J 8
H97E H 0.837758 1.444580 0.669627 0.099 Uiso 0.5 1 calc R U P J 8
H97F H 0.753640 1.392037 0.641044 0.099 Uiso 0.5 1 calc R U P J 8
N3A N 0.8473(15) 1.3762(8) 0.6896(9) 0.035(5) Uiso 0.5 1 d . . P J 8
C96B C 0.912(2) 1.4101(12) 0.7331(12) 0.060(8) Uiso 0.5 1 d . . P J 8
H96C H 0.897145 1.445663 0.746746 0.072 Uiso 0.5 1 calc R U P J 8
H96D H 0.969645 1.418660 0.723731 0.072 Uiso 0.5 1 calc R U P J 8
C11G C 0.911(2) 1.3684(13) 0.7812(13) 0.047(8) Uiso 0.5 1 d . . P J 8
H11G H 0.971020 1.373654 0.804823 0.056 Uiso 0.5 1 calc R U P J 8
H11H H 0.869743 1.374551 0.804513 0.056 Uiso 0.5 1 calc R U P J 8
C9A C 0.186(2) 0.6455(13) 0.4898(13) 0.063(8) Uiso 0.5 1 d . . P K 9
H9A1 H 0.212887 0.629478 0.461503 0.095 Uiso 0.5 1 calc R U P K 9
H9A2 H 0.164569 0.616886 0.508991 0.095 Uiso 0.5 1 calc R U P K 9
H9A3 H 0.229778 0.677499 0.516301 0.095 Uiso 0.5 1 calc R U P K 9
C9B C 0.160(2) 0.6543(13) 0.5088(13) 0.068(9) Uiso 0.5 1 d . . P K 10
H9B1 H 0.196874 0.630520 0.495899 0.102 Uiso 0.5 1 calc R U P K 10
H9B2 H 0.122312 0.634845 0.528980 0.102 Uiso 0.5 1 calc R U P K 10
H9B3 H 0.198741 0.689754 0.533197 0.102 Uiso 0.5 1 calc R U P K 10
C43A C 0.185(4) -0.052(2) -0.078(2) 0.076(17) Uiso 0.3 1 d . . P L 11
H43A H 0.177019 -0.054768 -0.041540 0.115 Uiso 0.3 1 calc R U P L 11
H43B H 0.211309 -0.081013 -0.092798 0.115 Uiso 0.3 1 calc R U P L 11
H43C H 0.127108 -0.055957 -0.103012 0.115 Uiso 0.3 1 calc R U P L 11
C43B C 0.221(2) -0.0464(12) -0.0511(12) 0.108(10) Uiso 0.7 1 d . . P L 12
H43D H 0.274891 -0.053905 -0.031956 0.162 Uiso 0.7 1 calc R U P L 12
H43E H 0.187413 -0.078884 -0.081422 0.162 Uiso 0.7 1 calc R U P L 12
H43F H 0.184196 -0.039672 -0.025060 0.162 Uiso 0.7 1 calc R U P L 12
C25A C 0.2797(14) 0.0077(7) -0.1219(7) 0.100(4) Uani 1 1 d . U . M 12
H25C H 0.236538 -0.016758 -0.155784 0.120 Uiso 1 1 calc R U . M 12
H25D H 0.335451 -0.004056 -0.117742 0.120 Uiso 1 1 calc R U . M 12
C26B C 0.2965(14) 0.0706(8) -0.1242(7) 0.114(5) Uani 1 1 d . U . M 12
H26C H 0.356511 0.084693 -0.129274 0.137 Uiso 1 1 calc R U . M 12
H26D H 0.252616 0.075031 -0.155382 0.137 Uiso 1 1 calc R U . M 12
C11X C 0.037(4) 0.941(3) 0.7476(17) 0.092(19) Uiso 0.3 1 d D . P N 13
H11I H 0.007085 0.919373 0.770855 0.110 Uiso 0.3 1 calc R U P N 13
H11J H 0.062154 0.980861 0.766664 0.110 Uiso 0.3 1 calc R U P N 13
C9D C -0.020(3) 0.930(2) 0.6873(16) 0.047(12) Uiso 0.3 1 d D . P N 13
H9D1 H -0.045210 0.889700 0.670482 0.057 Uiso 0.3 1 calc R U P N 13
H9D2 H -0.069040 0.948794 0.686665 0.057 Uiso 0.3 1 calc R U P N 13
C11Y C 0.0197(18) 0.9072(11) 0.7269(11) 0.082(7) Uiso 0.7 1 d . . P N 14
H11K H 0.019708 0.912357 0.766412 0.099 Uiso 0.7 1 calc R U P N 14
H11W H -0.020368 0.869964 0.706555 0.099 Uiso 0.7 1 calc R U P N 14
C9C C -0.011(2) 0.9533(12) 0.7042(12) 0.093(10) Uiso 0.7 1 d . . P N 14
H9C1 H 0.006473 0.989098 0.732593 0.111 Uiso 0.7 1 calc R U P N 14
H9C2 H -0.075463 0.942506 0.688206 0.111 Uiso 0.7 1 calc R U P N 14
C91A C 0.107(2) 1.0349(13) 0.4708(12) 0.062(9) Uiso 0.5 1 d . . P O 15
H91A H 0.092637 0.995293 0.472456 0.093 Uiso 0.5 1 calc R U P O 15
H91B H 0.133789 1.038915 0.439742 0.093 Uiso 0.5 1 calc R U P O 15
H91C H 0.053200 1.047825 0.465875 0.093 Uiso 0.5 1 calc R U P O 15
C92B C 0.121(2) 1.0772(13) 0.5653(11) 0.033(7) Uiso 0.5 1 d . . P O 15
H92A H 0.074492 1.095937 0.554577 0.050 Uiso 0.5 1 calc R U P O 15
H92B H 0.164591 1.101209 0.598460 0.050 Uiso 0.5 1 calc R U P O 15
H92C H 0.094045 1.041326 0.573122 0.050 Uiso 0.5 1 calc R U P O 15
C93B C 0.213(2) 1.1293(10) 0.5153(15) 0.076(11) Uiso 0.5 1 d D . P O 15
H93A H 0.246073 1.127230 0.486939 0.114 Uiso 0.5 1 calc R U P O 15
H93B H 0.252927 1.149750 0.551101 0.114 Uiso 0.5 1 calc R U P O 15
H93C H 0.167203 1.149052 0.505775 0.114 Uiso 0.5 1 calc R U P O 15
C91B C 0.094(2) 1.0119(12) 0.4778(14) 0.082(11) Uiso 0.5 1 d D . P O 16
H91D H 0.046103 1.023612 0.456371 0.123 Uiso 0.5 1 calc R U P O 16
H91E H 0.069635 0.986695 0.499456 0.123 Uiso 0.5 1 calc R U P O 16
H91F H 0.122523 0.992131 0.452649 0.123 Uiso 0.5 1 calc R U P O 16
C92A C 0.141(3) 1.0888(17) 0.5778(16) 0.073(13) Uiso 0.5 1 d . . P O 16
H92D H 0.193880 1.098160 0.608242 0.109 Uiso 0.5 1 calc R U P O 16
H92E H 0.094839 1.059163 0.583584 0.109 Uiso 0.5 1 calc R U P O 16
H92F H 0.119176 1.122296 0.576302 0.109 Uiso 0.5 1 calc R U P O 16
C93A C 0.196(3) 1.1156(14) 0.4917(15) 0.078(11) Uiso 0.5 1 d . . P O 16
H93D H 0.213545 1.101382 0.458250 0.117 Uiso 0.5 1 calc R U P O 16
H93E H 0.246045 1.144064 0.517776 0.117 Uiso 0.5 1 calc R U P O 16
H93F H 0.146689 1.132485 0.482005 0.117 Uiso 0.5 1 calc R U P O 16
C9 C 0.002(4) 0.455(2) 0.470(2) 0.049(13) Uiso 0.25 1 d . . P P 17
C13S C 0.022(2) 0.5215(11) 0.5030(14) 0.074(9) Uiso 0.5 1 d . . P P 17
C10 C 0.149(4) 0.476(2) 0.4633(16) 0.20(3) Uiso 0.5 1 d D . P Q 18
H10J H 0.083085 0.466375 0.454656 0.235 Uiso 0.5 1 calc R U P Q 18
H10K H 0.172677 0.513934 0.487837 0.235 Uiso 0.5 1 calc R U P Q 18

loop_
_atom_site_aniso_label
_atom_site_aniso_U_11
_atom_site_aniso_U_22
_atom_site_aniso_U_33
_atom_site_aniso_U_23
_atom_site_aniso_U_13
_atom_site_aniso_U_12
N2 0.079(9) 0.056(6) 0.116(9) 0.013(6) 0.065(7) 0.027(6)
N5 0.109(8) 0.047(5) 0.029(5) 0.023(4) 0.011(5) 0.021(5)
N6 0.068(11) 0.059(8) 0.089(9) 0.016(7) -0.029(8) -0.015(7)
N8 0.021(6) 0.026(4) 0.030(5) 0.010(4) 0.008(4) 0.004(4)
N9 0.021(5) 0.024(4) 0.023(4) 0.009(4) 0.003(4) 0.011(4)
N10 0.074(9) 0.037(5) 0.037(5) 0.010(5) 0.029(6) 0.023(6)
N11 0.044(7) 0.029(5) 0.056(6) 0.014(5) -0.003(5) 0.003(5)
N12 0.025(7) 0.086(9) 0.095(9) 0.068(8) 0.031(7) 0.028(7)
N13 0.026(6) 0.040(6) 0.047(6) 0.020(5) 0.003(5) 0.005(5)
N14 0.079(10) 0.041(6) 0.040(6) 0.010(5) -0.002(6) 0.022(6)
N16 0.045(7) 0.038(5) 0.037(5) -0.004(4) 0.011(5) 0.002(5)
N17 0.093(8) 0.089(7) 0.096(7) 0.035(6) 0.047(7) 0.044(6)
N18 0.066(10) 0.098(11) 0.084(9) 0.059(9) 0.036(8) 0.053(9)
N19 0.122(16) 0.044(8) 0.114(13) 0.042(8) 0.096(12) 0.049(10)
N20 0.045(7) 0.052(6) 0.042(5) 0.030(5) 0.027(5) 0.024(5)
N21 0.067(9) 0.048(6) 0.023(5) 0.012(5) 0.015(5) 0.037(6)
N22B 0.097(8) 0.080(7) 0.095(7) -0.012(6) 0.023(6) 0.016(6)
N24 0.056(9) 0.054(7) 0.044(6) 0.013(6) 0.000(6) 0.017(7)
N26 0.059(9) 0.045(6) 0.060(7) 0.014(5) 0.013(6) 0.018(6)
O1 0.027(5) 0.046(5) 0.044(4) 0.019(4) 0.004(4) 0.005(4)
O2 0.029(5) 0.047(5) 0.060(5) 0.007(4) 0.008(4) 0.006(4)
O3 0.028(6) 0.064(6) 0.083(6) 0.037(5) 0.020(5) 0.009(5)
O4 0.030(5) 0.063(5) 0.041(4) 0.022(4) 0.018(4) 0.014(4)
O6 0.060(8) 0.100(8) 0.063(6) 0.014(6) -0.005(6) 0.013(6)
O7 0.080(9) 0.042(5) 0.096(8) 0.022(5) 0.028(6) -0.003(6)
O8 0.102(10) 0.044(6) 0.099(8) -0.009(6) 0.067(8) -0.003(6)
O11 0.064(7) 0.039(5) 0.052(5) 0.010(4) 0.012(5) 0.010(4)
O12 0.047(6) 0.033(4) 0.068(6) 0.017(4) 0.005(5) 0.021(4)
O13 0.049(7) 0.061(6) 0.086(7) 0.047(5) 0.034(5) 0.017(5)
O14 0.073(8) 0.065(6) 0.058(6) 0.015(5) 0.012(5) 0.034(6)
O16 0.070(8) 0.112(8) 0.064(6) 0.059(6) 0.047(6) 0.045(7)
O17 0.063(7) 0.043(4) 0.019(4) -0.003(3) 0.008(4) 0.015(4)
O18 0.085(8) 0.080(6) 0.035(5) 0.004(5) 0.017(5) 0.048(6)
O19 0.063(7) 0.045(5) 0.038(5) 0.003(4) 0.006(5) 0.021(5)
O20 0.069(7) 0.052(5) 0.033(4) 0.001(4) 0.020(4) 0.000(5)
O21 0.047(6) 0.045(4) 0.033(4) 0.003(4) 0.002(4) 0.007(4)
O22 0.035(6) 0.053(5) 0.043(4) 0.004(4) 0.008(4) 0.015(4)
O23 0.124(10) 0.131(9) 0.076(6) 0.068(6) 0.079(7) 0.110(8)
O24 0.025(6) 0.065(6) 0.133(9) 0.055(6) 0.006(6) 0.015(5)
O25 0.126(11) 0.047(5) 0.050(6) 0.000(5) -0.020(6) 0.021(6)
O26 0.074(8) 0.086(7) 0.067(6) 0.040(6) 0.026(6) 0.043(6)
O29 0.102(9) 0.094(7) 0.052(5) 0.024(5) 0.044(6) 0.056(7)
O37 0.091(8) 0.126(7) 0.086(6) 0.047(6) 0.021(6) 0.044(6)
O38 0.141(13) 0.060(7) 0.098(9) -0.001(7) -0.007(9) -0.029(7)
O41 0.043(6) 0.049(5) 0.041(4) 0.015(4) 0.003(4) 0.012(4)
O49 0.060(7) 0.049(5) 0.051(5) 0.019(4) 0.021(5) 0.023(5)
O53 0.086(9) 0.068(6) 0.063(6) 0.004(5) 0.010(6) 0.041(6)
O54 0.119(11) 0.052(6) 0.080(7) -0.014(6) -0.030(7) 0.020(6)
O59 0.110(11) 0.125(10) 0.127(10) 0.080(8) 0.077(9) 0.074(9)
S1 0.0263(17) 0.0249(12) 0.0258(12) 0.0097(10) 0.0062(11) 0.0050(11)
S2 0.0233(17) 0.0284(13) 0.0446(15) 0.0127(12) 0.0119(13) 0.0122(12)
S3 0.0245(16) 0.0234(12) 0.0264(12) 0.0110(10) 0.0094(11) 0.0046(11)
S4 0.0357(18) 0.0225(12) 0.0192(11) 0.0064(10) 0.0059(11) 0.0104(12)
S5 0.0231(16) 0.0362(14) 0.0269(13) 0.0094(11) 0.0078(11) 0.0134(12)
S6 0.0295(18) 0.0369(14) 0.0280(13) 0.0148(11) 0.0111(12) 0.0097(13)
S7 0.0259(17) 0.0253(12) 0.0250(12) 0.0083(10) 0.0025(11) 0.0057(11)
S8 0.0315(18) 0.0238(12) 0.0328(13) 0.0112(11) 0.0104(12) 0.0111(12)
S9 0.060(3) 0.0327(15) 0.0367(16) 0.0085(13) -0.0113(15) 0.0025(15)
S10 0.043(2) 0.0608(19) 0.0402(16) 0.0156(15) 0.0066(15) 0.0280(17)
S11 0.064(2) 0.0235(13) 0.0265(13) 0.0096(11) 0.0096(14) 0.0135(14)
S12 0.088(3) 0.0348(15) 0.0253(14) 0.0103(12) 0.0062(15) 0.0288(17)
S13 0.033(2) 0.0436(16) 0.0390(15) 0.0205(13) 0.0093(13) 0.0052(14)
S14 0.047(2) 0.0373(15) 0.0197(12) 0.0103(11) 0.0040(12) 0.0152(14)
S15 0.0314(18) 0.0353(14) 0.0292(13) 0.0101(12) 0.0069(12) 0.0129(13)
Ag1 0.0461(7) 0.0428(5) 0.0449(5) 0.0008(4) -0.0055(5) 0.0224(5)
Ag2 0.0278(5) 0.0365(4) 0.0302(4) 0.0097(4) 0.0101(4) 0.0083(4)
Ag3 0.0289(5) 0.0319(4) 0.0351(4) 0.0078(4) 0.0102(4) 0.0046(4)
Ag4 0.0284(7) 0.0325(5) 0.0508(7) 0.0090(5) 0.0126(5) 0.0066(4)
Ag5 0.1069(13) 0.0560(7) 0.0441(6) 0.0267(6) 0.0364(7) 0.0582(8)
Ag6 0.0271(5) 0.0250(4) 0.0314(4) 0.0063(3) 0.0076(4) 0.0046(3)
Ag7 0.0367(6) 0.0293(4) 0.0367(4) 0.0100(4) 0.0118(4) 0.0127(4)
Ag8 0.0287(5) 0.0363(4) 0.0406(4) 0.0186(4) 0.0147(4) 0.0135(4)
Ag9 0.0321(6) 0.0479(5) 0.0292(4) 0.0123(4) 0.0041(4) 0.0112(4)
Ag10 0.0833(9) 0.0436(5) 0.0390(5) 0.0147(4) 0.0121(5) 0.0169(5)
Ag11 0.0892(9) 0.0384(5) 0.0313(5) 0.0128(4) 0.0137(5) 0.0280(5)
Ag12 0.0386(6) 0.0324(4) 0.0280(4) 0.0099(3) 0.0151(4) 0.0143(4)
Ag13 0.0388(6) 0.0345(4) 0.0372(4) 0.0068(4) 0.0069(4) 0.0104(4)
Ag14 0.0489(7) 0.0450(5) 0.0329(4) 0.0126(4) 0.0141(4) 0.0100(5)
Ag15 0.0619(7) 0.0458(5) 0.0262(4) 0.0148(4) 0.0147(4) 0.0231(5)
Ag16 0.0307(6) 0.0314(4) 0.0365(4) 0.0100(4) 0.0083(4) 0.0087(4)
Ag17 0.0623(8) 0.0718(7) 0.0302(5) 0.0031(5) 0.0018(5) 0.0394(6)
Ag18 0.0543(7) 0.0379(5) 0.0298(4) 0.0092(4) 0.0070(4) 0.0065(4)
Ag19 0.0508(7) 0.0828(7) 0.0734(7) 0.0589(6) 0.0351(6) 0.0411(6)
Ag20 0.0283(5) 0.0285(4) 0.0288(4) 0.0039(3) 0.0062(4) 0.0065(4)
Ag21 0.0276(6) 0.0472(5) 0.0383(5) 0.0235(4) 0.0040(4) 0.0021(4)
Ag22 0.1248(13) 0.0748(8) 0.0473(6) 0.0015(6) 0.0000(7) 0.0561(8)
Ag23 0.0621(8) 0.0369(5) 0.0347(5) 0.0079(4) 0.0084(5) 0.0163(5)
Ag24 0.0498(7) 0.0394(5) 0.0350(4) 0.0133(4) 0.0147(4) 0.0126(4)
Ag25 0.0902(10) 0.0358(5) 0.0552(6) 0.0053(5) -0.0200(6) 0.0052(6)
Ag26 0.0494(7) 0.0409(5) 0.0448(5) 0.0104(4) 0.0062(5) 0.0158(5)
Ag27 0.0431(7) 0.0430(5) 0.0390(5) 0.0077(4) 0.0041(4) 0.0037(5)
Ag28 0.0446(7) 0.0572(6) 0.0599(6) 0.0321(5) -0.0095(5) -0.0028(5)
Ag29 0.0557(8) 0.0992(9) 0.0753(7) 0.0520(7) 0.0275(6) 0.0416(7)
C1 0.042(7) 0.067(7) 0.062(7) 0.029(6) 0.022(6) 0.044(6)
C2 0.057(10) 0.079(9) 0.133(12) 0.056(9) 0.025(9) 0.045(8)
C3 0.072(10) 0.084(9) 0.091(9) -0.013(8) -0.034(8) 0.043(8)
C4 0.058(10) 0.157(12) 0.076(9) 0.048(9) 0.032(8) 0.078(9)
C5 0.096(15) 0.045(8) 0.072(10) 0.015(8) -0.010(10) -0.007(9)
C6 0.061(12) 0.058(9) 0.078(10) 0.021(8) -0.008(9) 0.014(8)
C7 0.12(2) 0.099(14) 0.083(12) 0.031(11) 0.009(12) -0.009(13)
C8 0.14(2) 0.054(10) 0.109(14) 0.024(10) -0.011(14) -0.007(11)
C11 0.065(12) 0.081(10) 0.060(9) 0.031(8) 0.026(8) 0.026(9)
C12 0.078(12) 0.079(10) 0.064(9) 0.058(8) 0.045(9) 0.048(9)
C14 0.040(8) 0.032(6) 0.029(5) 0.016(5) 0.016(5) 0.021(5)
C15 0.067(11) 0.059(8) 0.030(6) 0.024(6) 0.008(6) 0.007(7)
C16 0.046(10) 0.051(7) 0.058(8) 0.029(6) 0.016(7) 0.013(7)
C17 0.067(11) 0.069(9) 0.054(8) 0.035(7) 0.009(7) 0.049(8)
C18 0.050(9) 0.014(5) 0.056(7) 0.011(5) -0.003(7) -0.001(6)
C19 0.063(11) 0.038(7) 0.070(9) 0.008(7) -0.016(8) 0.012(7)
C20 0.047(11) 0.062(10) 0.120(14) 0.024(10) -0.022(10) -0.012(8)
C21 0.069(12) 0.035(7) 0.088(11) 0.013(7) -0.009(9) -0.001(7)
C22 0.077(12) 0.034(6) 0.063(8) 0.030(6) -0.010(8) 0.016(7)
C23 0.077(8) 0.064(7) 0.078(7) -0.012(6) 0.009(7) 0.017(6)
C27 0.092(9) 0.086(7) 0.075(7) 0.000(6) 0.021(7) 0.013(7)
C28 0.047(7) 0.022(5) 0.059(6) 0.025(5) 0.022(5) 0.018(5)
C29 0.065(9) 0.026(5) 0.062(7) 0.017(5) 0.027(7) 0.024(6)
C30 0.066(11) 0.057(8) 0.096(10) 0.034(8) 0.002(8) 0.018(7)
C31 0.091(11) 0.051(7) 0.103(10) 0.041(7) 0.051(9) 0.054(7)
C32 0.056(9) 0.029(6) 0.035(6) 0.015(5) 0.003(6) 0.001(6)
C33 0.027(6) 0.043(6) 0.074(7) 0.029(5) 0.024(5) 0.028(5)
C34 0.064(11) 0.085(10) 0.096(10) -0.004(9) -0.016(9) 0.047(8)
C35 0.046(10) 0.040(7) 0.179(14) 0.032(8) 0.006(10) 0.022(7)
C36 0.056(10) 0.121(11) 0.105(11) 0.048(9) 0.043(8) 0.055(9)
C37 0.039(8) 0.022(5) 0.039(6) 0.007(5) 0.017(5) 0.006(5)
C38 0.054(9) 0.044(7) 0.025(5) 0.007(5) 0.001(5) 0.011(6)
C39 0.037(8) 0.062(8) 0.038(6) 0.012(6) 0.021(6) 0.009(6)
C40 0.030(8) 0.034(6) 0.049(7) 0.019(5) 0.012(6) 0.006(5)
C41 0.050(9) 0.068(8) 0.038(6) 0.032(6) 0.028(6) 0.024(7)
C42 0.035(9) 0.088(10) 0.066(9) 0.043(8) 0.021(7) 0.021(8)
C44 0.078(12) 0.078(9) 0.056(8) 0.043(7) 0.042(8) 0.047(9)
C45 0.024(6) 0.016(4) 0.028(5) 0.011(4) 0.011(4) 0.005(4)
C46 0.049(9) 0.039(6) 0.039(6) 0.028(5) 0.023(6) 0.018(6)
C47 0.027(7) 0.034(6) 0.040(6) 0.022(5) 0.011(5) 0.006(5)
C48 0.058(10) 0.030(6) 0.047(7) 0.025(5) 0.011(6) 0.014(6)
C49 0.051(8) 0.014(5) 0.030(5) 0.009(4) 0.008(5) 0.009(5)
C50 0.114(14) 0.061(8) 0.052(8) 0.021(7) 0.048(8) 0.063(9)
C51 0.060(11) 0.027(6) 0.081(10) 0.017(6) -0.001(8) 0.001(6)
C52 0.059(10) 0.040(7) 0.055(8) 0.022(6) 0.020(7) 0.016(6)
C53 0.086(12) 0.071(9) 0.118(12) 0.028(9) 0.023(10) 0.052(8)
C54 0.068(12) 0.047(8) 0.060(8) 0.011(7) 0.027(8) 0.012(8)
C55 0.078(12) 0.056(8) 0.045(7) -0.001(7) 0.014(7) 0.009(8)
C56 0.088(11) 0.092(9) 0.110(10) -0.008(8) 0.074(9) -0.003(8)
C57 0.090(10) 0.081(7) 0.121(10) -0.011(7) 0.063(8) 0.018(7)
C58 0.14(2) 0.106(14) 0.090(13) 0.049(11) 0.039(13) 0.063(14)
C59 0.065(13) 0.090(11) 0.098(12) 0.057(10) 0.044(10) 0.034(10)
C60 0.101(17) 0.154(18) 0.081(12) 0.051(12) 0.032(11) 0.074(15)
C62 0.050(8) 0.056(6) 0.032(5) 0.023(5) 0.001(5) 0.024(6)
C63 0.073(11) 0.079(9) 0.050(7) 0.000(7) -0.015(7) 0.017(8)
C64 0.099(12) 0.068(8) 0.076(9) 0.034(7) -0.029(9) 0.036(8)
C65 0.054(11) 0.145(13) 0.058(8) 0.019(9) 0.002(8) 0.031(10)
C66 0.089(9) 0.060(7) 0.019(5) 0.020(5) 0.012(5) 0.038(6)
C67 0.094(12) 0.104(11) 0.040(7) 0.034(7) 0.020(7) 0.002(9)
C68 0.146(12) 0.058(7) 0.028(6) 0.005(6) -0.013(7) 0.027(8)
C69 0.070(11) 0.121(11) 0.041(7) 0.027(7) 0.011(7) 0.061(9)
C70 0.037(8) 0.049(7) 0.026(6) 0.004(5) 0.000(5) 0.006(6)
C71 0.049(9) 0.036(6) 0.039(6) 0.016(5) 0.012(6) 0.008(6)
C72 0.048(10) 0.061(8) 0.038(6) 0.017(6) 0.010(6) 0.019(7)
C73 0.027(8) 0.062(8) 0.036(6) 0.021(6) 0.003(5) 0.020(6)
C74 0.047(10) 0.042(7) 0.055(8) 0.004(6) -0.004(7) 0.011(6)
C75 0.018(6) 0.039(6) 0.025(5) 0.006(5) -0.006(4) 0.005(5)
C76 0.033(8) 0.042(6) 0.026(5) 0.010(5) 0.000(5) 0.017(5)
C77 0.034(8) 0.039(6) 0.040(6) -0.004(5) 0.009(6) 0.004(6)
C78 0.042(9) 0.054(7) 0.045(7) 0.018(6) 0.013(6) 0.027(6)
C79 0.053(11) 0.081(10) 0.056(8) 0.037(8) 0.011(7) -0.003(8)
C80 0.047(9) 0.067(8) 0.047(7) 0.041(7) 0.021(6) 0.016(7)
C81 0.070(12) 0.075(10) 0.079(10) 0.046(8) 0.031(9) 0.037(9)
C82 0.122(15) 0.042(7) 0.022(6) 0.008(5) 0.004(7) 0.043(8)
C86 0.099(15) 0.059(9) 0.042(8) 0.013(7) -0.017(8) 0.019(9)
C90 0.058(11) 0.118(13) 0.077(10) 0.066(10) 0.028(9) 0.059(10)
C94 0.077(12) 0.034(7) 0.031(6) -0.006(6) -0.008(7) -0.007(7)
C95 0.085(15) 0.098(13) 0.060(10) -0.005(9) 0.010(9) 0.024(11)
C98 0.120(15) 0.032(6) 0.027(6) 0.015(5) 0.004(7) 0.032(8)
C99 0.125(18) 0.053(9) 0.092(12) 0.024(9) 0.007(12) 0.047(10)
C100 0.17(2) 0.022(6) 0.101(12) 0.031(8) 0.060(13) 0.036(9)
C101 0.049(10) 0.078(9) 0.056(8) 0.043(7) 0.018(7) 0.002(8)
C102 0.177(19) 0.043(7) 0.040(7) 0.018(6) 0.035(9) 0.057(10)
C106 0.110(16) 0.051(8) 0.095(12) 0.030(8) 0.047(11) 0.032(9)
C107 0.115(17) 0.064(10) 0.147(16) 0.050(11) 0.086(14) 0.050(11)
C109 0.066(13) 0.082(11) 0.109(13) 0.066(10) 0.031(10) 0.021(9)
C112 0.048(10) 0.063(8) 0.065(8) 0.021(7) 0.029(7) 0.024(7)
C113 0.021(7) 0.071(9) 0.049(7) 0.028(7) 0.016(6) 0.018(7)
C119 0.071(12) 0.068(9) 0.080(10) 0.045(8) 0.059(9) 0.028(8)
C25A 0.104(9) 0.092(7) 0.092(8) -0.011(7) 0.032(7) 0.023(7)
C26B 0.115(9) 0.108(8) 0.089(8) -0.008(7) 0.020(7) 0.000(8)

loop_
_atom_type_symbol
_atom_type_description
_atom_type_scat_dispersion_real
_atom_type_scat_dispersion_imag
_atom_type_scat_source
H H 0.0000 0.0000 'International Tables Vol C Tables 4.2.6.8 and 6.1.1.4'
N N 0.0061 0.0033 'International Tables Vol C Tables 4.2.6.8 and 6.1.1.4'
O O 0.0106 0.0060 'International Tables Vol C Tables 4.2.6.8 and 6.1.1.4'
S S 0.1246 0.1234 'International Tables Vol C Tables 4.2.6.8 and 6.1.1.4'
Ag Ag -0.8971 1.1015 'International Tables Vol C Tables 4.2.6.8 and 6.1.1.4'
C C 0.0033 0.0016 'International Tables Vol C Tables 4.2.6.8 and 6.1.1.4'

loop_
_geom_angle_atom_site_label_1
_geom_angle_atom_site_label_2
_geom_angle_atom_site_label_3
_geom_angle
_geom_angle_site_symmetry_1
_geom_angle_site_symmetry_3
_geom_angle_publ_flag
O55 N1 O30 106(3) . . ?
O55 N1 O32 140(3) . . ?
O30 N1 O32 114(3) . . ?
C54 N2 C57 118.6(15) . . ?
C54 N2 C53 125.1(12) . . ?
C57 N2 C53 116.3(14) . . ?
O45 N4 O45 180.0(17) . 2_676 ?
O45 N4 O46 119.5(11) . . ?
O45 N4 O46 60.5(10) 2_676 . ?
O45 N4 O46 60.5(10) . 2_676 ?
O45 N4 O46 119.5(11) 2_676 2_676 ?
O46 N4 O46 180.0(16) . 2_676 ?
O45 N4 O58 57.2(11) . . ?
O45 N4 O58 122.8(11) 2_676 . ?
O46 N4 O58 63.3(12) . . ?
O46 N4 O58 116.7(12) 2_676 . ?
O45 N4 O58 122.7(11) . 2_676 ?
O45 N4 O58 57.3(11) 2_676 2_676 ?
O46 N4 O58 116.7(12) . 2_676 ?
O46 N4 O58 63.3(12) 2_676 2_676 ?
O58 N4 O58 180.0(13) . 2_676 ?
O44 N5 O42 140.0(18) . . ?
O44 N5 O43 84.2(18) . . ?
O42 N5 O43 124.3(19) . . ?
O47 O5 N15A 66(2) . . ?
C5 N6 C8 113.9(14) . . ?
C5 N6 C9B 125.8(18) . . ?
C8 N6 C9B 119.0(18) . . ?
C5 N6 C9A 120.4(18) . . ?
C8 N6 C9A 122.7(16) . . ?
O21 N8 O20 120.7(9) . . ?
O21 N8 O22 118.7(8) . . ?
O20 N8 O22 120.6(9) . . ?
O25 N9 O24 120.5(11) . . ?
O25 N9 O23 118.6(12) . . ?
O24 N9 O23 120.8(10) . . ?
O27B N10 O26 111.4(15) . . ?
O27B N10 O27A 30.0(14) . . ?
O26 N10 O27A 123.6(11) . . ?
O27B N10 O28B 127.9(17) . . ?
O26 N10 O28B 109.7(13) . . ?
O27A N10 O28B 126.7(15) . . ?
O27B N10 O28A 121.3(19) . . ?
O26 N10 O28A 127.3(13) . . ?
O27A N10 O28A 103.3(16) . . ?
O28B N10 O28A 33.8(13) . . ?
C18 N11 C21 113.6(10) . . ?
C18 N11 C22 123.0(10) . . ?
C21 N11 C22 122.9(10) . . ?
O13 N12 O14 122.7(11) . . ?
O13 N12 O57 127.5(14) . . ?
O14 N12 O57 107.2(14) . . ?
O13 N12 O15 104.4(14) . . ?
O14 N12 O15 127.9(12) . . ?
O57 N12 O15 45.2(10) . . ?
O3 N13 O2 118.3(10) . . ?
O3 N13 O1 120.8(10) . . ?
O2 N13 O1 120.9(10) . . ?
O6 N14 O7 128.8(12) . . ?
O6 N14 O5A 112.8(13) . . ?
O7 N14 O5A 115.7(13) . . ?
O6 N14 O5B 102.3(16) . . ?
O7 N14 O5B 112.2(14) . . ?
O5A N14 O5B 64.5(13) . . ?
O39 N15A O5 136(2) . . ?
O39 N15A O47 117(2) . . ?
O5 N15A O47 47.8(17) . . ?
O39 N15A O40A 115.8(15) . . ?
O5 N15A O40A 105(2) . . ?
O47 N15A O40A 120(2) . . ?
C70 N16 C73 116.2(10) . . ?
C70 N16 C74 121.9(11) . . ?
C73 N16 C74 121.8(9) . . ?
C59 N17 C58 124.6(15) . . ?
C59 N17 C11Y 108.5(16) . . ?
C58 N17 C11Y 126.4(17) . . ?
C59 N17 C11X 104(2) . . ?
C58 N17 C11X 126.8(19) . . ?
O52 N18 O51 116(4) . . ?
O52 N18 O35 118(2) . . ?
O51 N18 O35 64(3) . . ?
O52 N18 O36 80(2) . . ?
O51 N18 O36 63(3) . . ?
O35 N18 O36 126.8(16) . . ?
O52 N18 O34 77(2) . . ?
O51 N18 O34 166(3) . . ?
O35 N18 O34 116.6(17) . . ?
O36 N18 O34 116.2(16) . . ?
O52 N18 O50 125(3) . . ?
O51 N18 O50 108(4) . . ?
O35 N18 O50 56(2) . . ?
O36 N18 O50 152(2) . . ?
O34 N18 O50 66(2) . . ?
O9A N19 O8 112(3) . . ?
O9A N19 O10B 112(4) . . ?
O8 N19 O10B 134.4(19) . . ?
O9A N19 O10A 142(4) . . ?
O8 N19 O10A 105(2) . . ?
O10B N19 O10A 36.2(14) . . ?
O9A N19 O9B 18(3) . . ?
O8 N19 O9B 120.9(12) . . ?
O10B N19 O9B 104.6(17) . . ?
O10A N19 O9B 128(2) . . ?
C40 N20 C44 124.6(11) . . ?
C40 N20 C119 111.6(10) . . ?
C44 N20 C119 122.7(9) . . ?
O18 N21 O17 121.9(12) . . ?
O18 N21 O19 118.5(10) . . ?
O17 N21 O19 119.6(9) . . ?
C23 N22B C25A 115.4(16) . . ?
C23 N22B C43A 129(3) . . ?
C23 N22B C43B 117.0(18) . . ?
C25A N22B C43B 126.3(17) . . ?
O54 N24 O49 120.3(12) . . ?
O54 N24 O53 122.0(13) . . ?
O49 N24 O53 117.7(11) . . ?
C1C N25 C1A 125(3) . . ?
C1C N25 C122 118(3) . . ?
C1A N25 C122 117(3) . . ?
C113 N26 C107 112.3(11) . . ?
C113 N26 C109 125.2(12) . . ?
C107 N26 C109 122.0(12) . . ?
N13 O1 Ag8 122.9(6) . . ?
N13 O2 Ag9 110.0(7) . . ?
C40 O4 Ag8 134.3(8) . . ?
N14 O5A O5B 64.6(13) . . ?
O5A O5B N14 50.9(11) . . ?
O5A O5B O40A 156(2) . . ?
N14 O5B O40A 153(2) . . ?
O5A O5B Ag13 95.2(14) . . ?
N14 O5B Ag13 117.2(15) . . ?
O40A O5B Ag13 71.7(11) . . ?
N19 O8 O9A 26.6(13) . . ?
N19 O8 Ag5 105.7(11) . . ?
O9A O8 Ag5 79.2(14) . . ?
O10B O10A N19 70(3) . . ?
O10A O10B N19 74(3) . . ?
O10A O10B O9A 97(3) . . ?
N19 O10B O9A 25.7(17) . . ?
O9B O9A N19 141(6) . . ?
O9B O9A O8 145(5) . . ?
N19 O9A O8 42(3) . . ?
O9B O9A O10B 115(4) . . ?
N19 O9A O10B 43(3) . . ?
O8 O9A O10B 83(2) . . ?
O9B O9A Ag30 74(4) . . ?
N19 O9A Ag30 124(4) . . ?
O8 O9A Ag30 83.9(15) . . ?
O10B O9A Ag30 167(2) . . ?
O9B O9A Ag5 98(4) . . ?
N19 O9A Ag5 102(4) . . ?
O8 O9A Ag5 60.6(12) . . ?
O10B O9A Ag5 144(2) . . ?
Ag30 O9A Ag5 24.5(5) . . ?
O9A O9B N19 21(4) . . ?
O9A O9B Ag30 89(4) . . ?
N19 O9B Ag30 100.8(11) . . ?
C23 O11 Ag1 119.8(9) . . ?
C18 O12 Ag21 124.5(8) . . ?
N12 O13 Ag21 113.5(8) . . ?
N12 O14 Ag19 122.8(8) . . ?
O57 O15 N12 63.3(17) . . ?
C12 O16 Ag19 131.8(9) . . ?
N21 O17 Ag17 123.0(6) . . ?
N21 O19 Ag15 109.3(6) . . ?
N8 O20 Ag20 120.7(6) . . ?
N9 O23 Ag16 120.1(7) . . ?
N10 O26 Ag4 99.7(7) . . ?
O27B O27A N10 72(3) . . ?
O27A O27B N10 78(3) . . ?
O27A O27B Ag4 103(3) . . ?
N10 O27B Ag4 97.3(15) . . ?
O28B O28A N10 72(3) . . ?
O28A O28B N10 74(3) . . ?
C54 O29 Ag11 126.4(10) . . ?
N1 O30 O55 36.6(16) . . ?
C122 O31 Ag17 146.7(19) . . ?
C5 O33 Ag28 130.3(11) . . ?
N18 O34 O50 59(2) . . ?
N18 O34 O52 45.3(15) . . ?
O50 O34 O52 96(2) . . ?
N18 O34 Ag28 120.6(10) . . ?
O50 O34 Ag28 118(2) . . ?
O52 O34 Ag28 81.5(17) . . ?
N18 O35 O50 68(2) . . ?
N18 O35 O51 56(3) . . ?
O50 O35 O51 111(4) . . ?
N18 O35 Ag29 116.8(13) . . ?
O50 O35 Ag29 66(2) . . ?
O51 O35 Ag29 172(3) . . ?
O51 O36 N18 53(3) . . ?
O51 O36 O52 85(3) . . ?
N18 O36 O52 44.7(15) . . ?
C59 O37 Ag29 130.6(11) . . ?
C94 O38 Ag25 142.5(11) . . ?
N15A O39 Ag15 112.3(11) . . ?
N15A O40A O5B 143.6(16) . . ?
N15A O40A Ag13 104.1(11) . . ?
O5B O40A Ag13 62.6(9) . . ?
C70 O41 Ag3 133.4(7) . . ?
N5 O43 O44 43.0(12) . . ?
N5 O44 O43 52.8(15) . . ?
O58 O45 N4 62.5(14) . . ?
O58 O45 O46 122(2) . 2_676 ?
N4 O45 O46 60.4(12) . 2_676 ?
N4 O46 O45 59.1(11) . 2_676 ?
N4 O46 O58 58.7(12) . . ?
O45 O46 O58 117.0(17) 2_676 . ?
O5 O47 N15A 66(2) . . ?
N24 O49 Ag11 108.3(7) . . ?
O35 O50 N18 55(2) . . ?
O35 O50 O34 107(3) . . ?
N18 O50 O34 55.6(18) . . ?
O35 O50 Ag29 85(2) . . ?
N18 O50 Ag29 122(3) . . ?
O34 O50 Ag29 114(3) . . ?
N18 O51 O35 60(3) . . ?
N18 O51 O36 63(3) . . ?
O35 O51 O36 123(5) . . ?
N18 O52 O34 58(2) . . ?
N18 O52 O36 55(2) . . ?
O34 O52 O36 93(2) . . ?
N1 O55 O30 37.5(17) . . ?
N1 O55 Ag22 121(2) . . ?
O30 O55 Ag22 83.6(11) . . ?
O15 O57 N12 71.6(18) . . ?
O45 O58 N4 60.2(14) . . ?
O45 O58 O46 117(2) . . ?
N4 O58 O46 58.0(13) . . ?
C37 S1 Ag6 104.3(3) . . ?
C37 S1 Ag3 111.8(4) . . ?
Ag6 S1 Ag3 107.38(10) . . ?
C37 S1 Ag5 110.1(3) . . ?
Ag6 S1 Ag5 112.99(11) . . ?
Ag3 S1 Ag5 110.23(10) . . ?
C37 S1 Ag30 106.9(4) . . ?
Ag6 S1 Ag30 135.5(3) . . ?
Ag3 S1 Ag30 89.6(3) . . ?
Ag5 S1 Ag30 25.2(3) . . ?
C33 S2 Ag32 110.0(5) . . ?
C33 S2 Ag7 105.8(4) . . ?
Ag32 S2 Ag7 93.5(3) . . ?
C33 S2 Ag4 106.9(4) . . ?
Ag32 S2 Ag4 15.8(2) . . ?
Ag7 S2 Ag4 79.41(9) . . ?
C33 S2 Ag8 113.5(4) . . ?
Ag32 S2 Ag8 136.6(3) . . ?
Ag7 S2 Ag8 74.47(7) . . ?
Ag4 S2 Ag8 136.35(11) . . ?
C45 S3 Ag6 114.3(3) . . ?
C45 S3 Ag12 109.9(3) . . ?
Ag6 S3 Ag12 87.95(9) . . ?
C45 S3 Ag9 115.1(3) . . ?
Ag6 S3 Ag9 130.59(10) . . ?
Ag12 S3 Ag9 77.35(7) . . ?
C45 S3 Ag8 115.4(3) . . ?
Ag6 S3 Ag8 72.93(7) . . ?
Ag12 S3 Ag8 134.68(10) . . ?
Ag9 S3 Ag8 84.66(8) . . ?
C49 S4 Ag16 110.3(4) . . ?
C49 S4 Ag12 111.5(3) . . ?
Ag16 S4 Ag12 95.12(8) . . ?
C49 S4 Ag15 112.6(3) . . ?
Ag16 S4 Ag15 77.59(8) . . ?
Ag12 S4 Ag15 135.07(10) . . ?
C49 S4 Ag13 119.0(4) . . ?
Ag16 S4 Ag13 130.17(10) . . ?
Ag12 S4 Ag13 74.37(8) . . ?
Ag15 S4 Ag13 77.27(7) . . ?
C1 S5 Ag20 109.0(4) . . ?
C1 S5 Ag16 108.2(4) . . ?
Ag20 S5 Ag16 91.48(9) . . ?
C1 S5 Ag19 118.0(4) . . ?
Ag20 S5 Ag19 81.74(8) . . ?
Ag16 S5 Ag19 132.99(12) . . ?
C1 S5 Ag17 114.4(4) . . ?
Ag20 S5 Ag17 136.58(11) . . ?
Ag16 S5 Ag17 76.73(8) . . ?
Ag19 S5 Ag17 77.06(8) . . ?
C14 S6 Ag18 109.6(4) . . ?
C14 S6 Ag2 110.4(3) . . ?
Ag18 S6 Ag2 99.21(11) . . ?
C14 S6 Ag21 116.0(4) . . ?
Ag18 S6 Ag21 133.92(11) . . ?
Ag2 S6 Ag21 71.53(7) . . ?
C14 S6 Ag19 113.9(3) . . ?
Ag18 S6 Ag19 79.73(8) . . ?
Ag2 S6 Ag19 133.24(11) . . ?
Ag21 S6 Ag19 76.25(8) . . ?
C75 S7 Ag20 111.2(3) . . ?
C75 S7 Ag3 108.3(3) . . ?
Ag20 S7 Ag3 102.13(10) . . ?
C75 S7 Ag1 117.6(3) . . ?
Ag20 S7 Ag1 127.22(11) . . ?
Ag3 S7 Ag1 81.17(9) . . ?
C75 S7 Ag21 108.8(3) . . ?
Ag20 S7 Ag21 73.53(7) . . ?
Ag3 S7 Ag21 141.52(12) . . ?
Ag1 S7 Ag21 72.89(7) . . ?
C28 S8 Ag32 113.9(5) . . ?
C28 S8 Ag2 109.1(4) . . ?
Ag32 S8 Ag2 90.3(3) . . ?
C28 S8 Ag30 114.3(4) . . ?
Ag32 S8 Ag30 74.8(4) . . ?
Ag2 S8 Ag30 136.5(3) . . ?
C28 S8 Ag1 111.4(4) . . ?
Ag32 S8 Ag1 134.7(3) . . ?
Ag2 S8 Ag1 74.98(8) . . ?
Ag30 S8 Ag1 86.9(3) . . ?
C28 S8 Ag4 112.0(4) . . ?
Ag32 S8 Ag4 15.4(2) . . ?
Ag2 S8 Ag4 76.32(8) . . ?
Ag30 S8 Ag4 89.6(3) . . ?
Ag1 S8 Ag4 133.70(10) . . ?
C28 S8 Ag5 114.3(4) . . ?
Ag32 S8 Ag5 52.0(3) . . ?
Ag2 S8 Ag5 130.96(10) . . ?
Ag30 S8 Ag5 23.6(3) . . ?
Ag1 S8 Ag5 107.84(10) . . ?
Ag4 S8 Ag5 67.30(8) . . ?
C86 S9 Ag27 110.5(5) . . ?
C86 S9 Ag10 113.3(6) . . ?
Ag27 S9 Ag10 96.83(11) . . ?
C86 S9 Ag28 115.1(6) . . ?
Ag27 S9 Ag28 75.39(9) . . ?
Ag10 S9 Ag28 130.50(14) . . ?
C86 S9 Ag25 113.6(5) . 2_676 ?
Ag27 S9 Ag25 134.40(13) . 2_676 ?
Ag10 S9 Ag25 76.20(11) . 2_676 ?
Ag28 S9 Ag25 76.01(9) . 2_676 ?
C90 S10 Ag27 107.7(5) . . ?
C90 S10 Ag26 108.6(5) . . ?
Ag27 S10 Ag26 96.87(12) . . ?
C90 S10 Ag29 112.4(5) . . ?
Ag27 S10 Ag29 80.31(10) . . ?
Ag26 S10 Ag29 137.83(14) . . ?
C90 S10 Ag22 112.7(5) . 2_676 ?
Ag27 S10 Ag22 138.17(13) . 2_676 ?
Ag26 S10 Ag22 80.67(11) . 2_676 ?
Ag29 S10 Ag22 74.75(9) . 2_676 ?
C98 S11 Ag24 110.9(4) . . ?
C98 S11 Ag26 114.2(6) . . ?
Ag24 S11 Ag26 90.97(9) . . ?
C98 S11 Ag25 111.2(5) . . ?
Ag24 S11 Ag25 83.96(11) . . ?
Ag26 S11 Ag25 132.95(11) . . ?
C98 S11 Ag11 110.3(4) . 2_676 ?
Ag24 S11 Ag11 138.73(11) . 2_676 ?
Ag26 S11 Ag11 73.70(9) . 2_676 ?
Ag25 S11 Ag11 79.84(9) . 2_676 ?
C82 S12 Ag10 110.5(6) . . ?
C82 S12 Ag23 113.5(4) . . ?
Ag10 S12 Ag23 88.60(10) . . ?
C82 S12 Ag11 114.1(4) . . ?
Ag10 S12 Ag11 80.90(11) . . ?
Ag23 S12 Ag11 132.00(12) . . ?
C82 S12 Ag22 114.0(6) . . ?
Ag10 S12 Ag22 135.36(12) . . ?
Ag23 S12 Ag22 77.04(11) . . ?
Ag11 S12 Ag22 78.39(9) . . ?
C80 S13 Ag23 108.7(4) . . ?
C80 S13 Ag24 108.5(4) . . ?
Ag23 S13 Ag24 97.35(12) . . ?
C80 S13 Ag29 112.6(4) . 2_676 ?
Ag23 S13 Ag29 78.50(9) . 2_676 ?
Ag24 S13 Ag29 137.72(12) . 2_676 ?
C80 S13 Ag28 113.9(4) . 2_676 ?
Ag23 S13 Ag28 137.36(12) . 2_676 ?
Ag24 S13 Ag28 71.87(8) . 2_676 ?
Ag29 S13 Ag28 83.02(10) 2_676 2_676 ?
C66 S14 Ag14 112.0(5) . . ?
C66 S14 Ag18 112.7(4) . . ?
Ag14 S14 Ag18 84.56(9) . . ?
C66 S14 Ag17 117.2(5) . . ?
Ag14 S14 Ag17 130.74(11) . . ?
Ag18 S14 Ag17 80.15(10) . . ?
C66 S14 Ag15 115.1(4) . . ?
Ag14 S14 Ag15 77.52(9) . . ?
Ag18 S14 Ag15 132.24(10) . . ?
Ag17 S14 Ag15 79.07(8) . . ?
C62 S15 Ag7 114.1(4) . . ?
C62 S15 Ag14 108.6(4) . . ?
Ag7 S15 Ag14 102.30(11) . . ?
C62 S15 Ag9 113.2(4) . . ?
Ag7 S15 Ag9 78.27(8) . . ?
Ag14 S15 Ag9 133.58(12) . . ?
C62 S15 Ag13 112.0(4) . . ?
Ag7 S15 Ag13 131.27(11) . . ?
Ag14 S15 Ag13 76.54(8) . . ?
Ag9 S15 Ag13 70.01(7) . . ?
O11 Ag1 S7 121.4(2) . . ?
O11 Ag1 S8 110.4(2) . . ?
S7 Ag1 S8 125.65(9) . . ?
O11 Ag1 Ag2 143.1(2) . . ?
S7 Ag1 Ag2 90.49(6) . . ?
S8 Ag1 Ag2 50.90(6) . . ?
O11 Ag1 Ag21 123.1(2) . . ?
S7 Ag1 Ag21 54.91(6) . . ?
S8 Ag1 Ag21 109.13(6) . . ?
Ag2 Ag1 Ag21 58.40(3) . . ?
O11 Ag1 Ag3 115.5(2) . . ?
S7 Ag1 Ag3 49.32(6) . . ?
S8 Ag1 Ag3 95.14(7) . . ?
Ag2 Ag1 Ag3 99.05(3) . . ?
Ag21 Ag1 Ag3 99.75(3) . . ?
S8 Ag2 S6 168.22(10) . . ?
S8 Ag2 Ag21 114.84(7) . . ?
S6 Ag2 Ag21 56.90(7) . . ?
S8 Ag2 Ag1 54.12(7) . . ?
S6 Ag2 Ag1 117.62(8) . . ?
Ag21 Ag2 Ag1 60.90(3) . . ?
S8 Ag2 Ag4 53.79(7) . . ?
S6 Ag2 Ag4 137.70(8) . . ?
Ag21 Ag2 Ag4 150.59(4) . . ?
Ag1 Ag2 Ag4 100.25(4) . . ?
S8 Ag2 Ag32 43.80(18) . . ?
S6 Ag2 Ag32 147.93(19) . . ?
Ag21 Ag2 Ag32 142.72(18) . . ?
Ag1 Ag2 Ag32 89.12(18) . . ?
Ag4 Ag2 Ag32 11.17(17) . . ?
S1 Ag3 O41 103.4(2) . . ?
S1 Ag3 S7 144.96(9) . . ?
O41 Ag3 S7 107.9(2) . . ?
S1 Ag3 Ag1 104.90(6) . . ?
O41 Ag3 Ag1 109.69(18) . . ?
S7 Ag3 Ag1 49.51(6) . . ?
Ag32 Ag4 O26 160.3(9) . . ?
Ag32 Ag4 S2 64.4(9) . . ?
O26 Ag4 S2 116.4(3) . . ?
Ag32 Ag4 S8 63.7(9) . . ?
O26 Ag4 S8 113.4(3) . . ?
S2 Ag4 S8 127.96(10) . . ?
Ag32 Ag4 O27B 151.6(11) . . ?
O26 Ag4 O27B 47.8(6) . . ?
S2 Ag4 O27B 115.2(7) . . ?
S8 Ag4 O27B 108.8(6) . . ?
Ag32 Ag4 Ag5 8.6(9) . . ?
O26 Ag4 Ag5 152.9(2) . . ?
S2 Ag4 Ag5 70.33(8) . . ?
S8 Ag4 Ag5 58.39(7) . . ?
O27B Ag4 Ag5 156.4(6) . . ?
Ag32 Ag4 Ag2 109.3(9) . . ?
O26 Ag4 Ag2 63.6(3) . . ?
S2 Ag4 Ag2 162.43(8) . . ?
S8 Ag4 Ag2 49.89(6) . . ?
O27B Ag4 Ag2 78.4(7) . . ?
Ag5 Ag4 Ag2 101.83(5) . . ?
Ag32 Ag4 Ag7 109.0(9) . . ?
O26 Ag4 Ag7 67.3(2) . . ?
S2 Ag4 Ag7 49.22(6) . . ?
S8 Ag4 Ag7 161.58(7) . . ?
O27B Ag4 Ag7 85.4(6) . . ?
Ag5 Ag4 Ag7 111.96(5) . . ?
Ag2 Ag4 Ag7 125.78(4) . . ?
Ag30 Ag5 Ag32 120.4(7) . . ?
Ag30 Ag5 O8 103.7(7) . . ?
Ag32 Ag5 O8 112.6(4) . . ?
Ag30 Ag5 S1 78.6(6) . . ?
Ag32 Ag5 S1 103.7(3) . . ?
O8 Ag5 S1 134.8(3) . . ?
Ag30 Ag5 O9A 65.4(12) . . ?
Ag32 Ag5 O9A 143.8(9) . . ?
O8 Ag5 O9A 40.2(10) . . ?
S1 Ag5 O9A 112.4(8) . . ?
Ag30 Ag5 S8 66.9(6) . . ?
Ag32 Ag5 S8 55.9(3) . . ?
O8 Ag5 S8 113.4(3) . . ?
S1 Ag5 S8 108.84(9) . . ?
O9A Ag5 S8 106.6(9) . . ?
Ag30 Ag5 Ag4 118.2(7) . . ?
Ag32 Ag5 Ag4 2.7(3) . . ?
O8 Ag5 Ag4 115.0(3) . . ?
S1 Ag5 Ag4 101.99(7) . . ?
O9A Ag5 Ag4 145.1(8) . . ?
S8 Ag5 Ag4 54.31(6) . . ?
S1 Ag6 S3 163.08(10) . . ?
S1 Ag6 Ag8 109.77(7) . . ?
S3 Ag6 Ag8 55.86(6) . . ?
S15 Ag7 S2 172.59(11) . . ?
S15 Ag7 Ag8 121.43(7) . . ?
S2 Ag7 Ag8 54.04(7) . . ?
S15 Ag7 Ag9 53.15(7) . . ?
S2 Ag7 Ag9 122.33(7) . . ?
Ag8 Ag7 Ag9 68.39(3) . . ?
S15 Ag7 Ag4 135.60(8) . . ?
S2 Ag7 Ag4 51.36(7) . . ?
Ag8 Ag7 Ag4 98.58(4) . . ?
Ag9 Ag7 Ag4 153.76(4) . . ?
O4 Ag8 S2 127.5(2) . . ?
O4 Ag8 O1 94.4(3) . . ?
S2 Ag8 O1 103.82(18) . . ?
O4 Ag8 S3 102.0(2) . . ?
S2 Ag8 S3 122.73(9) . . ?
O1 Ag8 S3 98.32(18) . . ?
O4 Ag8 Ag7 171.3(2) . . ?
S2 Ag8 Ag7 51.48(6) . . ?
O1 Ag8 Ag7 78.19(17) . . ?
S3 Ag8 Ag7 83.72(6) . . ?
O4 Ag8 Ag6 106.9(2) . . ?
S2 Ag8 Ag6 84.82(7) . . ?
O1 Ag8 Ag6 145.32(18) . . ?
S3 Ag8 Ag6 51.22(6) . . ?
Ag7 Ag8 Ag6 81.78(3) . . ?
O2 Ag9 S3 104.0(2) . . ?
O2 Ag9 S15 128.0(2) . . ?
S3 Ag9 S15 118.37(9) . . ?
O2 Ag9 Ag13 134.72(19) . . ?
S3 Ag9 Ag13 110.36(7) . . ?
S15 Ag9 Ag13 55.71(6) . . ?
O2 Ag9 Ag12 145.7(2) . . ?
S3 Ag9 Ag12 50.32(6) . . ?
S15 Ag9 Ag12 86.31(7) . . ?
Ag13 Ag9 Ag12 60.15(3) . . ?
O2 Ag9 Ag7 116.9(2) . . ?
S3 Ag9 Ag7 81.76(6) . . ?
S15 Ag9 Ag7 48.58(6) . . ?
Ag13 Ag9 Ag7 96.78(3) . . ?
Ag12 Ag9 Ag7 84.90(3) . . ?
S12 Ag10 S9 164.62(10) . . ?
S12 Ag10 Ag25 113.02(8) . 2_676 ?
S9 Ag10 Ag25 53.52(8) . 2_676 ?
S12 Ag10 Ag11 50.87(7) . . ?
S9 Ag10 Ag11 116.33(8) . . ?
Ag25 Ag10 Ag11 62.82(4) 2_676 . ?
O49 Ag11 O29 90.5(3) . . ?
O49 Ag11 S12 120.9(2) . . ?
O29 Ag11 S12 109.4(3) . . ?
O49 Ag11 S11 113.4(2) . 2_676 ?
O29 Ag11 S11 95.7(2) . 2_676 ?
S12 Ag11 S11 118.76(9) . 2_676 ?
O49 Ag11 Ag26 151.6(2) . 2_676 ?
O29 Ag11 Ag26 70.7(2) . 2_676 ?
S12 Ag11 Ag26 86.15(7) . 2_676 ?
S11 Ag11 Ag26 50.62(7) 2_676 2_676 ?
O49 Ag11 Ag10 121.8(2) . . ?
O29 Ag11 Ag10 146.4(2) . . ?
S12 Ag11 Ag10 48.23(9) . . ?
S11 Ag11 Ag10 80.57(7) 2_676 . ?
Ag26 Ag11 Ag10 81.86(3) 2_676 . ?
O49 Ag11 Ag22 125.6(2) . . ?
O29 Ag11 Ag22 58.9(2) . . ?
S12 Ag11 Ag22 51.32(9) . . ?
S11 Ag11 Ag22 113.36(8) 2_676 . ?
Ag26 Ag11 Ag22 62.74(3) 2_676 . ?
Ag10 Ag11 Ag22 91.78(4) . . ?
O49 Ag11 Ag25 89.5(2) . 2_676 ?
O29 Ag11 Ag25 140.6(2) . 2_676 ?
S12 Ag11 Ag25 104.21(9) . 2_676 ?
S11 Ag11 Ag25 49.16(8) 2_676 2_676 ?
Ag26 Ag11 Ag25 92.15(4) 2_676 2_676 ?
Ag10 Ag11 Ag25 56.56(3) . 2_676 ?
Ag22 Ag11 Ag25 143.30(4) . 2_676 ?
S4 Ag12 S3 163.61(10) . . ?
S4 Ag12 Ag13 55.68(7) . . ?
S3 Ag12 Ag13 109.80(7) . . ?
S4 Ag12 Ag9 113.11(7) . . ?
S3 Ag12 Ag9 52.33(6) . . ?
Ag13 Ag12 Ag9 57.59(3) . . ?
O5B Ag13 O40A 45.7(8) . . ?
O5B Ag13 S15 111.9(7) . . ?
O40A Ag13 S15 138.7(3) . . ?
O5B Ag13 S4 125.4(7) . . ?
O40A Ag13 S4 97.5(4) . . ?
S15 Ag13 S4 119.75(9) . . ?
O5B Ag13 Ag9 83.9(7) . . ?
O40A Ag13 Ag9 129.4(4) . . ?
S15 Ag13 Ag9 54.28(6) . . ?
S4 Ag13 Ag9 112.06(6) . . ?
O5B Ag13 Ag12 120.9(7) . . ?
O40A Ag13 Ag12 133.5(3) . . ?
S15 Ag13 Ag12 86.85(6) . . ?
S4 Ag13 Ag12 49.95(5) . . ?
Ag9 Ag13 Ag12 62.26(3) . . ?
O5B Ag13 Ag14 147.0(7) . . ?
O40A Ag13 Ag14 126.3(3) . . ?
S15 Ag13 Ag14 48.75(7) . . ?
S4 Ag13 Ag14 84.85(6) . . ?
Ag9 Ag13 Ag14 97.39(3) . . ?
Ag12 Ag13 Ag14 87.62(3) . . ?
O5B Ag13 Ag15 127.3(7) . . ?
O40A Ag13 Ag15 81.6(4) . . ?
S15 Ag13 Ag15 107.86(7) . . ?
S4 Ag13 Ag15 50.19(6) . . ?
Ag9 Ag13 Ag15 148.60(4) . . ?
Ag12 Ag13 Ag15 93.93(3) . . ?
Ag14 Ag13 Ag15 59.20(3) . . ?
S15 Ag14 S14 166.46(10) . . ?
S15 Ag14 Ag13 54.72(7) . . ?
S14 Ag14 Ag13 115.33(7) . . ?
S15 Ag14 Ag15 116.69(7) . . ?
S14 Ag14 Ag15 53.65(7) . . ?
Ag13 Ag14 Ag15 62.08(3) . . ?
S15 Ag14 Ag18 145.75(7) . . ?
S14 Ag14 Ag18 47.76(7) . . ?
Ag13 Ag14 Ag18 145.21(4) . . ?
Ag15 Ag14 Ag18 91.52(4) . . ?
O19 Ag15 O39 87.1(3) . . ?
O19 Ag15 S4 127.4(2) . . ?
O39 Ag15 S4 102.1(3) . . ?
O19 Ag15 S14 105.5(2) . . ?
O39 Ag15 S14 103.2(3) . . ?
S4 Ag15 S14 121.72(8) . . ?
O19 Ag15 Ag16 121.1(2) . . ?
O39 Ag15 Ag16 147.8(2) . . ?
S4 Ag15 Ag16 49.45(6) . . ?
S14 Ag15 Ag16 85.12(6) . . ?
O19 Ag15 Ag14 146.4(2) . . ?
O39 Ag15 Ag14 80.3(2) . . ?
S4 Ag15 Ag14 85.92(6) . . ?
S14 Ag15 Ag14 48.83(7) . . ?
Ag16 Ag15 Ag14 82.47(3) . . ?
O19 Ag15 Ag13 134.5(2) . . ?
O39 Ag15 Ag13 55.3(2) . . ?
S4 Ag15 Ag13 52.54(7) . . ?
S14 Ag15 Ag13 107.21(8) . . ?
Ag16 Ag15 Ag13 92.46(3) . . ?
Ag14 Ag15 Ag13 58.72(3) . . ?
O19 Ag15 Ag17 84.7(2) . . ?
O39 Ag15 Ag17 147.4(2) . . ?
S4 Ag15 Ag17 107.86(7) . . ?
S14 Ag15 Ag17 49.65(7) . . ?
Ag16 Ag15 Ag17 58.56(3) . . ?
Ag14 Ag15 Ag17 89.36(3) . . ?
Ag13 Ag15 Ag17 140.73(3) . . ?
S4 Ag16 S5 166.30(8) . . ?
S4 Ag16 O23 108.3(3) . . ?
S5 Ag16 O23 79.9(3) . . ?
S4 Ag16 Ag15 52.96(6) . . ?
S5 Ag16 Ag15 115.73(6) . . ?
O23 Ag16 Ag15 99.8(3) . . ?
S4 Ag16 Ag17 115.87(6) . . ?
S5 Ag16 Ag17 52.80(6) . . ?
O23 Ag16 Ag17 85.03(18) . . ?
Ag15 Ag16 Ag17 63.08(3) . . ?
O31 Ag17 S14 118.0(4) . . ?
O31 Ag17 O17 89.4(4) . . ?
S14 Ag17 O17 104.2(2) . . ?
O31 Ag17 S5 112.5(4) . . ?
S14 Ag17 S5 122.18(9) . . ?
O17 Ag17 S5 102.64(17) . . ?
O31 Ag17 Ag16 155.6(4) . . ?
S14 Ag17 Ag16 85.99(7) . . ?
O17 Ag17 Ag16 79.53(16) . . ?
S5 Ag17 Ag16 50.47(7) . . ?
O31 Ag17 Ag19 83.1(4) . . ?
S14 Ag17 Ag19 109.11(7) . . ?
O17 Ag17 Ag19 145.45(19) . . ?
S5 Ag17 Ag19 51.12(6) . . ?
Ag16 Ag17 Ag19 93.71(3) . . ?
O31 Ag17 Ag18 115.2(4) . . ?
S14 Ag17 Ag18 48.48(6) . . ?
O17 Ag17 Ag18 149.0(2) . . ?
S5 Ag17 Ag18 85.85(6) . . ?
Ag16 Ag17 Ag18 83.54(3) . . ?
Ag19 Ag17 Ag18 61.04(3) . . ?
O31 Ag17 Ag15 132.2(4) . . ?
S14 Ag17 Ag15 51.28(7) . . ?
O17 Ag17 Ag15 58.3(2) . . ?
S5 Ag17 Ag15 108.70(7) . . ?
Ag16 Ag17 Ag15 58.36(3) . . ?
Ag19 Ag17 Ag15 143.53(4) . . ?
Ag18 Ag17 Ag15 90.63(4) . . ?
S6 Ag18 S14 161.50(11) . . ?
S6 Ag18 Ag17 111.97(8) . . ?
S14 Ag18 Ag17 51.38(8) . . ?
S6 Ag18 Ag19 52.89(7) . . ?
S14 Ag18 Ag19 110.04(8) . . ?
Ag17 Ag18 Ag19 59.09(3) . . ?
S6 Ag18 Ag14 149.44(7) . . ?
S14 Ag18 Ag14 47.67(8) . . ?
Ag17 Ag18 Ag14 88.49(3) . . ?
Ag19 Ag18 Ag14 140.07(4) . . ?
O16 Ag19 O14 91.6(4) . . ?
O16 Ag19 S5 135.1(3) . . ?
O14 Ag19 S5 98.2(2) . . ?
O16 Ag19 S6 99.6(3) . . ?
O14 Ag19 S6 111.2(2) . . ?
S5 Ag19 S6 116.82(9) . . ?
O16 Ag19 Ag17 94.3(3) . . ?
O14 Ag19 Ag17 139.5(2) . . ?
S5 Ag19 Ag17 51.81(6) . . ?
S6 Ag19 Ag17 107.23(7) . . ?
O16 Ag19 Ag21 120.0(3) . . ?
O14 Ag19 Ag21 63.9(2) . . ?
S5 Ag19 Ag21 103.47(6) . . ?
S6 Ag19 Ag21 51.79(6) . . ?
Ag17 Ag19 Ag21 140.47(4) . . ?
O16 Ag19 Ag18 102.9(3) . . ?
O14 Ag19 Ag18 155.4(2) . . ?
S5 Ag19 Ag18 85.45(7) . . ?
S6 Ag19 Ag18 47.38(7) . . ?
Ag17 Ag19 Ag18 59.87(3) . . ?
Ag21 Ag19 Ag18 91.51(3) . . ?
O16 Ag19 Ag20 171.3(3) . . ?
O14 Ag19 Ag20 79.7(2) . . ?
S5 Ag19 Ag20 48.35(6) . . ?
S6 Ag19 Ag20 82.83(6) . . ?
Ag17 Ag19 Ag20 92.92(3) . . ?
Ag21 Ag19 Ag20 55.21(3) . . ?
Ag18 Ag19 Ag20 84.87(3) . . ?
S7 Ag20 S5 162.09(10) . . ?
S7 Ag20 O20 111.21(17) . . ?
S5 Ag20 O20 84.08(17) . . ?
S7 Ag20 Ag21 55.78(6) . . ?
S5 Ag20 Ag21 111.47(7) . . ?
O20 Ag20 Ag21 161.10(19) . . ?
S7 Ag20 Ag19 116.56(7) . . ?
S5 Ag20 Ag19 49.91(6) . . ?
O20 Ag20 Ag19 132.01(16) . . ?
Ag21 Ag20 Ag19 61.66(3) . . ?
O13 Ag21 O12 78.6(3) . . ?
O13 Ag21 S7 123.4(2) . . ?
O12 Ag21 S7 111.8(2) . . ?
O13 Ag21 S6 104.4(2) . . ?
O12 Ag21 S6 97.6(2) . . ?
S7 Ag21 S6 127.11(9) . . ?
O13 Ag21 Ag2 145.0(2) . . ?
O12 Ag21 Ag2 80.2(2) . . ?
S7 Ag21 Ag2 90.37(7) . . ?
S6 Ag21 Ag2 51.57(6) . . ?
O13 Ag21 Ag20 119.3(2) . . ?
O12 Ag21 Ag20 159.3(2) . . ?
S7 Ag21 Ag20 50.70(5) . . ?
S6 Ag21 Ag20 88.27(6) . . ?
Ag2 Ag21 Ag20 88.16(3) . . ?
O13 Ag21 Ag1 130.9(2) . . ?
O12 Ag21 Ag1 65.3(2) . . ?
S7 Ag21 Ag1 52.20(6) . . ?
S6 Ag21 Ag1 112.11(7) . . ?
Ag2 Ag21 Ag1 60.70(3) . . ?
Ag20 Ag21 Ag1 94.07(3) . . ?
O13 Ag21 Ag19 79.0(2) . . ?
O12 Ag21 Ag19 135.1(2) . . ?
S7 Ag21 Ag19 113.03(6) . . ?
S6 Ag21 Ag19 51.96(6) . . ?
Ag2 Ag21 Ag19 97.25(3) . . ?
Ag20 Ag21 Ag19 63.13(3) . . ?
Ag1 Ag21 Ag19 149.96(4) . . ?
O55 Ag22 S12 134.9(5) . . ?
O55 Ag22 S10 109.9(5) . 2_676 ?
S12 Ag22 S10 115.06(11) . 2_676 ?
O55 Ag22 Ag29 94.3(4) . 2_676 ?
S12 Ag22 Ag29 110.71(7) . 2_676 ?
S10 Ag22 Ag29 51.60(8) 2_676 2_676 ?
O55 Ag22 Ag23 138.9(4) . . ?
S12 Ag22 Ag23 49.57(7) . . ?
S10 Ag22 Ag23 81.48(7) 2_676 . ?
Ag29 Ag22 Ag23 61.25(3) 2_676 . ?
O55 Ag22 Ag11 122.0(4) . . ?
S12 Ag22 Ag11 50.29(7) . . ?
S10 Ag22 Ag11 103.02(9) 2_676 . ?
Ag29 Ag22 Ag11 142.80(5) 2_676 . ?
Ag23 Ag22 Ag11 91.37(5) . . ?
O55 Ag22 Ag26 136.3(5) . 2_676 ?
S12 Ag22 Ag26 80.72(8) . 2_676 ?
S10 Ag22 Ag26 47.60(9) 2_676 2_676 ?
Ag29 Ag22 Ag26 93.30(4) 2_676 2_676 ?
Ag23 Ag22 Ag26 80.98(4) . 2_676 ?
Ag11 Ag22 Ag26 55.53(3) . 2_676 ?
S13 Ag23 S12 164.09(13) . . ?
S13 Ag23 Ag22 112.10(9) . . ?
S12 Ag23 Ag22 53.39(9) . . ?
S13 Ag23 Ag29 53.10(8) . 2_676 ?
S12 Ag23 Ag29 112.36(10) . 2_676 ?
Ag22 Ag23 Ag29 59.09(4) . 2_676 ?
S11 Ag24 S13 163.24(12) . . ?
S11 Ag24 Ag28 108.46(9) . 2_676 ?
S13 Ag24 Ag28 56.53(8) . 2_676 ?
S11 Ag24 Ag25 49.29(8) . . ?
S13 Ag24 Ag25 116.07(8) . . ?
Ag28 Ag24 Ag25 59.57(4) 2_676 . ?
O38 Ag25 S11 115.3(4) . . ?
O38 Ag25 S9 122.8(4) . 2_676 ?
S11 Ag25 S9 116.81(10) . 2_676 ?
O38 Ag25 Ag10 155.5(3) . 2_676 ?
S11 Ag25 Ag10 84.38(7) . 2_676 ?
S9 Ag25 Ag10 50.28(9) 2_676 2_676 ?
O38 Ag25 Ag28 96.7(4) . 2_676 ?
S11 Ag25 Ag28 101.06(7) . 2_676 ?
S9 Ag25 Ag28 51.76(8) 2_676 2_676 ?
Ag10 Ag25 Ag28 93.32(4) 2_676 2_676 ?
O38 Ag25 Ag11 119.4(4) . 2_676 ?
S11 Ag25 Ag11 51.00(7) . 2_676 ?
S9 Ag25 Ag11 110.91(9) 2_676 2_676 ?
Ag10 Ag25 Ag11 60.62(4) 2_676 2_676 ?
Ag28 Ag25 Ag11 140.52(4) 2_676 2_676 ?
O38 Ag25 Ag24 121.0(3) . . ?
S11 Ag25 Ag24 46.75(6) . . ?
S9 Ag25 Ag24 81.73(7) 2_676 . ?
Ag10 Ag25 Ag24 82.93(3) 2_676 . ?
Ag28 Ag25 Ag24 54.66(3) 2_676 . ?
Ag11 Ag25 Ag24 90.81(4) 2_676 . ?
S11 Ag26 S10 168.27(10) . . ?
S11 Ag26 Ag11 55.69(7) . 2_676 ?
S10 Ag26 Ag11 113.31(8) . 2_676 ?
S11 Ag26 Ag22 117.40(7) . 2_676 ?
S10 Ag26 Ag22 51.73(8) . 2_676 ?
Ag11 Ag26 Ag22 61.72(4) 2_676 2_676 ?
S9 Ag27 S10 168.06(13) . . ?
S9 Ag27 Ag28 53.96(8) . . ?
S10 Ag27 Ag28 118.05(9) . . ?
S9 Ag27 Ag29 120.16(9) . . ?
S10 Ag27 Ag29 51.08(8) . . ?
Ag28 Ag27 Ag29 66.97(4) . . ?
O33 Ag28 O34 103.2(5) . . ?
O33 Ag28 S9 125.4(3) . . ?
O34 Ag28 S9 95.8(4) . . ?
O33 Ag28 S13 100.7(3) . 2_676 ?
O34 Ag28 S13 106.1(3) . 2_676 ?
S9 Ag28 S13 122.35(10) . 2_676 ?
O33 Ag28 Ag24 93.5(3) . 2_676 ?
O34 Ag28 Ag24 154.9(3) . 2_676 ?
S9 Ag28 Ag24 89.41(9) . 2_676 ?
S13 Ag28 Ag24 51.60(7) 2_676 2_676 ?
O33 Ag28 Ag27 175.9(3) . . ?
O34 Ag28 Ag27 78.9(3) . . ?
S9 Ag28 Ag27 50.65(7) . . ?
S13 Ag28 Ag27 81.92(7) 2_676 . ?
Ag24 Ag28 Ag27 85.63(4) 2_676 . ?
O33 Ag28 Ag25 79.9(3) . 2_676 ?
O34 Ag28 Ag25 135.2(3) . 2_676 ?
S9 Ag28 Ag25 52.22(8) . 2_676 ?
S13 Ag28 Ag25 117.35(8) 2_676 2_676 ?
Ag24 Ag28 Ag25 65.77(4) 2_676 2_676 ?
Ag27 Ag28 Ag25 96.13(4) . 2_676 ?
O50 Ag29 O37 103.0(12) . . ?
O50 Ag29 O35 29.7(12) . . ?
O37 Ag29 O35 75.5(5) . . ?
O50 Ag29 S10 99.9(12) . . ?
O37 Ag29 S10 128.5(3) . . ?
O35 Ag29 S10 126.5(4) . . ?
O50 Ag29 S13 112.4(11) . 2_676 ?
O37 Ag29 S13 99.9(3) . 2_676 ?
O35 Ag29 S13 106.5(4) . 2_676 ?
S10 Ag29 S13 112.87(11) . 2_676 ?
O50 Ag29 Ag22 138.3(11) . 2_676 ?
O37 Ag29 Ag22 79.4(3) . 2_676 ?
O35 Ag29 Ag22 140.1(4) . 2_676 ?
S10 Ag29 Ag22 53.65(8) . 2_676 ?
S13 Ag29 Ag22 107.97(8) 2_676 2_676 ?
O50 Ag29 Ag23 157.5(11) . 2_676 ?
O37 Ag29 Ag23 93.1(3) . 2_676 ?
O35 Ag29 Ag23 151.0(4) . 2_676 ?
S10 Ag29 Ag23 81.54(8) . 2_676 ?
S13 Ag29 Ag23 48.40(7) 2_676 2_676 ?
Ag22 Ag29 Ag23 59.66(4) 2_676 2_676 ?
O50 Ag29 Ag27 81.7(12) . . ?
O37 Ag29 Ag27 175.2(3) . . ?
O35 Ag29 Ag27 109.3(4) . . ?
S10 Ag29 Ag27 48.61(7) . . ?
S13 Ag29 Ag27 79.23(7) 2_676 . ?
Ag22 Ag29 Ag27 96.30(4) 2_676 . ?
Ag23 Ag29 Ag27 82.74(4) 2_676 . ?
Ag5 Ag30 O9B 107.0(10) . . ?
Ag5 Ag30 O9A 90.1(13) . . ?
O9B Ag30 O9A 17.2(10) . . ?
Ag5 Ag30 S8 89.4(7) . . ?
O9B Ag30 S8 117.8(7) . . ?
O9A Ag30 S8 122.4(10) . . ?
Ag5 Ag30 S1 76.2(6) . . ?
O9B Ag30 S1 126.8(7) . . ?
O9A Ag30 S1 120.3(10) . . ?
S8 Ag30 S1 115.4(5) . . ?
Ag5 Ag30 Ag32 41.1(5) . . ?
O9B Ag30 Ag32 132.2(7) . . ?
O9A Ag30 Ag32 120.1(11) . . ?
S8 Ag30 Ag32 50.5(3) . . ?
S1 Ag30 Ag32 85.6(4) . . ?
Ag4 Ag32 Ag5 168.8(12) . . ?
Ag4 Ag32 S2 99.9(10) . . ?
Ag5 Ag32 S2 87.9(4) . . ?
Ag4 Ag32 S8 100.9(10) . . ?
Ag5 Ag32 S8 72.1(3) . . ?
S2 Ag32 S8 159.0(5) . . ?
Ag4 Ag32 Ag30 151.4(12) . . ?
Ag5 Ag32 Ag30 18.5(3) . . ?
S2 Ag32 Ag30 105.9(5) . . ?
S8 Ag32 Ag30 54.7(3) . . ?
Ag4 Ag32 Ag2 59.5(9) . . ?
Ag5 Ag32 Ag2 110.6(4) . . ?
S2 Ag32 Ag2 153.5(4) . . ?
S8 Ag32 Ag2 45.9(2) . . ?
Ag30 Ag32 Ag2 92.2(4) . . ?
C3 C1 C4 111.8(14) . . ?
C3 C1 C2 110.6(12) . . ?
C4 C1 C2 108.6(12) . . ?
C3 C1 S5 109.0(9) . . ?
C4 C1 S5 108.9(9) . . ?
C2 C1 S5 107.8(9) . . ?
C1 C2 H2A 109.5 . . ?
C1 C2 H2B 109.5 . . ?
H2A C2 H2B 109.5 . . ?
C1 C2 H2C 109.5 . . ?
H2A C2 H2C 109.5 . . ?
H2B C2 H2C 109.5 . . ?
C1 C3 H3A 109.5 . . ?
C1 C3 H3B 109.5 . . ?
H3A C3 H3B 109.5 . . ?
C1 C3 H3C 109.5 . . ?
H3A C3 H3C 109.5 . . ?
H3B C3 H3C 109.5 . . ?
C1 C4 H4A 109.5 . . ?
C1 C4 H4B 109.5 . . ?
H4A C4 H4B 109.5 . . ?
C1 C4 H4C 109.5 . . ?
H4A C4 H4C 109.5 . . ?
H4B C4 H4C 109.5 . . ?
O33 C5 N6 121.6(15) . . ?
O33 C5 C6 128.2(14) . . ?
N6 C5 C6 110.1(14) . . ?
C5 C6 C7 105.9(13) . . ?
C5 C6 H6A 110.6 . . ?
C7 C6 H6A 110.6 . . ?
C5 C6 H6B 110.6 . . ?
C7 C6 H6B 110.6 . . ?
H6A C6 H6B 108.7 . . ?
C6 C7 C8 100.7(16) . . ?
C6 C7 H7A 111.6 . . ?
C8 C7 H7A 111.6 . . ?
C6 C7 H7B 111.6 . . ?
C8 C7 H7B 111.6 . . ?
H7A C7 H7B 109.4 . . ?
N6 C8 C7 104.9(13) . . ?
N6 C8 H8A 110.8 . . ?
C7 C8 H8A 110.8 . . ?
N6 C8 H8B 110.8 . . ?
C7 C8 H8B 110.8 . . ?
H8A C8 H8B 108.8 . . ?
C12 C11 C10A 106.1(14) . . ?
C12 C11 C10B 104.1(15) . . ?
C12 C11 H11L 110.9 . . ?
C10B C11 H11L 110.9 . . ?
C12 C11 H11M 110.9 . . ?
C10B C11 H11M 110.9 . . ?
H11L C11 H11M 108.9 . . ?
O16 C12 N23 127.9(14) . . ?
O16 C12 N7 121.1(15) . . ?
O16 C12 C11 128.2(11) . . ?
N23 C12 C11 102.3(14) . . ?
N7 C12 C11 108.6(14) . . ?
C15 C14 C17 111.5(10) . . ?
C15 C14 C16 109.7(9) . . ?
C17 C14 C16 112.4(10) . . ?
C15 C14 S6 107.6(7) . . ?
C17 C14 S6 107.6(7) . . ?
C16 C14 S6 107.8(7) . . ?
C14 C15 H15A 109.5 . . ?
C14 C15 H15B 109.5 . . ?
H15A C15 H15B 109.5 . . ?
C14 C15 H15C 109.5 . . ?
H15A C15 H15C 109.5 . . ?
H15B C15 H15C 109.5 . . ?
C14 C16 H16A 109.5 . . ?
C14 C16 H16B 109.5 . . ?
H16A C16 H16B 109.5 . . ?
C14 C16 H16C 109.5 . . ?
H16A C16 H16C 109.5 . . ?
H16B C16 H16C 109.5 . . ?
C14 C17 H17A 109.5 . . ?
C14 C17 H17B 109.5 . . ?
H17A C17 H17B 109.5 . . ?
C14 C17 H17C 109.5 . . ?
H17A C17 H17C 109.5 . . ?
H17B C17 H17C 109.5 . . ?
O12 C18 N11 125.7(11) . . ?
O12 C18 C19 125.8(11) . . ?
N11 C18 C19 108.4(11) . . ?
C20 C19 C18 103.6(11) . . ?
C20 C19 H19A 111.0 . . ?
C18 C19 H19A 111.0 . . ?
C20 C19 H19B 111.0 . . ?
C18 C19 H19B 111.0 . . ?
H19A C19 H19B 109.0 . . ?
C19 C20 C21 105.2(12) . . ?
C19 C20 H20A 110.7 . . ?
C21 C20 H20A 110.7 . . ?
C19 C20 H20B 110.7 . . ?
C21 C20 H20B 110.7 . . ?
H20A C20 H20B 108.8 . . ?
N11 C21 C20 102.1(12) . . ?
N11 C21 H21A 111.3 . . ?
C20 C21 H21A 111.3 . . ?
N11 C21 H21B 111.3 . . ?
C20 C21 H21B 111.3 . . ?
H21A C21 H21B 109.2 . . ?
N11 C22 H22A 109.5 . . ?
N11 C22 H22B 109.5 . . ?
H22A C22 H22B 109.5 . . ?
N11 C22 H22C 109.5 . . ?
H22A C22 H22C 109.5 . . ?
H22B C22 H22C 109.5 . . ?
O11 C23 N22B 129.7(17) . . ?
O11 C23 C27 120.4(12) . . ?
N22B C23 C27 109.9(15) . . ?
C26B C27 C23 101.7(13) . . ?
C26B C27 H27A 111.4 . . ?
C23 C27 H27A 111.4 . . ?
C26B C27 H27B 111.4 . . ?
C23 C27 H27B 111.4 . . ?
H27A C27 H27B 109.3 . . ?
C31 C28 C29 115.0(10) . . ?
C31 C28 C30 109.7(12) . . ?
C29 C28 C30 107.3(10) . . ?
C31 C28 S8 109.0(8) . . ?
C29 C28 S8 109.2(8) . . ?
C30 C28 S8 106.4(8) . . ?
C28 C29 H29A 109.5 . . ?
C28 C29 H29B 109.5 . . ?
H29A C29 H29B 109.5 . . ?
C28 C29 H29C 109.5 . . ?
H29A C29 H29C 109.5 . . ?
H29B C29 H29C 109.5 . . ?
C28 C30 H30A 109.5 . . ?
C28 C30 H30B 109.5 . . ?
H30A C30 H30B 109.5 . . ?
C28 C30 H30C 109.5 . . ?
H30A C30 H30C 109.5 . . ?
H30B C30 H30C 109.5 . . ?
C28 C31 H31A 109.5 . . ?
C28 C31 H31B 109.5 . . ?
H31A C31 H31B 109.5 . . ?
C28 C31 H31C 109.5 . . ?
H31A C31 H31C 109.5 . . ?
H31B C31 H31C 109.5 . . ?
C37 C32 H32A 109.5 . . ?
C37 C32 H32B 109.5 . . ?
H32A C32 H32B 109.5 . . ?
C37 C32 H32C 109.5 . . ?
H32A C32 H32C 109.5 . . ?
H32B C32 H32C 109.5 . . ?
C34 C33 C36 112.4(13) . . ?
C34 C33 C35 109.0(12) . . ?
C36 C33 C35 107.8(12) . . ?
C34 C33 S2 112.4(8) . . ?
C36 C33 S2 106.0(9) . . ?
C35 C33 S2 109.0(9) . . ?
C33 C34 H34A 109.5 . . ?
C33 C34 H34B 109.5 . . ?
H34A C34 H34B 109.5 . . ?
C33 C34 H34C 109.5 . . ?
H34A C34 H34C 109.5 . . ?
H34B C34 H34C 109.5 . . ?
C33 C35 H35A 109.5 . . ?
C33 C35 H35B 109.5 . . ?
H35A C35 H35B 109.5 . . ?
C33 C35 H35C 109.5 . . ?
H35A C35 H35C 109.5 . . ?
H35B C35 H35C 109.5 . . ?
C33 C36 H36A 109.5 . . ?
C33 C36 H36B 109.5 . . ?
H36A C36 H36B 109.5 . . ?
C33 C36 H36C 109.5 . . ?
H36A C36 H36C 109.5 . . ?
H36B C36 H36C 109.5 . . ?
C32 C37 C39 111.8(9) . . ?
C32 C37 C38 110.6(9) . . ?
C39 C37 C38 110.1(9) . . ?
C32 C37 S1 109.6(7) . . ?
C39 C37 S1 108.1(8) . . ?
C38 C37 S1 106.5(7) . . ?
C37 C38 H38A 109.5 . . ?
C37 C38 H38B 109.5 . . ?
H38A C38 H38B 109.5 . . ?
C37 C38 H38C 109.5 . . ?
H38A C38 H38C 109.5 . . ?
H38B C38 H38C 109.5 . . ?
C37 C39 H39A 109.5 . . ?
C37 C39 H39B 109.5 . . ?
H39A C39 H39B 109.5 . . ?
C37 C39 H39C 109.5 . . ?
H39A C39 H39C 109.5 . . ?
H39B C39 H39C 109.5 . . ?
O4 C40 N20 122.9(11) . . ?
O4 C40 C41 127.4(10) . . ?
N20 C40 C41 109.6(10) . . ?
C40 C41 C42 104.1(9) . . ?
C40 C41 H41A 110.9 . . ?
C42 C41 H41A 110.9 . . ?
C40 C41 H41B 110.9 . . ?
C42 C41 H41B 110.9 . . ?
H41A C41 H41B 109.0 . . ?
C119 C42 C41 103.2(11) . . ?
C119 C42 H42A 111.1 . . ?
C41 C42 H42A 111.1 . . ?
C119 C42 H42B 111.1 . . ?
C41 C42 H42B 111.1 . . ?
H42A C42 H42B 109.1 . . ?
N20 C44 H44A 109.5 . . ?
N20 C44 H44B 109.5 . . ?
H44A C44 H44B 109.5 . . ?
N20 C44 H44C 109.5 . . ?
H44A C44 H44C 109.5 . . ?
H44B C44 H44C 109.5 . . ?
C47 C45 C48 111.0(9) . . ?
C47 C45 C46 112.4(8) . . ?
C48 C45 C46 112.1(9) . . ?
C47 C45 S3 108.6(7) . . ?
C48 C45 S3 105.9(6) . . ?
C46 C45 S3 106.4(6) . . ?
C45 C46 H46A 109.5 . . ?
C45 C46 H46B 109.5 . . ?
H46A C46 H46B 109.5 . . ?
C45 C46 H46C 109.5 . . ?
H46A C46 H46C 109.5 . . ?
H46B C46 H46C 109.5 . . ?
C45 C47 H47A 109.5 . . ?
C45 C47 H47B 109.5 . . ?
H47A C47 H47B 109.5 . . ?
C45 C47 H47C 109.5 . . ?
H47A C47 H47C 109.5 . . ?
H47B C47 H47C 109.5 . . ?
C45 C48 H48A 109.5 . . ?
C45 C48 H48B 109.5 . . ?
H48A C48 H48B 109.5 . . ?
C45 C48 H48C 109.5 . . ?
H48A C48 H48C 109.5 . . ?
H48B C48 H48C 109.5 . . ?
C51 C49 C52 108.9(10) . . ?
C51 C49 C50 113.5(10) . . ?
C52 C49 C50 108.6(11) . . ?
C51 C49 S4 108.7(8) . . ?
C52 C49 S4 108.9(7) . . ?
C50 C49 S4 108.2(7) . . ?
C49 C50 H50A 109.5 . . ?
C49 C50 H50B 109.5 . . ?
H50A C50 H50B 109.5 . . ?
C49 C50 H50C 109.5 . . ?
H50A C50 H50C 109.5 . . ?
H50B C50 H50C 109.5 . . ?
C49 C51 H51A 109.5 . . ?
C49 C51 H51B 109.5 . . ?
H51A C51 H51B 109.5 . . ?
C49 C51 H51C 109.5 . . ?
H51A C51 H51C 109.5 . . ?
H51B C51 H51C 109.5 . . ?
C49 C52 H52A 109.5 . . ?
C49 C52 H52B 109.5 . . ?
H52A C52 H52B 109.5 . . ?
C49 C52 H52C 109.5 . . ?
H52A C52 H52C 109.5 . . ?
H52B C52 H52C 109.5 . . ?
N2 C53 H53A 109.5 . . ?
N2 C53 H53B 109.5 . . ?
H53A C53 H53B 109.5 . . ?
N2 C53 H53C 109.5 . . ?
H53A C53 H53C 109.5 . . ?
H53B C53 H53C 109.5 . . ?
O29 C54 N2 128.8(14) . . ?
O29 C54 C55 124.8(14) . . ?
N2 C54 C55 106.4(13) . . ?
C54 C55 C56 104.0(13) . . ?
C54 C55 H55A 111.0 . . ?
C56 C55 H55A 111.0 . . ?
C54 C55 H55B 111.0 . . ?
C56 C55 H55B 111.0 . . ?
H55A C55 H55B 109.0 . . ?
C57 C56 C55 110.1(14) . . ?
C57 C56 H56A 109.6 . . ?
C55 C56 H56A 109.6 . . ?
C57 C56 H56B 109.6 . . ?
C55 C56 H56B 109.6 . . ?
H56A C56 H56B 108.2 . . ?
C56 C57 N2 100.4(14) . . ?
C56 C57 H57A 111.7 . . ?
N2 C57 H57A 111.7 . . ?
C56 C57 H57B 111.7 . . ?
N2 C57 H57B 111.7 . . ?
H57A C57 H57B 109.5 . . ?
N17 C58 H58A 109.5 . . ?
N17 C58 H58B 109.5 . . ?
H58A C58 H58B 109.5 . . ?
N17 C58 H58C 109.5 . . ?
H58A C58 H58C 109.5 . . ?
H58B C58 H58C 109.5 . . ?
O37 C59 N17 120.8(16) . . ?
O37 C59 C60 126.2(15) . . ?
N17 C59 C60 112.8(15) . . ?
C59 C60 C9D 99(2) . . ?
C59 C60 C9C 102.7(15) . . ?
C59 C60 H60A 111.9 . . ?
C9D C60 H60A 111.9 . . ?
C59 C60 H60B 111.9 . . ?
C9D C60 H60B 111.9 . . ?
H60A C60 H60B 109.6 . . ?
C65 C62 C63 114.3(13) . . ?
C65 C62 C64 110.3(13) . . ?
C63 C62 C64 109.0(11) . . ?
C65 C62 S15 108.1(9) . . ?
C63 C62 S15 107.0(9) . . ?
C64 C62 S15 107.9(9) . . ?
C62 C63 H63A 109.5 . . ?
C62 C63 H63B 109.5 . . ?
H63A C63 H63B 109.5 . . ?
C62 C63 H63C 109.5 . . ?
H63A C63 H63C 109.5 . . ?
H63B C63 H63C 109.5 . . ?
C62 C64 H64A 109.5 . . ?
C62 C64 H64B 109.5 . . ?
H64A C64 H64B 109.5 . . ?
C62 C64 H64C 109.5 . . ?
H64A C64 H64C 109.5 . . ?
H64B C64 H64C 109.5 . . ?
C62 C65 H65A 109.5 . . ?
C62 C65 H65B 109.5 . . ?
H65A C65 H65B 109.5 . . ?
C62 C65 H65C 109.5 . . ?
H65A C65 H65C 109.5 . . ?
H65B C65 H65C 109.5 . . ?
C69 C66 C68 114.6(13) . . ?
C69 C66 C67 108.8(12) . . ?
C68 C66 C67 108.3(11) . . ?
C69 C66 S14 111.0(8) . . ?
C68 C66 S14 106.5(8) . . ?
C67 C66 S14 107.3(10) . . ?
C66 C67 H67A 109.5 . . ?
C66 C67 H67B 109.5 . . ?
H67A C67 H67B 109.5 . . ?
C66 C67 H67C 109.5 . . ?
H67A C67 H67C 109.5 . . ?
H67B C67 H67C 109.5 . . ?
C66 C68 H68A 109.5 . . ?
C66 C68 H68B 109.5 . . ?
H68A C68 H68B 109.5 . . ?
C66 C68 H68C 109.5 . . ?
H68A C68 H68C 109.5 . . ?
H68B C68 H68C 109.5 . . ?
C66 C69 H69A 109.5 . . ?
C66 C69 H69B 109.5 . . ?
H69A C69 H69B 109.5 . . ?
C66 C69 H69C 109.5 . . ?
H69A C69 H69C 109.5 . . ?
H69B C69 H69C 109.5 . . ?
O41 C70 N16 126.8(11) . . ?
O41 C70 C71 125.7(10) . . ?
N16 C70 C71 107.4(10) . . ?
C70 C71 C72 103.4(10) . . ?
C70 C71 H71A 111.1 . . ?
C72 C71 H71A 111.1 . . ?
C70 C71 H71B 111.1 . . ?
C72 C71 H71B 111.1 . . ?
H71A C71 H71B 109.0 . . ?
C71 C72 C73 104.0(9) . . ?
C71 C72 H72A 111.0 . . ?
C73 C72 H72A 111.0 . . ?
C71 C72 H72B 111.0 . . ?
C73 C72 H72B 111.0 . . ?
H72A C72 H72B 109.0 . . ?
N16 C73 C72 100.9(9) . . ?
N16 C73 H73A 111.6 . . ?
C72 C73 H73A 111.6 . . ?
N16 C73 H73B 111.6 . . ?
C72 C73 H73B 111.6 . . ?
H73A C73 H73B 109.4 . . ?
N16 C74 H74A 109.5 . . ?
N16 C74 H74B 109.5 . . ?
H74A C74 H74B 109.5 . . ?
N16 C74 H74C 109.5 . . ?
H74A C74 H74C 109.5 . . ?
H74B C74 H74C 109.5 . . ?
C78 C75 C76 110.1(9) . . ?
C78 C75 C77 111.6(9) . . ?
C76 C75 C77 110.8(8) . . ?
C78 C75 S7 110.1(7) . . ?
C76 C75 S7 107.1(7) . . ?
C77 C75 S7 107.0(8) . . ?
C75 C76 H76A 109.5 . . ?
C75 C76 H76B 109.5 . . ?
H76A C76 H76B 109.5 . . ?
C75 C76 H76C 109.5 . . ?
H76A C76 H76C 109.5 . . ?
H76B C76 H76C 109.5 . . ?
C75 C77 H77A 109.5 . . ?
C75 C77 H77B 109.5 . . ?
H77A C77 H77B 109.5 . . ?
C75 C77 H77C 109.5 . . ?
H77A C77 H77C 109.5 . . ?
H77B C77 H77C 109.5 . . ?
C75 C78 H78A 109.5 . . ?
C75 C78 H78B 109.5 . . ?
H78A C78 H78B 109.5 . . ?
C75 C78 H78C 109.5 . . ?
H78A C78 H78C 109.5 . . ?
H78B C78 H78C 109.5 . . ?
C80 C79 H79A 109.5 . . ?
C80 C79 H79B 109.5 . . ?
H79A C79 H79B 109.5 . . ?
C80 C79 H79C 109.5 . . ?
H79A C79 H79C 109.5 . . ?
H79B C79 H79C 109.5 . . ?
C101 C80 C79 110.7(11) . . ?
C101 C80 C81 109.9(12) . . ?
C79 C80 C81 110.4(12) . . ?
C101 C80 S13 109.0(9) . . ?
C79 C80 S13 108.0(9) . . ?
C81 C80 S13 108.7(8) . . ?
C80 C81 H81A 109.5 . . ?
C80 C81 H81B 109.5 . . ?
H81A C81 H81B 109.5 . . ?
C80 C81 H81C 109.5 . . ?
H81A C81 H81C 109.5 . . ?
H81B C81 H81C 109.5 . . ?
C83B C82 C84B 93.9(18) . . ?
C83B C82 C85B 122.9(19) . . ?
C84B C82 C85B 113.4(15) . . ?
C84A C82 C83A 140(3) . . ?
C84A C82 C85A 105(3) . . ?
C83A C82 C85A 80(2) . . ?
C84A C82 S12 109(3) . . ?
C83B C82 S12 109.6(15) . . ?
C84B C82 S12 107.1(12) . . ?
C85B C82 S12 108.3(12) . . ?
C83A C82 S12 107.9(11) . . ?
C85A C82 S12 101(2) . . ?
C87B C86 C89B 113(2) . . ?
C87B C86 C88A 110.8(18) . . ?
C89B C86 C88A 102(2) . . ?
C88B C86 C87A 108(3) . . ?
C88B C86 C89A 147(3) . . ?
C87A C86 C89A 84(2) . . ?
C88B C86 S9 107(3) . . ?
C87B C86 S9 112.6(12) . . ?
C89B C86 S9 109(2) . . ?
C88A C86 S9 109.3(11) . . ?
C87A C86 S9 100.3(16) . . ?
C89A C86 S9 101.1(18) . . ?
C91A C90 C92B 112(2) . . ?
C93A C90 C91B 115(2) . . ?
C91A C90 C93B 114(2) . . ?
C92B C90 C93B 103(2) . . ?
C93A C90 C92A 111(2) . . ?
C91B C90 C92A 115(2) . . ?
C91A C90 S10 114.7(17) . . ?
C92B C90 S10 109.6(14) . . ?
C93A C90 S10 109.4(17) . . ?
C91B C90 S10 102.5(16) . . ?
C93B C90 S10 103.2(16) . . ?
C92A C90 S10 102.1(17) . . ?
O38 C94 N3B 145(2) . . ?
O38 C94 N3A 123.6(15) . . ?
O38 C94 C95 125.8(14) . . ?
N3B C94 C95 89.2(19) . . ?
N3A C94 C95 106.8(14) . . ?
C11R C95 C94 120(3) . . ?
C94 C95 C11G 105.3(16) . . ?
C11R C95 N3B 81(3) . . ?
C94 C95 N3B 38.6(11) . . ?
C11R C95 H95A 107.3 . . ?
C94 C95 H95A 107.3 . . ?
N3B C95 H95A 126.5 . . ?
C11R C95 H95B 107.3 . . ?
C94 C95 H95B 107.3 . . ?
N3B C95 H95B 120.8 . . ?
H95A C95 H95B 106.9 . . ?
C100 C98 C102 112.2(13) . . ?
C100 C98 C99 113.3(12) . . ?
C102 C98 C99 109.0(14) . . ?
C100 C98 S11 107.5(10) . . ?
C102 C98 S11 108.5(8) . . ?
C99 C98 S11 106.0(9) . . ?
C98 C99 H99A 109.5 . . ?
C98 C99 H99B 109.5 . . ?
H99A C99 H99B 109.5 . . ?
C98 C99 H99C 109.5 . . ?
H99A C99 H99C 109.5 . . ?
H99B C99 H99C 109.5 . . ?
C98 C100 H10A 109.5 . . ?
C98 C100 H10B 109.5 . . ?
H10A C100 H10B 109.5 . . ?
C98 C100 H10C 109.5 . . ?
H10A C100 H10C 109.5 . . ?
H10B C100 H10C 109.5 . . ?
C80 C101 H10D 109.5 . . ?
C80 C101 H10E 109.5 . . ?
H10D C101 H10E 109.5 . . ?
C80 C101 H10F 109.5 . . ?
H10D C101 H10F 109.5 . . ?
H10E C101 H10F 109.5 . . ?
C98 C102 H10G 109.5 . . ?
C98 C102 H10H 109.5 . . ?
H10G C102 H10H 109.5 . . ?
C98 C102 H10I 109.5 . . ?
H10G C102 H10I 109.5 . . ?
H10H C102 H10I 109.5 . . ?
C112 C106 C107 104.8(11) . . ?
C112 C106 H10V 110.8 . . ?
C107 C106 H10V 110.8 . . ?
C112 C106 H10T 110.8 . . ?
C107 C106 H10T 110.8 . . ?
H10V C106 H10T 108.9 . . ?
N26 C107 C106 104.8(13) . . ?
N26 C107 H10Y 110.8 . . ?
C106 C107 H10Y 110.8 . . ?
N26 C107 H10Q 110.8 . . ?
C106 C107 H10Q 110.8 . . ?
H10Y C107 H10Q 108.9 . . ?
N26 C109 H10P 109.5 . . ?
N26 C109 H10R 109.5 . . ?
H10P C109 H10R 109.5 . . ?
N26 C109 H10S 109.5 . . ?
H10P C109 H10S 109.5 . . ?
H10R C109 H10S 109.5 . . ?
C10 C110 C122 97(2) . . ?
C10 C110 H11A 112.4 . . ?
C122 C110 H11A 112.4 . . ?
C10 C110 H11B 112.4 . . ?
C122 C110 H11B 112.4 . . ?
H11A C110 H11B 110.0 . . ?
N25 C1A H1A1 109.5 . . ?
N25 C1A H1A2 109.5 . . ?
H1A1 C1A H1A2 109.5 . . ?
N25 C1A H1A3 109.5 . . ?
H1A1 C1A H1A3 109.5 . . ?
H1A2 C1A H1A3 109.5 . . ?
N25 C1C C10 112(3) . . ?
N25 C1C H1C1 109.2 . . ?
C10 C1C H1C1 109.2 . . ?
N25 C1C H1C2 109.2 . . ?
C10 C1C H1C2 109.2 . . ?
H1C1 C1C H1C2 107.9 . . ?
C113 C112 C106 106.1(11) . . ?
C113 C112 H11Y 110.5 . . ?
C106 C112 H11Y 110.5 . . ?
C113 C112 H11X 110.5 . . ?
C106 C112 H11X 110.5 . . ?
H11Y C112 H11X 108.7 . . ?
O59 C113 N26 121.5(12) . . ?
O59 C113 C112 128.9(12) . . ?
N26 C113 C112 109.4(11) . . ?
N20 C119 C42 103.1(10) . . ?
N20 C119 H11C 111.2 . . ?
C42 C119 H11C 111.2 . . ?
N20 C119 H11D 111.2 . . ?
C42 C119 H11D 111.2 . . ?
H11C C119 H11D 109.1 . . ?
O31 C122 N25 131(3) . . ?
O31 C122 C110 121(3) . . ?
N25 C122 C110 108(2) . . ?
C86 C88B H88A 109.5 . . ?
C86 C88B H88B 109.5 . . ?
H88A C88B H88B 109.5 . . ?
C86 C88B H88C 109.5 . . ?
H88A C88B H88C 109.5 . . ?
H88B C88B H88C 109.5 . . ?
C86 C89A H89A 109.5 . . ?
C86 C89A H89B 109.5 . . ?
H89A C89A H89B 109.5 . . ?
C86 C89A H89C 109.5 . . ?
H89A C89A H89C 109.5 . . ?
H89B C89A H89C 109.5 . . ?
C86 C87A H87A 109.5 . . ?
C86 C87A H87B 109.5 . . ?
H87A C87A H87B 109.5 . . ?
C86 C87A H87C 109.5 . . ?
H87A C87A H87C 109.5 . . ?
H87B C87A H87C 109.5 . . ?
C86 C87B H87D 109.5 . . ?
C86 C87B H87E 109.5 . . ?
H87D C87B H87E 109.5 . . ?
C86 C87B H87F 109.5 . . ?
H87D C87B H87F 109.5 . . ?
H87E C87B H87F 109.5 . . ?
C86 C88A H88D 109.5 . . ?
C86 C88A H88E 109.5 . . ?
H88D C88A H88E 109.5 . . ?
C86 C88A H88F 109.5 . . ?
H88D C88A H88F 109.5 . . ?
H88E C88A H88F 109.5 . . ?
C86 C89B H89D 109.5 . . ?
C86 C89B H89E 109.5 . . ?
H89D C89B H89E 109.5 . . ?
C86 C89B H89F 109.5 . . ?
H89D C89B H89F 109.5 . . ?
H89E C89B H89F 109.5 . . ?
C82 C84A H84A 109.5 . . ?
C82 C84A H84B 109.5 . . ?
H84A C84A H84B 109.5 . . ?
C82 C84A H84C 109.5 . . ?
H84A C84A H84C 109.5 . . ?
H84B C84A H84C 109.5 . . ?
C82 C83A C85A 50.0(13) . . ?
C82 C83A H83A 109.5 . . ?
C85A C83A H83A 133.2 . . ?
C82 C83A H83B 109.5 . . ?
C85A C83A H83B 60.3 . . ?
H83A C83A H83B 109.5 . . ?
C82 C83A H83C 109.5 . . ?
C85A C83A H83C 117.0 . . ?
H83A C83A H83C 109.5 . . ?
H83B C83A H83C 109.5 . . ?
C82 C85A C83A 50.0(15) . . ?
C82 C85A H85A 109.5 . . ?
C83A C85A H85A 91.9 . . ?
C82 C85A H85B 109.5 . . ?
C83A C85A H85B 72.5 . . ?
H85A C85A H85B 109.5 . . ?
C82 C85A H85C 109.5 . . ?
C83A C85A H85C 155.5 . . ?
H85A C85A H85C 109.5 . . ?
H85B C85A H85C 109.5 . . ?
C82 C83B H83D 109.5 . . ?
C82 C83B H83E 109.5 . . ?
H83D C83B H83E 109.5 . . ?
C82 C83B H83F 109.5 . . ?
H83D C83B H83F 109.5 . . ?
H83E C83B H83F 109.5 . . ?
C82 C84B H84D 109.5 . . ?
C82 C84B H84E 109.5 . . ?
H84D C84B H84E 109.5 . . ?
C82 C84B H84F 109.5 . . ?
H84D C84B H84F 109.5 . . ?
H84E C84B H84F 109.5 . . ?
C82 C85B H85D 109.5 . . ?
C82 C85B H85E 109.5 . . ?
H85D C85B H85E 109.5 . . ?
C82 C85B H85F 109.5 . . ?
H85D C85B H85F 109.5 . . ?
H85E C85B H85F 109.5 . . ?
C12 N7 C121 122(2) . . ?
C12 N7 C120 101.2(19) . . ?
C121 N7 C120 134(2) . . ?
N7 C121 H12A 109.5 . . ?
N7 C121 H12B 109.5 . . ?
H12A C121 H12B 109.5 . . ?
N7 C121 H12C 109.5 . . ?
H12A C121 H12C 109.5 . . ?
H12B C121 H12C 109.5 . . ?
C10B C120 N7 95(2) . . ?
C10B C120 H12D 112.7 . . ?
N7 C120 H12D 112.7 . . ?
C10B C120 H12E 112.7 . . ?
N7 C120 H12E 112.7 . . ?
H12D C120 H12E 110.2 . . ?
C120 C10B C11 99(2) . . ?
C120 C10B H10L 112.0 . . ?
C11 C10B H10L 112.0 . . ?
C120 C10B H10M 112.0 . . ?
C11 C10B H10M 112.0 . . ?
H10L C10B H10M 109.7 . . ?
C12 N23 C13 118.6(18) . . ?
C12 N23 C24 103.4(18) . . ?
C13 N23 C24 116.9(17) . . ?
N23 C13 H13A 109.5 . . ?
N23 C13 H13B 109.5 . . ?
H13A C13 H13B 109.5 . . ?
N23 C13 H13C 109.5 . . ?
H13A C13 H13C 109.5 . . ?
H13B C13 H13C 109.5 . . ?
N23 C24 C10A 89(2) . . ?
N23 C24 H24A 113.9 . . ?
C10A C24 H24A 113.9 . . ?
N23 C24 H24B 113.9 . . ?
C10A C24 H24B 113.9 . . ?
H24A C24 H24B 111.1 . . ?
C11 C10A C24 98(2) . . ?
C11 C10A H10N 112.3 . . ?
C24 C10A H10N 112.3 . . ?
C11 C10A H10O 112.3 . . ?
C24 C10A H10O 112.3 . . ?
H10N C10A H10O 109.9 . . ?
N3B C97A H97A 109.5 . . ?
N3B C97A H97B 109.5 . . ?
H97A C97A H97B 109.5 . . ?
N3B C97A H97C 109.5 . . ?
H97A C97A H97C 109.5 . . ?
H97B C97A H97C 109.5 . . ?
C94 N3B C96A 138(3) . . ?
C94 N3B C97A 110(3) . . ?
C96A N3B C97A 112(3) . . ?
C94 N3B C95 52.2(15) . . ?
C96A N3B C95 86(2) . . ?
C97A N3B C95 162(3) . . ?
N3B C96A C11R 90(3) . . ?
N3B C96A H96A 113.6 . . ?
C11R C96A H96A 113.6 . . ?
N3B C96A H96B 113.6 . . ?
C11R C96A H96B 113.6 . . ?
H96A C96A H96B 110.8 . . ?
C95 C11R C96A 102(4) . . ?
C95 C11R H11E 111.5 . . ?
C96A C11R H11E 111.5 . . ?
C95 C11R H11F 111.5 . . ?
C96A C11R H11F 111.5 . . ?
H11E C11R H11F 109.3 . . ?
N3A C97B H97D 109.5 . . ?
N3A C97B H97E 109.5 . . ?
H97D C97B H97E 109.5 . . ?
N3A C97B H97F 109.5 . . ?
H97D C97B H97F 109.5 . . ?
H97E C97B H97F 109.5 . . ?
C97B N3A C96B 112(2) . . ?
C97B N3A C94 129(2) . . ?
C96B N3A C94 118(2) . . ?
N3A C96B C11G 101(2) . . ?
N3A C96B H96C 111.5 . . ?
C11G C96B H96C 111.5 . . ?
N3A C96B H96D 111.5 . . ?
C11G C96B H96D 111.5 . . ?
H96C C96B H96D 109.3 . . ?
C95 C11G C96B 96.7(19) . . ?
C95 C11G H11G 112.4 . . ?
C96B C11G H11G 112.4 . . ?
C95 C11G H11H 112.4 . . ?
C96B C11G H11H 112.4 . . ?
H11G C11G H11H 110.0 . . ?
N6 C9A H9A1 109.5 . . ?
N6 C9A H9A2 109.5 . . ?
H9A1 C9A H9A2 109.5 . . ?
N6 C9A H9A3 109.5 . . ?
H9A1 C9A H9A3 109.5 . . ?
H9A2 C9A H9A3 109.5 . . ?
N6 C9B H9B1 109.5 . . ?
N6 C9B H9B2 109.5 . . ?
H9B1 C9B H9B2 109.5 . . ?
N6 C9B H9B3 109.5 . . ?
H9B1 C9B H9B3 109.5 . . ?
H9B2 C9B H9B3 109.5 . . ?
N22B C43A H43A 109.5 . . ?
N22B C43A H43B 109.5 . . ?
H43A C43A H43B 109.5 . . ?
N22B C43A H43C 109.5 . . ?
H43A C43A H43C 109.5 . . ?
H43B C43A H43C 109.5 . . ?
N22B C43B H43D 109.5 . . ?
N22B C43B H43E 109.5 . . ?
H43D C43B H43E 109.5 . . ?
N22B C43B H43F 109.5 . . ?
H43D C43B H43F 109.5 . . ?
H43E C43B H43F 109.5 . . ?
N22B C25A C26B 104.3(13) . . ?
N22B C25A H25C 110.9 . . ?
C26B C25A H25C 110.9 . . ?
N22B C25A H25D 110.9 . . ?
C26B C25A H25D 110.9 . . ?
H25C C25A H25D 108.9 . . ?
C27 C26B C25A 107.3(16) . . ?
C27 C26B H26C 110.3 . . ?
C25A C26B H26C 110.3 . . ?
C27 C26B H26D 110.3 . . ?
C25A C26B H26D 110.3 . . ?
H26C C26B H26D 108.5 . . ?
C9D C11X N17 87(3) . . ?
C9D C11X H11I 114.1 . . ?
N17 C11X H11I 114.1 . . ?
C9D C11X H11J 114.1 . . ?
N17 C11X H11J 114.1 . . ?
H11I C11X H11J 111.3 . . ?
C60 C9D C11X 105(4) . . ?
C60 C9D H9D1 110.8 . . ?
C11X C9D H9D1 110.8 . . ?
C60 C9D H9D2 110.8 . . ?
C11X C9D H9D2 110.8 . . ?
H9D1 C9D H9D2 108.9 . . ?
N17 C11Y C9C 107(2) . . ?
N17 C11Y H11K 110.3 . . ?
C9C C11Y H11K 110.3 . . ?
N17 C11Y H11W 110.3 . . ?
C9C C11Y H11W 110.3 . . ?
H11K C11Y H11W 108.5 . . ?
C11Y C9C C60 99(2) . . ?
C11Y C9C H9C1 111.9 . . ?
C60 C9C H9C1 111.9 . . ?
C11Y C9C H9C2 111.9 . . ?
C60 C9C H9C2 111.9 . . ?
H9C1 C9C H9C2 109.6 . . ?
C90 C91A H91A 109.5 . . ?
C90 C91A H91B 109.5 . . ?
H91A C91A H91B 109.5 . . ?
C90 C91A H91C 109.5 . . ?
H91A C91A H91C 109.5 . . ?
H91B C91A H91C 109.5 . . ?
C90 C92B H92A 109.5 . . ?
C90 C92B H92B 109.5 . . ?
H92A C92B H92B 109.5 . . ?
C90 C92B H92C 109.5 . . ?
H92A C92B H92C 109.5 . . ?
H92B C92B H92C 109.5 . . ?
C90 C93B H93A 109.5 . . ?
C90 C93B H93B 109.5 . . ?
H93A C93B H93B 109.5 . . ?
C90 C93B H93C 109.5 . . ?
H93A C93B H93C 109.5 . . ?
H93B C93B H93C 109.5 . . ?
C90 C91B H91D 109.5 . . ?
C90 C91B H91E 109.5 . . ?
H91D C91B H91E 109.5 . . ?
C90 C91B H91F 109.5 . . ?
H91D C91B H91F 109.5 . . ?
H91E C91B H91F 109.5 . . ?
C90 C92A H92D 109.5 . . ?
C90 C92A H92E 109.5 . . ?
H92D C92A H92E 109.5 . . ?
C90 C92A H92F 109.5 . . ?
H92D C92A H92F 109.5 . . ?
H92E C92A H92F 109.5 . . ?
C90 C93A H93D 109.5 . . ?
C90 C93A H93E 109.5 . . ?
H93D C93A H93E 109.5 . . ?
C90 C93A H93F 109.5 . . ?
H93D C93A H93F 109.5 . . ?
H93E C93A H93F 109.5 . . ?
C13S C9 C13S 42(4) 2_566 . ?
C9 C13S C13S 101(6) 2_566 2_566 ?
C9 C13S C9 138(4) 2_566 . ?
C13S C13S C9 37(3) 2_566 . ?
C110 C10 C1C 105(3) . . ?
C110 C10 H10J 110.7 . . ?
C1C C10 H10J 110.7 . . ?
C110 C10 H10K 110.7 . . ?
C1C C10 H10K 110.7 . . ?
H10J C10 H10K 108.8 . . ?

loop_
_geom_bond_atom_site_label_1
_geom_bond_atom_site_label_2
_geom_bond_distance
_geom_bond_site_symmetry_2
_geom_bond_publ_flag
N1 O55 1.08(2) . ?
N1 O30 1.10(3) . ?
N1 O32 1.13(3) . ?
N2 C54 1.322(18) . ?
N2 C57 1.492(18) . ?
N2 C53 1.50(2) . ?
N4 O45 1.243(17) . ?
N4 O45 1.243(17) 2_676 ?
N4 O46 1.260(16) . ?
N4 O46 1.260(16) 2_676 ?
N4 O58 1.27(2) . ?
N4 O58 1.27(2) 2_676 ?
N5 O44 1.04(2) . ?
N5 O42 1.150(16) . ?
N5 O43 1.22(3) . ?
O5 O47 1.00(3) . ?
O5 N15A 1.23(3) . ?
N6 C5 1.309(17) . ?
N6 C8 1.43(2) . ?
N6 C9B 1.46(3) . ?
N6 C9A 1.57(3) . ?
N8 O21 1.241(10) . ?
N8 O20 1.245(11) . ?
N8 O22 1.251(11) . ?
N9 O25 1.185(10) . ?
N9 O24 1.233(11) . ?
N9 O23 1.236(11) . ?
N10 O27B 1.23(3) . ?
N10 O26 1.249(13) . ?
N10 O27A 1.269(19) . ?
N10 O28B 1.29(2) . ?
N10 O28A 1.30(2) . ?
N11 C18 1.314(14) . ?
N11 C21 1.427(17) . ?
N11 C22 1.474(14) . ?
N12 O13 1.228(13) . ?
N12 O14 1.246(14) . ?
N12 O57 1.26(2) . ?
N12 O15 1.34(2) . ?
N13 O3 1.233(12) . ?
N13 O2 1.250(11) . ?
N13 O1 1.278(11) . ?
N14 O6 1.183(13) . ?
N14 O7 1.212(13) . ?
N14 O5A 1.282(16) . ?
N14 O5B 1.49(3) . ?
N15A O39 1.211(17) . ?
N15A O47 1.24(3) . ?
N15A O40A 1.312(19) . ?
N16 C70 1.312(14) . ?
N16 C73 1.449(14) . ?
N16 C74 1.504(13) . ?
N17 C59 1.383(19) . ?
N17 C58 1.42(2) . ?
N17 C11Y 1.44(3) . ?
N17 C11X 1.69(6) . ?
N18 O52 1.09(4) . ?
N18 O51 1.15(6) . ?
N18 O35 1.201(19) . ?
N18 O36 1.28(2) . ?
N18 O34 1.308(18) . ?
N18 O50 1.36(4) . ?
N19 O9A 0.82(4) . ?
N19 O8 1.218(19) . ?
N19 O10B 1.281(19) . ?
N19 O10A 1.31(3) . ?
N19 O9B 1.43(3) . ?
N20 C40 1.324(13) . ?
N20 C44 1.425(15) . ?
N20 C119 1.498(16) . ?
N21 O18 1.233(12) . ?
N21 O17 1.242(11) . ?
N21 O19 1.255(13) . ?
N22B C23 1.286(18) . ?
N22B C25A 1.45(2) . ?
N22B C43A 1.50(6) . ?
N22B C43B 1.51(3) . ?
N24 O54 1.227(13) . ?
N24 O49 1.245(13) . ?
N24 O53 1.276(13) . ?
N25 C1C 1.11(3) . ?
N25 C1A 1.26(4) . ?
N25 C122 1.37(4) . ?
N26 C113 1.361(15) . ?
N26 C107 1.431(17) . ?
N26 C109 1.474(16) . ?
O1 Ag8 2.562(8) . ?
O2 Ag9 2.372(8) . ?
O4 C40 1.224(13) . ?
O4 Ag8 2.311(7) . ?
O5A O5B 1.49(3) . ?
O5B O40A 1.80(3) . ?
O5B Ag13 2.23(3) . ?
O8 O9A 1.70(4) . ?
O8 Ag5 2.300(11) . ?
O10A O10B 0.81(3) . ?
O10B O9A 1.76(4) . ?
O9A O9B 0.70(4) . ?
O9A Ag30 2.36(4) . ?
O9A Ag5 2.59(4) . ?
O9B Ag30 2.27(2) . ?
O11 C23 1.268(18) . ?
O11 Ag1 2.275(8) . ?
O12 C18 1.226(13) . ?
O12 Ag21 2.515(7) . ?
O13 Ag21 2.366(9) . ?
O14 Ag19 2.491(10) . ?
O15 O57 1.00(2) . ?
O16 C12 1.226(16) . ?
O16 Ag19 2.252(8) . ?
O17 Ag17 2.540(7) . ?
O19 Ag15 2.353(8) . ?
O20 Ag20 2.583(8) . ?
O23 Ag16 2.582(8) . ?
O26 Ag4 2.498(9) . ?
O27A O27B 0.65(3) . ?
O27B Ag4 2.56(3) . ?
O28A O28B 0.75(3) . ?
O29 C54 1.220(15) . ?
O29 Ag11 2.495(11) . ?
O30 O55 1.74(3) . ?
O31 C122 1.14(3) . ?
O31 Ag17 2.261(17) . ?
O33 C5 1.246(18) . ?
O33 Ag28 2.294(11) . ?
O34 O50 1.44(4) . ?
O34 O52 1.50(4) . ?
O34 Ag28 2.393(15) . ?
O35 O50 1.21(4) . ?
O35 O51 1.24(6) . ?
O35 Ag29 2.438(17) . ?
O36 O51 1.27(5) . ?
O36 O52 1.53(4) . ?
O37 C59 1.275(18) . ?
O37 Ag29 2.349(12) . ?
O38 C94 1.155(14) . ?
O38 Ag25 2.249(10) . ?
O39 Ag15 2.520(11) . ?
O40A Ag13 2.383(13) . ?
O41 C70 1.249(13) . ?
O41 Ag3 2.460(8) . ?
O43 O44 1.52(3) . ?
O45 O58 1.20(2) . ?
O45 O46 1.26(2) 2_676 ?
O46 O58 1.33(2) . ?
O49 Ag11 2.367(8) . ?
O50 Ag29 2.23(4) . ?
O55 Ag22 2.346(19) . ?
O59 C113 1.237(15) . ?
S1 C37 1.861(10) . ?
S1 Ag6 2.387(2) . ?
S1 Ag3 2.440(3) . ?
S1 Ag5 2.451(3) . ?
S1 Ag30 2.475(12) . ?
S2 C33 1.840(11) . ?
S2 Ag32 2.291(11) . ?
S2 Ag7 2.428(3) . ?
S2 Ag4 2.504(3) . ?
S2 Ag8 2.512(3) . ?
S3 C45 1.886(9) . ?
S3 Ag6 2.442(3) . ?
S3 Ag12 2.456(3) . ?
S3 Ag9 2.526(3) . ?
S3 Ag8 2.592(3) . ?
S4 C49 1.884(9) . ?
S4 Ag16 2.410(3) . ?
S4 Ag12 2.425(2) . ?
S4 Ag15 2.532(2) . ?
S4 Ag13 2.616(3) . ?
S5 C1 1.866(11) . ?
S5 Ag20 2.458(2) . ?
S5 Ag16 2.460(3) . ?
S5 Ag19 2.517(3) . ?
S5 Ag17 2.541(3) . ?
S6 C14 1.865(10) . ?
S6 Ag18 2.403(3) . ?
S6 Ag2 2.430(3) . ?
S6 Ag21 2.598(3) . ?
S6 Ag19 2.604(3) . ?
S7 C75 1.897(11) . ?
S7 Ag20 2.419(2) . ?
S7 Ag3 2.489(3) . ?
S7 Ag1 2.496(3) . ?
S7 Ag21 2.584(3) . ?
S8 C28 1.878(9) . ?
S8 Ag32 2.331(11) . ?
S8 Ag2 2.421(3) . ?
S8 Ag30 2.464(12) . ?
S8 Ag1 2.527(3) . ?
S8 Ag4 2.554(3) . ?
S8 Ag5 2.678(3) . ?
S9 C86 1.894(15) . ?
S9 Ag27 2.432(3) . ?
S9 Ag10 2.448(4) . ?
S9 Ag28 2.543(3) . ?
S9 Ag25 2.559(3) 2_676 ?
S10 C90 1.876(14) . ?
S10 Ag27 2.433(3) . ?
S10 Ag26 2.439(4) . ?
S10 Ag29 2.523(4) . ?
S10 Ag22 2.593(3) 2_676 ?
S11 C98 1.888(11) . ?
S11 Ag24 2.433(3) . ?
S11 Ag26 2.434(3) . ?
S11 Ag25 2.532(3) . ?
S11 Ag11 2.601(3) 2_676 ?
S12 C82 1.893(11) . ?
S12 Ag10 2.438(4) . ?
S12 Ag23 2.440(3) . ?
S12 Ag11 2.536(3) . ?
S12 Ag22 2.573(4) . ?
S13 C80 1.868(11) . ?
S13 Ag23 2.422(3) . ?
S13 Ag24 2.451(3) . ?
S13 Ag29 2.590(3) 2_676 ?
S13 Ag28 2.608(3) 2_676 ?
S14 C66 1.865(10) . ?
S14 Ag14 2.410(3) . ?
S14 Ag18 2.413(3) . ?
S14 Ag17 2.518(3) . ?
S14 Ag15 2.578(3) . ?
S15 C62 1.867(12) . ?
S15 Ag7 2.404(3) . ?
S15 Ag14 2.404(3) . ?
S15 Ag9 2.566(3) . ?
S15 Ag13 2.611(3) . ?
Ag1 Ag2 3.0126(12) . ?
Ag1 Ag21 3.0186(13) . ?
Ag1 Ag3 3.2429(13) . ?
Ag2 Ag21 2.9423(13) . ?
Ag2 Ag4 3.0752(14) . ?
Ag2 Ag32 3.368(11) . ?
Ag4 Ag32 0.692(9) . ?
Ag4 Ag5 2.9008(16) . ?
Ag4 Ag7 3.1514(13) . ?
Ag5 Ag30 1.074(13) . ?
Ag5 Ag32 2.219(10) . ?
Ag6 Ag8 2.9943(12) . ?
Ag7 Ag8 2.9896(11) . ?
Ag7 Ag9 3.1394(12) . ?
Ag9 Ag13 2.9696(12) . ?
Ag9 Ag12 3.1132(13) . ?
Ag10 Ag25 3.0908(14) 2_676 ?
Ag10 Ag11 3.2279(14) . ?
Ag11 Ag26 3.0227(13) 2_676 ?
Ag11 Ag22 3.229(2) . ?
Ag11 Ag25 3.2949(19) 2_676 ?
Ag12 Ag13 3.0510(11) . ?
Ag13 Ag14 3.1102(12) . ?
Ag13 Ag15 3.2154(14) . ?
Ag14 Ag15 3.1258(12) . ?
Ag14 Ag18 3.2450(14) . ?
Ag15 Ag16 3.0982(12) . ?
Ag15 Ag17 3.2446(16) . ?
Ag16 Ag17 3.1046(13) . ?
Ag17 Ag19 3.1507(16) . ?
Ag17 Ag18 3.1760(13) . ?
Ag18 Ag19 3.2131(15) . ?
Ag19 Ag21 3.2121(14) . ?
Ag19 Ag20 3.2556(12) . ?
Ag20 Ag21 2.9972(11) . ?
Ag22 Ag29 3.1059(18) 2_676 ?
Ag22 Ag23 3.1241(15) . ?
Ag22 Ag26 3.2593(17) 2_676 ?
Ag23 Ag29 3.1739(17) 2_676 ?
Ag24 Ag28 2.9717(15) 2_676 ?
Ag24 Ag25 3.3224(13) . ?
Ag25 Ag28 3.1414(18) 2_676 ?
Ag27 Ag28 3.0432(13) . ?
Ag27 Ag29 3.1965(14) . ?
Ag30 Ag32 2.914(16) . ?
C1 C3 1.456(18) . ?
C1 C4 1.475(17) . ?
C1 C2 1.549(19) . ?
C2 H2A 0.9800 . ?
C2 H2B 0.9800 . ?
C2 H2C 0.9800 . ?
C3 H3A 0.9800 . ?
C3 H3B 0.9800 . ?
C3 H3C 0.9800 . ?
C4 H4A 0.9800 . ?
C4 H4B 0.9800 . ?
C4 H4C 0.9800 . ?
C5 C6 1.51(2) . ?
C6 C7 1.53(2) . ?
C6 H6A 0.9900 . ?
C6 H6B 0.9900 . ?
C7 C8 1.60(2) . ?
C7 H7A 0.9900 . ?
C7 H7B 0.9900 . ?
C8 H8A 0.9900 . ?
C8 H8B 0.9900 . ?
C11 C12 1.484(19) . ?
C11 C10A 1.51(3) . ?
C11 C10B 1.58(3) . ?
C11 H11L 0.9900 . ?
C11 H11M 0.9900 . ?
C12 N23 1.36(2) . ?
C12 N7 1.43(3) . ?
C14 C15 1.505(14) . ?
C14 C17 1.537(15) . ?
C14 C16 1.554(16) . ?
C15 H15A 0.9800 . ?
C15 H15B 0.9800 . ?
C15 H15C 0.9800 . ?
C16 H16A 0.9800 . ?
C16 H16B 0.9800 . ?
C16 H16C 0.9800 . ?
C17 H17A 0.9800 . ?
C17 H17B 0.9800 . ?
C17 H17C 0.9800 . ?
C18 C19 1.487(17) . ?
C19 C20 1.472(18) . ?
C19 H19A 0.9900 . ?
C19 H19B 0.9900 . ?
C20 C21 1.50(2) . ?
C20 H20A 0.9900 . ?
C20 H20B 0.9900 . ?
C21 H21A 0.9900 . ?
C21 H21B 0.9900 . ?
C22 H22A 0.9800 . ?
C22 H22B 0.9800 . ?
C22 H22C 0.9800 . ?
C23 C27 1.61(2) . ?
C27 C26B 1.51(2) . ?
C27 H27A 0.9900 . ?
C27 H27B 0.9900 . ?
C28 C31 1.447(16) . ?
C28 C29 1.499(16) . ?
C28 C30 1.571(18) . ?
C29 H29A 0.9800 . ?
C29 H29B 0.9800 . ?
C29 H29C 0.9800 . ?
C30 H30A 0.9800 . ?
C30 H30B 0.9800 . ?
C30 H30C 0.9800 . ?
C31 H31A 0.9800 . ?
C31 H31B 0.9800 . ?
C31 H31C 0.9800 . ?
C32 C37 1.510(15) . ?
C32 H32A 0.9800 . ?
C32 H32B 0.9800 . ?
C32 H32C 0.9800 . ?
C33 C34 1.461(18) . ?
C33 C36 1.462(18) . ?
C33 C35 1.503(16) . ?
C34 H34A 0.9800 . ?
C34 H34B 0.9800 . ?
C34 H34C 0.9800 . ?
C35 H35A 0.9800 . ?
C35 H35B 0.9800 . ?
C35 H35C 0.9800 . ?
C36 H36A 0.9800 . ?
C36 H36B 0.9800 . ?
C36 H36C 0.9800 . ?
C37 C39 1.521(16) . ?
C37 C38 1.543(14) . ?
C38 H38A 0.9800 . ?
C38 H38B 0.9800 . ?
C38 H38C 0.9800 . ?
C39 H39A 0.9800 . ?
C39 H39B 0.9800 . ?
C39 H39C 0.9800 . ?
C40 C41 1.502(16) . ?
C41 C42 1.526(17) . ?
C41 H41A 0.9900 . ?
C41 H41B 0.9900 . ?
C42 C119 1.513(18) . ?
C42 H42A 0.9900 . ?
C42 H42B 0.9900 . ?
C44 H44A 0.9800 . ?
C44 H44B 0.9800 . ?
C44 H44C 0.9800 . ?
C45 C47 1.515(14) . ?
C45 C48 1.524(14) . ?
C45 C46 1.554(13) . ?
C46 H46A 0.9800 . ?
C46 H46B 0.9800 . ?
C46 H46C 0.9800 . ?
C47 H47A 0.9800 . ?
C47 H47B 0.9800 . ?
C47 H47C 0.9800 . ?
C48 H48A 0.9800 . ?
C48 H48B 0.9800 . ?
C48 H48C 0.9800 . ?
C49 C51 1.495(16) . ?
C49 C52 1.515(15) . ?
C49 C50 1.517(16) . ?
C50 H50A 0.9800 . ?
C50 H50B 0.9800 . ?
C50 H50C 0.9800 . ?
C51 H51A 0.9800 . ?
C51 H51B 0.9800 . ?
C51 H51C 0.9800 . ?
C52 H52A 0.9800 . ?
C52 H52B 0.9800 . ?
C52 H52C 0.9800 . ?
C53 H53A 0.9800 . ?
C53 H53B 0.9800 . ?
C53 H53C 0.9800 . ?
C54 C55 1.526(18) . ?
C55 C56 1.53(2) . ?
C55 H55A 0.9900 . ?
C55 H55B 0.9900 . ?
C56 C57 1.48(2) . ?
C56 H56A 0.9900 . ?
C56 H56B 0.9900 . ?
C57 H57A 0.9900 . ?
C57 H57B 0.9900 . ?
C58 H58A 0.9800 . ?
C58 H58B 0.9800 . ?
C58 H58C 0.9800 . ?
C59 C60 1.44(2) . ?
C60 C9D 1.53(5) . ?
C60 C9C 1.64(3) . ?
C60 H60A 0.9900 . ?
C60 H60B 0.9900 . ?
C62 C65 1.46(2) . ?
C62 C63 1.501(17) . ?
C62 C64 1.554(17) . ?
C63 H63A 0.9800 . ?
C63 H63B 0.9800 . ?
C63 H63C 0.9800 . ?
C64 H64A 0.9800 . ?
C64 H64B 0.9800 . ?
C64 H64C 0.9800 . ?
C65 H65A 0.9800 . ?
C65 H65B 0.9800 . ?
C65 H65C 0.9800 . ?
C66 C69 1.467(17) . ?
C66 C68 1.527(17) . ?
C66 C67 1.53(2) . ?
C67 H67A 0.9800 . ?
C67 H67B 0.9800 . ?
C67 H67C 0.9800 . ?
C68 H68A 0.9800 . ?
C68 H68B 0.9800 . ?
C68 H68C 0.9800 . ?
C69 H69A 0.9800 . ?
C69 H69B 0.9800 . ?
C69 H69C 0.9800 . ?
C70 C71 1.508(15) . ?
C71 C72 1.514(17) . ?
C71 H71A 0.9900 . ?
C71 H71B 0.9900 . ?
C72 C73 1.541(15) . ?
C72 H72A 0.9900 . ?
C72 H72B 0.9900 . ?
C73 H73A 0.9900 . ?
C73 H73B 0.9900 . ?
C74 H74A 0.9800 . ?
C74 H74B 0.9800 . ?
C74 H74C 0.9800 . ?
C75 C78 1.518(15) . ?
C75 C76 1.519(14) . ?
C75 C77 1.535(13) . ?
C76 H76A 0.9800 . ?
C76 H76B 0.9800 . ?
C76 H76C 0.9800 . ?
C77 H77A 0.9800 . ?
C77 H77B 0.9800 . ?
C77 H77C 0.9800 . ?
C78 H78A 0.9800 . ?
C78 H78B 0.9800 . ?
C78 H78C 0.9800 . ?
C79 C80 1.511(18) . ?
C79 H79A 0.9800 . ?
C79 H79B 0.9800 . ?
C79 H79C 0.9800 . ?
C80 C101 1.496(17) . ?
C80 C81 1.539(18) . ?
C81 H81A 0.9800 . ?
C81 H81B 0.9800 . ?
C81 H81C 0.9800 . ?
C82 C84A 1.39(6) . ?
C82 C83B 1.46(3) . ?
C82 C84B 1.54(3) . ?
C82 C85B 1.56(3) . ?
C82 C83A 1.56(3) . ?
C82 C85A 1.56(2) . ?
C86 C88B 1.40(6) . ?
C86 C87B 1.47(2) . ?
C86 C89B 1.47(5) . ?
C86 C88A 1.49(2) . ?
C86 C87A 1.55(4) . ?
C86 C89A 1.68(5) . ?
C90 C91A 1.36(3) . ?
C90 C92B 1.52(3) . ?
C90 C93A 1.55(4) . ?
C90 C91B 1.606(18) . ?
C90 C93B 1.620(18) . ?
C90 C92A 1.66(4) . ?
C94 N3B 1.19(3) . ?
C94 N3A 1.38(2) . ?
C94 C95 1.50(2) . ?
C95 C11R 1.21(5) . ?
C95 C11G 1.55(3) . ?
C95 N3B 1.90(4) . ?
C95 H95A 0.9900 . ?
C95 H95B 0.9900 . ?
C98 C100 1.47(2) . ?
C98 C102 1.474(15) . ?
C98 C99 1.54(2) . ?
C99 H99A 0.9800 . ?
C99 H99B 0.9800 . ?
C99 H99C 0.9800 . ?
C100 H10A 0.9800 . ?
C100 H10B 0.9800 . ?
C100 H10C 0.9800 . ?
C101 H10D 0.9800 . ?
C101 H10E 0.9800 . ?
C101 H10F 0.9800 . ?
C102 H10G 0.9800 . ?
C102 H10H 0.9800 . ?
C102 H10I 0.9800 . ?
C106 C112 1.497(18) . ?
C106 C107 1.512(19) . ?
C106 H10V 0.9900 . ?
C106 H10T 0.9900 . ?
C107 H10Y 0.9900 . ?
C107 H10Q 0.9900 . ?
C109 H10P 0.9800 . ?
C109 H10R 0.9800 . ?
C109 H10S 0.9800 . ?
C110 C10 1.545(19) . ?
C110 C122 1.62(4) . ?
C110 H11A 0.9900 . ?
C110 H11B 0.9900 . ?
C1A H1A1 0.9800 . ?
C1A H1A2 0.9800 . ?
C1A H1A3 0.9800 . ?
C1C C10 1.554(19) . ?
C1C H1C1 0.9900 . ?
C1C H1C2 0.9900 . ?
C112 C113 1.452(16) . ?
C112 H11Y 0.9900 . ?
C112 H11X 0.9900 . ?
C119 H11C 0.9900 . ?
C119 H11D 0.9900 . ?
C88B H88A 0.9800 . ?
C88B H88B 0.9800 . ?
C88B H88C 0.9800 . ?
C89A H89A 0.9800 . ?
C89A H89B 0.9800 . ?
C89A H89C 0.9800 . ?
C87A H87A 0.9800 . ?
C87A H87B 0.9800 . ?
C87A H87C 0.9800 . ?
C87B H87D 0.9800 . ?
C87B H87E 0.9800 . ?
C87B H87F 0.9800 . ?
C88A H88D 0.9800 . ?
C88A H88E 0.9800 . ?
C88A H88F 0.9800 . ?
C89B H89D 0.9800 . ?
C89B H89E 0.9800 . ?
C89B H89F 0.9800 . ?
C84A H84A 0.9800 . ?
C84A H84B 0.9800 . ?
C84A H84C 0.9800 . ?
C83A C85A 2.01(5) . ?
C83A H83A 0.9800 . ?
C83A H83B 0.9800 . ?
C83A H83C 0.9800 . ?
C85A H85A 0.9800 . ?
C85A H85B 0.9800 . ?
C85A H85C 0.9800 . ?
C83B H83D 0.9800 . ?
C83B H83E 0.9800 . ?
C83B H83F 0.9800 . ?
C84B H84D 0.9800 . ?
C84B H84E 0.9800 . ?
C84B H84F 0.9800 . ?
C85B H85D 0.9800 . ?
C85B H85E 0.9800 . ?
C85B H85F 0.9800 . ?
N7 C121 1.53(4) . ?
N7 C120 1.592(18) . ?
C121 H12A 0.9800 . ?
C121 H12B 0.9800 . ?
C121 H12C 0.9800 . ?
C120 C10B 1.56(4) . ?
C120 H12D 0.9900 . ?
C120 H12E 0.9900 . ?
C10B H10L 0.9900 . ?
C10B H10M 0.9900 . ?
N23 C13 1.50(3) . ?
N23 C24 1.56(4) . ?
C13 H13A 0.9800 . ?
C13 H13B 0.9800 . ?
C13 H13C 0.9800 . ?
C24 C10A 1.588(19) . ?
C24 H24A 0.9900 . ?
C24 H24B 0.9900 . ?
C10A H10N 0.9900 . ?
C10A H10O 0.9900 . ?
C97A N3B 1.59(5) . ?
C97A H97A 0.9800 . ?
C97A H97B 0.9800 . ?
C97A H97C 0.9800 . ?
N3B C96A 1.29(4) . ?
C96A C11R 1.64(5) . ?
C96A H96A 0.9900 . ?
C96A H96B 0.9900 . ?
C11R H11E 0.9900 . ?
C11R H11F 0.9900 . ?
C97B N3A 1.34(4) . ?
C97B H97D 0.9800 . ?
C97B H97E 0.9800 . ?
C97B H97F 0.9800 . ?
N3A C96B 1.35(4) . ?
C96B C11G 1.75(4) . ?
C96B H96C 0.9900 . ?
C96B H96D 0.9900 . ?
C11G H11G 0.9900 . ?
C11G H11H 0.9900 . ?
C9A H9A1 0.9800 . ?
C9A H9A2 0.9800 . ?
C9A H9A3 0.9800 . ?
C9B H9B1 0.9800 . ?
C9B H9B2 0.9800 . ?
C9B H9B3 0.9800 . ?
C43A H43A 0.9800 . ?
C43A H43B 0.9800 . ?
C43A H43C 0.9800 . ?
C43B H43D 0.9800 . ?
C43B H43E 0.9800 . ?
C43B H43F 0.9800 . ?
C25A C26B 1.55(2) . ?
C25A H25C 0.9900 . ?
C25A H25D 0.9900 . ?
C26B H26C 0.9900 . ?
C26B H26D 0.9900 . ?
C11X C9D 1.57(2) . ?
C11X H11I 0.9900 . ?
C11X H11J 0.9900 . ?
C9D H9D1 0.9900 . ?
C9D H9D2 0.9900 . ?
C11Y C9C 1.51(3) . ?
C11Y H11K 0.9900 . ?
C11Y H11W 0.9900 . ?
C9C H9C1 0.9900 . ?
C9C H9C2 0.9900 . ?
C91A H91A 0.9800 . ?
C91A H91B 0.9800 . ?
C91A H91C 0.9800 . ?
C92B H92A 0.9800 . ?
C92B H92B 0.9800 . ?
C92B H92C 0.9800 . ?
C93B H93A 0.9800 . ?
C93B H93B 0.9800 . ?
C93B H93C 0.9800 . ?
C91B H91D 0.9800 . ?
C91B H91E 0.9800 . ?
C91B H91F 0.9800 . ?
C92A H92D 0.9800 . ?
C92A H92E 0.9800 . ?
C92A H92F 0.9800 . ?
C93A H93D 0.9800 . ?
C93A H93E 0.9800 . ?
C93A H93F 0.9800 . ?
C9 C13S 1.01(5) 2_566 ?
C9 C13S 1.65(6) . ?
C13S C13S 1.12(5) 2_566 ?
C10 H10J 0.9900 . ?
C10 H10K 0.9900 . ?
